data_7110331
loop_
_publ_author_name
'Mingyan Wu'
'Feilong Jiang'
'Daqiang Yuan'
'Jiandong Pang'
'Jinjie Qian'
'Shaeel A. AL-Thabaiti'
'Maochun Hong'

_publ_section_title
;
 Polymeric double-anion templated Er48 nanotubes
;
_journal_name_full Chem.Commun.
_journal_page_first 1113
_journal_paper_doi 10.1039/c3cc46779a
_journal_volume 50
_journal_year 2014
_chemical_formula_sum 'C264 H384 Cl8 Er48 N48 O240'
_chemical_formula_weight 16382.25
_chemical_name_systematic
;
 ?
;
_space_group_crystal_system triclinic
_space_group_IT_number 2
_space_group_name_Hall '-P 1'
_space_group_name_H-M_alt 'P -1'
_symmetry_space_group_name_Hall '-P 1'
_symmetry_space_group_name_H-M 'P -1'
_atom_sites_solution_hydrogens difmap
_audit_creation_method SHELXL-2013
_cell_angle_alpha 68.750(10)
_cell_angle_beta 66.393(10)
_cell_angle_gamma 62.015(8)
_cell_formula_units_Z 1
_cell_length_a 23.170(4)
_cell_length_b 24.088(5)
_cell_length_c 24.896(4)
_cell_measurement_reflns_used 30178
_cell_measurement_temperature 293(2)
_cell_measurement_theta_max 27.5010
_cell_measurement_theta_min 2.0326
_cell_volume 10979(4)
_computing_structure_refinement 'SHELXL-2013 (Sheldrick, 2013)'
_diffrn_ambient_temperature 293(2)
_diffrn_detector_area_resol_mean 28.5714
_diffrn_measured_fraction_theta_full 0.976
_diffrn_measured_fraction_theta_max 0.962
_diffrn_measurement_device_type 'Saturn724+ (2x2 bin mode)'
_diffrn_measurement_method CCD_Profile_fitting
_diffrn_radiation_type MoK\a
_diffrn_radiation_wavelength 0.71073
_diffrn_reflns_av_R_equivalents 0.0834
_diffrn_reflns_av_unetI/netI 0.1240
_diffrn_reflns_Laue_measured_fraction_full 0.976
_diffrn_reflns_Laue_measured_fraction_max 0.962
_diffrn_reflns_limit_h_max 29
_diffrn_reflns_limit_h_min -29
_diffrn_reflns_limit_k_max 30
_diffrn_reflns_limit_k_min -30
_diffrn_reflns_limit_l_max 32
_diffrn_reflns_limit_l_min -31
_diffrn_reflns_number 102210
_diffrn_reflns_point_group_measured_fraction_full 0.976
_diffrn_reflns_point_group_measured_fraction_max 0.962
_diffrn_reflns_theta_full 25.242
_diffrn_reflns_theta_max 27.265
_diffrn_reflns_theta_min 2.450
_exptl_absorpt_coefficient_mu 9.209
_exptl_absorpt_correction_T_max 1.0000
_exptl_absorpt_correction_T_min 0.7550
_exptl_absorpt_correction_type multi-scan
_exptl_crystal_colour red
_exptl_crystal_density_diffrn 2.478
_exptl_crystal_description prism
_exptl_crystal_F_000 7624
_exptl_crystal_size_max 0.080
_exptl_crystal_size_mid 0.060
_exptl_crystal_size_min 0.040
_refine_diff_density_max 3.850
_refine_diff_density_min -3.431
_refine_diff_density_rms 0.306
_refine_ls_extinction_method none
_refine_ls_goodness_of_fit_ref 0.983
_refine_ls_hydrogen_treatment constr
_refine_ls_matrix_type full
_refine_ls_number_parameters 2331
_refine_ls_number_reflns 47359
_refine_ls_number_restraints 257
_refine_ls_restrained_S_all 0.983
_refine_ls_R_factor_all 0.0705
_refine_ls_R_factor_gt 0.0534
_refine_ls_shift/su_max 0.001
_refine_ls_shift/su_mean 0.000
_refine_ls_structure_factor_coef Fsqd
_refine_ls_weighting_details 'w=1/[\s^2^(Fo^2^)+(0.0584P)^2^] where P=(Fo^2^+2Fc^2^)/3'
_refine_ls_weighting_scheme calc
_refine_ls_wR_factor_gt 0.1291
_refine_ls_wR_factor_ref 0.1376
_reflns_Friedel_coverage 0.000
_reflns_number_gt 34097
_reflns_number_total 47359
_reflns_threshold_expression 'I > 2\s(I)'
_cod_data_source_file c3cc46779a.txt
_cod_data_source_block 1
_cod_database_code 7110331
_shelx_space_group_comment
;
The symmetry employed for this shelxl refinement is uniquely defined
by the following loop, which should always be used as a source of
symmetry information in preference to the above space-group names.
They are only intended as comments.
;
_shelx_estimated_absorpt_t_min 0.526
_shelx_estimated_absorpt_t_max 0.710
_shelxl_version_number 2013-4

loop_
_space_group_symop_operation_xyz
'x, y, z'
'-x, -y, -z'

loop_
_atom_site_label
_atom_site_type_symbol
_atom_site_fract_x
_atom_site_fract_y
_atom_site_fract_z
_atom_site_U_iso_or_equiv
_atom_site_adp_type
_atom_site_occupancy
_atom_site_site_symmetry_order
_atom_site_calc_flag
_atom_site_refinement_flags_posn
_atom_site_refinement_flags_adp
_atom_site_refinement_flags_occupancy
Er1 Er 0.17787(2) -0.15129(2) 0.23359(2) 0.02323(11) Uani 1 1 d . . .
Er2 Er 0.25342(2) -0.06762(2) 0.26846(2) 0.01992(10) Uani 1 1 d . . .
Er3 Er 0.16006(2) 0.02695(2) 0.14343(2) 0.01677(9) Uani 1 1 d . . .
Er4 Er 0.32608(2) -0.11238(2) 0.11579(2) 0.01641(9) Uani 1 1 d . . .
Er5 Er 0.08239(2) 0.10974(2) 0.01345(2) 0.02197(10) Uani 1 1 d . . .
Er6 Er 0.15597(2) 0.20368(2) 0.05150(2) 0.02099(10) Uani 1 1 d . . .
Er7 Er 0.26693(2) 0.06291(2) -0.02088(2) 0.01608(9) Uani 1 1 d . . .
Er8 Er 0.15863(3) 0.36902(2) -0.03146(3) 0.03348(13) Uani 1 1 d . . .
Er9 Er 0.32024(2) 0.22940(2) -0.05465(2) 0.01841(10) Uani 1 1 d . . .
Er10 Er 0.24701(2) 0.28561(2) 0.09165(2) 0.02012(10) Uani 1 1 d . . .
Er11 Er 0.33936(2) 0.35974(2) 0.12811(2) 0.02508(11) Uani 1 1 d . . .
Er12 Er 0.43844(2) 0.22062(2) 0.05295(2) 0.01743(10) Uani 1 1 d . . .
Er13 Er 0.34091(2) 0.18901(2) 0.21718(2) 0.01906(10) Uani 1 1 d . . .
Er14 Er 0.50068(2) 0.03865(2) 0.18777(2) 0.01705(10) Uani 1 1 d . . .
Er15 Er 0.44652(3) 0.09149(3) 0.32865(2) 0.03006(12) Uani 1 1 d . . .
Er16 Er 0.34694(2) 0.01058(2) 0.30535(2) 0.02054(10) Uani 1 1 d . . .
Er17 Er 0.44463(2) -0.12609(2) 0.22292(2) 0.02029(10) Uani 1 1 d . . .
Er18 Er 0.35090(3) -0.15595(3) 0.38635(2) 0.03336(13) Uani 1 1 d . U .
Er19 Er 0.31338(2) 0.02158(2) -0.16704(2) 0.02126(10) Uani 1 1 d . . .
Er20 Er 0.38688(2) 0.11939(2) -0.15283(2) 0.02808(12) Uani 1 1 d . . .
Er21 Er 0.39924(2) 0.27777(2) -0.22087(2) 0.02579(11) Uani 1 1 d . U .
Er22 Er 0.49600(2) 0.22160(2) -0.10993(2) 0.01812(10) Uani 1 1 d . . .
Er23 Er 0.61025(2) 0.09724(2) 0.04720(2) 0.01893(10) Uani 1 1 d . . .
Er24 Er 0.59210(2) 0.25743(2) -0.04958(2) 0.02189(10) Uani 1 1 d . . .
Cl2 Cl 0.17200(16) 0.25736(15) -0.14873(14) 0.0392(7) Uani 1 1 d . . .
Cl3 Cl 0.34494(16) 0.41686(15) -0.07354(15) 0.0426(7) Uani 1 1 d . . .
O1 O 0.1025(6) -0.2153(6) 0.2938(5) 0.076(3) Uani 1 1 d . . .
O2 O 0.0697(6) -0.1235(5) 0.3141(4) 0.064(2) Uani 1 1 d . . .
O3 O 0.3507(5) -0.2659(5) 0.2667(4) 0.0557(15) Uani 1 1 d . . .
O4 O 0.1960(5) -0.1300(5) 0.3500(4) 0.049(2) Uani 1 1 d D . .
O5 O 0.2807(5) -0.2068(5) 0.4024(5) 0.064(3) Uani 1 1 d . . .
O6 O 0.2802(3) -0.1450(3) 0.2175(3) 0.0198(15) Uani 1 1 d . . .
O7 O 0.1537(3) -0.0486(3) 0.2426(3) 0.0203(15) Uani 1 1 d . . .
O8 O 0.2098(3) -0.0833(3) 0.1347(3) 0.0193(15) Uani 1 1 d . . .
O9 O 0.0554(3) 0.0167(3) 0.1646(3) 0.0257(16) Uani 1 1 d . . .
O10 O 0.0923(5) -0.1146(4) 0.1873(4) 0.0528(14) Uani 1 1 d . U .
O11 O 0.3287(3) -0.1478(3) 0.0390(3) 0.0190(14) Uani 1 1 d . . .
O12 O -0.1890(3) 0.0754(3) -0.0231(3) 0.0242(16) Uani 1 1 d . . .
O13 O -0.0004(4) 0.0818(4) 0.0954(4) 0.036(2) Uani 1 1 d . . .
O14 O -0.0913(4) -0.0051(4) -0.0064(4) 0.0336(19) Uani 1 1 d . . .
N19 N -0.0189(5) 0.1348(4) -0.0244(4) 0.029(2) Uani 1 1 d . . .
O16 O 0.0902(4) 0.1327(3) 0.0976(3) 0.0269(16) Uani 1 1 d . . .
O17 O 0.1764(3) 0.0309(3) 0.0434(3) 0.0167(14) Uani 1 1 d . . .
O18 O 0.2852(3) -0.0191(3) -0.0620(3) 0.0179(14) Uani 1 1 d . . .
O19 O 0.0164(4) 0.2181(4) 0.0060(4) 0.038(2) Uani 1 1 d . . .
O20 O 0.1312(4) 0.1110(4) -0.0869(4) 0.0346(19) Uani 1 1 d . . .
O21 O 0.2796(4) -0.0595(4) -0.1578(4) 0.042(2) Uani 1 1 d . . .
O22 O 0.2040(4) 0.0822(5) -0.1724(4) 0.058(3) Uani 1 1 d . . .
O23 O 0.3336(5) 0.0246(5) -0.2651(3) 0.056(3) Uani 1 1 d . . .
O25 O 0.2840(4) 0.1074(3) -0.1232(3) 0.0238(16) Uani 1 1 d . . .
O26 O 0.1668(3) 0.1543(3) -0.0206(3) 0.0193(14) Uani 1 1 d . . .
O27 O 0.0507(4) 0.2733(3) 0.0347(4) 0.0299(18) Uani 1 1 d . . .
O28 O 0.3962(3) 0.0099(3) -0.0937(3) 0.0216(15) Uani 1 1 d . . .
H28 H 0.4253 0.0053 -0.0714 0.026 Uiso 1 1 d R U .
O29 O 0.2239(3) 0.0944(3) 0.0752(3) 0.0191(15) Uani 1 1 d . . .
H29 H 0.2609 0.0879 0.0894 0.023 Uiso 1 1 d R U .
O30 O 0.3376(3) -0.0288(3) 0.0308(3) 0.0161(14) Uani 1 1 d . . .
O31 O 0.1056(4) 0.2072(4) 0.1541(3) 0.0321(18) Uani 1 1 d . . .
O32 O 0.4152(3) -0.1123(3) 0.1373(3) 0.0212(15) Uani 1 1 d . . .
O33 O 0.2648(3) -0.0215(3) 0.1645(3) 0.0179(14) Uani 1 1 d . . .
H33 H 0.2887 0.0080 0.1490 0.021 Uiso 1 1 d R U .
O34 O 0.1143(4) 0.0896(4) 0.2170(3) 0.0287(17) Uani 1 1 d . . .
O35 O 0.1679(4) 0.0321(4) 0.2918(3) 0.0299(18) Uani 1 1 d . . .
O36 O 0.4866(3) -0.2305(3) 0.2123(3) 0.0215(15) Uani 1 1 d . . .
O37 O 0.3536(4) -0.1544(3) 0.2894(3) 0.0220(15) Uani 1 1 d . . .
O38 O 0.2761(4) -0.0556(3) 0.3497(3) 0.0263(17) Uani 1 1 d . . .
O40 O 0.4192(6) -0.1659(5) 0.4409(5) 0.080(4) Uani 1 1 d . . .
O41 O 0.3356(4) -0.0111(4) 0.4067(3) 0.0284(17) Uani 1 1 d . . .
O42 O 0.4172(4) -0.0995(4) 0.3153(3) 0.0281(17) Uani 1 1 d . . .
O43 O 0.2302(4) 0.0800(4) 0.3244(3) 0.0321(18) Uani 1 1 d . . .
O44 O 0.3419(3) -0.0284(3) 0.2328(3) 0.0213(15) Uani 1 1 d . . .
H44 H 0.3406 0.0044 0.1949 0.026 Uiso 1 1 d R U .
O45 O 0.5516(4) -0.1723(3) 0.2365(3) 0.0241(16) Uani 1 1 d . . .
O46 O 0.2268(4) 0.1945(4) 0.2550(4) 0.039(2) Uani 1 1 d . . .
O47 O 0.3769(3) 0.0794(3) 0.2123(3) 0.0204(15) Uani 1 1 d . . .
H47 H 0.3624 0.0768 0.1816 0.024 Uiso 1 1 d R U .
O49 O 0.4551(3) 0.0078(3) 0.2901(3) 0.0199(15) Uani 1 1 d . . .
O50 O 0.4068(4) 0.0235(4) 0.4153(3) 0.0333(19) Uani 1 1 d . . .
Cl4 Cl 0.5420(4) -0.1338(3) 0.3538(4) 0.154(3) Uani 1 1 d . . .
O52 O 0.4811(4) 0.0950(4) 0.4050(3) 0.044(2) Uani 1 1 d . . .
O53 O 0.3664(6) 0.1879(5) 0.3583(4) 0.056(3) Uani 1 1 d . . .
O54 O 0.5925(3) -0.0529(3) 0.2127(3) 0.0233(15) Uani 1 1 d . . .
O55 O 0.3109(4) 0.2480(4) 0.2873(3) 0.0353(19) Uani 1 1 d . . .
O56 O 0.4505(3) 0.1303(3) 0.2275(3) 0.0210(15) Uani 1 1 d . . .
O57 O 0.5140(6) 0.1545(5) 0.2857(4) 0.067(3) Uani 1 1 d . . .
O58 O 0.5336(5) 0.1985(5) 0.1862(4) 0.0557(15) Uani 1 1 d . . .
O59 O 0.5915(3) 0.0738(3) 0.1520(3) 0.0213(15) Uani 1 1 d . . .
O60 O 0.3874(5) 0.3457(5) 0.2035(4) 0.052(2) Uani 1 1 d . . .
O61 O 0.1710(4) 0.2529(4) 0.1826(3) 0.0341(19) Uani 1 1 d . . .
O63 O 0.2594(3) 0.2027(3) 0.0529(3) 0.0198(15) Uani 1 1 d . . .
H63 H 0.2863 0.1603 0.0728 0.024 Uiso 1 1 d R U .
O64 O 0.1431(3) 0.3076(3) 0.0650(3) 0.0248(16) Uani 1 1 d . . .
O65 O 0.3342(3) 0.1216(3) -0.0422(3) 0.0188(14) Uani 1 1 d . . .
O66 O 0.2033(3) 0.2623(3) -0.0407(3) 0.0236(16) Uani 1 1 d . . .
O67 O 0.5103(3) 0.0447(3) -0.1680(3) 0.0199(15) Uani 1 1 d . . .
O68 O 0.3249(6) 0.1772(6) -0.2345(5) 0.070(3) Uani 1 1 d . . .
O69 O 0.0930(4) 0.3730(4) -0.0842(4) 0.049(2) Uani 1 1 d . . .
O70 O 0.3238(4) 0.2272(3) -0.1483(3) 0.0235(16) Uani 1 1 d . . .
O71 O 0.4446(3) 0.1593(3) -0.1215(3) 0.0235(16) Uani 1 1 d . . .
H71 H 0.4568 0.1224 -0.0888 0.028 Uiso 1 1 d R U .
N22 N 0.0513(7) 0.4425(6) 0.0112(6) 0.067(4) Uani 1 1 d . U .
O73 O 0.2296(5) 0.3744(4) -0.1290(4) 0.054(2) Uani 1 1 d . . .
O74 O 0.3022(5) 0.3684(5) -0.2200(4) 0.067(3) Uani 1 1 d . . .
O77 O 0.3339(5) 0.2764(5) -0.2757(5) 0.062(3) Uani 1 1 d . . .
O78 O 0.4322(5) 0.3661(4) -0.2430(4) 0.0528(14) Uani 1 1 d . U .
O79 O 0.1826(6) 0.4573(5) -0.0526(5) 0.081(4) Uani 1 1 d . . .
O80 O 0.3869(3) 0.2870(3) -0.1229(3) 0.0211(15) Uani 1 1 d . . .
O81 O 0.2648(3) 0.3206(3) -0.0126(3) 0.0225(15) Uani 1 1 d . . .
O82 O 0.4094(3) 0.1925(3) -0.0118(3) 0.0183(14) Uani 1 1 d . . .
O83 O 0.3402(3) 0.1974(3) 0.1203(3) 0.0183(14) Uani 1 1 d . . .
H83 H 0.3423 0.1572 0.1167 0.022 Uiso 1 1 d R U .
O84 O 0.4877(3) 0.1085(3) 0.0940(3) 0.0196(14) Uani 1 1 d . . .
O85 O 0.1748(4) 0.3899(4) 0.1000(4) 0.038(2) Uani 1 1 d . . .
O86 O 0.5509(3) 0.1492(3) -0.0297(3) 0.0218(15) Uani 1 1 d . . .
H86 H 0.5394 0.1130 -0.0250 0.026 Uiso 1 1 d R U .
O87 O 0.2715(3) 0.2971(3) 0.1754(3) 0.0239(16) Uani 1 1 d . . .
O88 O 0.3426(3) 0.3172(3) 0.0546(3) 0.0205(15) Uani 1 1 d . . .
O89 O 0.4776(3) 0.2775(3) -0.0414(3) 0.0185(14) Uani 1 1 d . . .
O90 O 0.6049(3) 0.2200(3) -0.1318(3) 0.0199(15) Uani 1 1 d . . .
O91 O 0.4977(4) 0.3316(3) -0.1663(3) 0.0323(18) Uani 1 1 d . . .
O92 O 0.5660(5) 0.3470(5) -0.1315(4) 0.055(3) Uani 1 1 d . . .
O93 O 0.7737(6) 0.2271(4) -0.1779(4) 0.061(2) Uani 1 1 d . . .
O94 O 0.6864(6) 0.2778(4) -0.1108(4) 0.061(2) Uani 1 1 d . . .
O95 O 0.5330(4) 0.3510(4) -0.0157(4) 0.040(2) Uani 1 1 d . . .
O96 O 0.3378(5) 0.4663(4) 0.0920(6) 0.079(4) Uani 1 1 d . . .
O97 O 0.6505(5) 0.2530(4) 0.0122(4) 0.045(2) Uani 1 1 d . . .
O98 O 0.4484(4) 0.3529(4) 0.0682(4) 0.040(2) Uani 1 1 d . . .
O99 O 0.2769(5) 0.4018(4) 0.2208(4) 0.062(3) Uani 1 1 d . . .
O100 O 0.2325(5) 0.4308(4) 0.1185(5) 0.062(3) Uani 1 1 d . . .
O101 O 0.5447(3) 0.2056(3) 0.0511(3) 0.0186(14) Uani 1 1 d . . .
O102 O 0.4088(3) 0.2476(3) 0.1451(3) 0.0201(15) Uani 1 1 d . . .
O103 O 0.2391(6) -0.2494(5) 0.2939(4) 0.064(2) Uani 1 1 d . . .
O104 O 0.6779(4) 0.1522(4) 0.0726(3) 0.038(2) Uani 1 1 d . . .
N11 N 0.5885(7) 0.2592(6) 0.3194(7) 0.108(4) Uani 1 1 d D . .
C53 C 0.8020(9) 0.2074(7) 0.1196(8) 0.125(4) Uani 1 1 d D . .
H53A H 0.8374 0.1767 0.1383 0.150 Uiso 1 1 d R U .
C71 C 0.5615(5) 0.4856(5) 0.0719(5) 0.049(4) Uani 1 1 d D . .
H71A H 0.5758 0.5126 0.0798 0.150 Uiso 1 1 d R U .
C65 C 0.4682(8) 0.5248(6) -0.2739(6) 0.098(7) Uani 1 1 d D . .
H65A H 0.4274 0.5528 -0.2860 0.150 Uiso 1 1 d R U .
N1 N 0.2797(9) 0.1136(7) -0.4273(7) 0.101(2) Uani 1 1 d . . .
N2 N 0.0044(5) 0.1598(5) -0.2098(5) 0.043(3) Uani 1 1 d . . .
C14 C -0.1629(8) 0.3782(6) -0.0135(7) 0.101(5) Uani 1 1 d D . .
H14A H -0.1960 0.3769 -0.0266 0.150 Uiso 1 1 d R U .
N3 N -0.1252(5) -0.0162(6) 0.2815(5) 0.051(2) Uani 1 1 d . . .
N4 N 0.2677(10) -0.4254(7) 0.4179(6) 0.143(8) Uani 1 1 d D U .
N8 N 0.0084(9) 0.3639(9) 0.3007(8) 0.144(5) Uani 1 1 d D U .
N17 N 0.0037(7) 0.1467(8) 0.4119(8) 0.134(5) Uani 1 1 d D . .
N7 N -0.0061(7) 0.5470(8) 0.1466(8) 0.177(6) Uani 1 1 d D . .
C79 C 0.3176(8) 0.2349(7) 0.3382(6) 0.047(4) Uani 1 1 d . . .
C80 C 0.2636(9) 0.2753(7) 0.3834(6) 0.074(6) Uani 1 1 d D . .
C78 C 0.2709(9) 0.4299(7) 0.3273(6) 0.124(10) Uani 1 1 d D . .
H78A H 0.2309 0.4533 0.3133 0.150 Uiso 1 1 d R U .
C74 C 0.3293(8) 0.3893(6) 0.2940(6) 0.079(6) Uani 1 1 d D . .
C73 C 0.3338(8) 0.3760(7) 0.2360(7) 0.055(4) Uani 1 1 d . . .
C45 C 0.5639(7) 0.2255(7) 0.3057(7) 0.108(4) Uani 1 1 d D . .
H45A H 0.5494 0.1935 0.3373 0.150 Uiso 1 1 d R U .
C44 C 0.5587(7) 0.2348(6) 0.2488(5) 0.053(4) Uani 1 1 d D . .
C43 C 0.5338(6) 0.1919(6) 0.2393(5) 0.036(3) Uani 1 1 d . . .
C46 C 0.5798(8) 0.2810(7) 0.2026(7) 0.108(4) Uani 1 1 d D . .
H46A H 0.5768 0.2886 0.1630 0.150 Uiso 1 1 d R U .
C47 C 0.6047(9) 0.3157(8) 0.2155(8) 0.145(11) Uani 1 1 d D . .
H47A H 0.6191 0.3480 0.1841 0.150 Uiso 1 1 d R U .
C48 C 0.6090(8) 0.3046(7) 0.2726(7) 0.108(4) Uani 1 1 d D . .
H48A H 0.6267 0.3292 0.2800 0.150 Uiso 1 1 d R U .
C49 C 0.6804(6) 0.2095(6) 0.0517(6) 0.041(3) Uani 1 1 d . . .
C50 C 0.7184(6) 0.2307(6) 0.0706(6) 0.058(4) Uani 1 1 d D . .
C51 C 0.7691(7) 0.1887(8) 0.0982(7) 0.125(4) Uani 1 1 d D . .
H51A H 0.7821 0.1435 0.1025 0.150 Uiso 1 1 d R U .
N10 N 0.7318(7) 0.3173(7) 0.0854(7) 0.125(4) Uani 1 1 d D . .
C54 C 0.7820(8) 0.2725(7) 0.1126(7) 0.125(4) Uani 1 1 d D . .
H54A H 0.8038 0.2874 0.1270 0.150 Uiso 1 1 d R U .
C72 C 0.4932(5) 0.4237(5) 0.1066(5) 0.046(3) Uani 1 1 d D . .
H72A H 0.4603 0.4072 0.1373 0.150 Uiso 1 1 d R U .
C68 C 0.5205(4) 0.4088(4) 0.0500(4) 0.029(3) Uani 1 1 d D . .
C67 C 0.4992(5) 0.3684(5) 0.0320(6) 0.031(3) Uani 1 1 d . . .
C69 C 0.5678(4) 0.4335(4) 0.0061(5) 0.032(3) Uani 1 1 d D . .
H69A H 0.5860 0.4231 -0.0327 0.150 Uiso 1 1 d R U .
C70 C 0.5894(5) 0.4723(4) 0.0160(4) 0.028(2) Uani 1 1 d D . .
H70A H 0.6221 0.4892 -0.0146 0.150 Uiso 1 1 d R U .
C55 C 0.7377(6) 0.2749(5) -0.1535(5) 0.029(3) Uani 1 1 d . . .
C61 C 0.5297(8) 0.3648(6) -0.1658(6) 0.052(4) Uani 1 1 d . . .
C62 C 0.5308(7) 0.4264(6) -0.2135(5) 0.052(4) Uani 1 1 d D . .
C63 C 0.4727(8) 0.4675(6) -0.2322(6) 0.094(3) Uani 1 1 d D . .
H63A H 0.4340 0.4554 -0.2152 0.150 Uiso 1 1 d R U .
C64 C 0.5867(8) 0.4432(7) -0.2377(6) 0.094(3) Uani 1 1 d D . .
H64A H 0.6276 0.4157 -0.2257 0.150 Uiso 1 1 d R U .
N6 N 0.5826(8) 0.4995(6) -0.2792(6) 0.094(3) Uani 1 1 d D . .
C66 C 0.5247(7) 0.5398(8) -0.2969(7) 0.094(3) Uani 1 1 d D . .
H66A H 0.5240 0.5793 -0.3259 0.150 Uiso 1 1 d R U .
C121 C 0.2462(7) 0.3968(7) -0.1843(7) 0.060(4) Uani 1 1 d . . .
C6 C 0.3821(6) 0.0176(6) -0.3121(5) 0.033(3) Uani 1 1 d . . .
C4 C 0.3655(12) 0.0520(9) -0.3715(8) 0.101(2) Uani 1 1 d . . .
C5 C 0.2958(11) 0.0813(9) -0.3732(8) 0.101(2) Uani 1 1 d . . .
H5A H 0.2599 0.0785 -0.3368 0.150 Uiso 1 1 d R U .
C3 C 0.4186(11) 0.0544(9) -0.4241(8) 0.101(2) Uani 1 1 d . . .
H3A H 0.4652 0.0353 -0.4232 0.150 Uiso 1 1 d R U .
C2 C 0.3995(11) 0.0865(9) -0.4790(8) 0.101(2) Uani 1 1 d . . .
H2A H 0.4345 0.0891 -0.5161 0.150 Uiso 1 1 d R U .
C1 C 0.3378(11) 0.1117(9) -0.4806(8) 0.101(2) Uani 1 1 d . . .
H1A H 0.3287 0.1309 -0.5190 0.150 Uiso 1 1 d R U .
C11 C 0.1453(5) 0.1121(5) -0.1427(5) 0.029(3) Uani 1 1 d . . .
C10 C 0.0917(6) 0.1524(6) -0.1741(6) 0.037(3) Uani 1 1 d . . .
C9 C 0.0767(8) 0.2191(7) -0.1953(8) 0.073(5) Uani 1 1 d . . .
H9A H 0.0999 0.2394 -0.1890 0.150 Uiso 1 1 d R U .
C24 C 0.0030(5) 0.0441(5) 0.1458(5) 0.025(2) Uani 1 1 d . . .
C22 C -0.0591(5) 0.0296(5) 0.1872(5) 0.027(2) Uani 1 1 d . . .
C23 C -0.0631(6) -0.0029(7) 0.2465(5) 0.042(3) Uani 1 1 d . . .
H23A H -0.0273 -0.0160 0.2640 0.150 Uiso 1 1 d R U .
C19 C -0.1754(7) 0.0063(7) 0.2526(6) 0.051(2) Uani 1 1 d . . .
H19A H -0.2156 -0.0032 0.2753 0.150 Uiso 1 1 d R U .
C20 C -0.1709(7) 0.0386(7) 0.1964(6) 0.051(2) Uani 1 1 d . . .
H20A H -0.2077 0.0537 0.1794 0.150 Uiso 1 1 d R U .
C21 C -0.1145(6) 0.0502(6) 0.1638(5) 0.038(3) Uani 1 1 d . . .
H21A H -0.1108 0.0734 0.1228 0.150 Uiso 1 1 d R U .
C85 C 0.0612(10) -0.1743(8) 0.3252(8) 0.071(5) Uani 1 1 d . . .
C86 C 0.0028(8) -0.1881(8) 0.3735(7) 0.083(6) Uani 1 1 d D . .
C87 C -0.0465(8) -0.1424(10) 0.4068(7) 0.124(4) Uani 1 1 d D . .
H87A H -0.0429 -0.1016 0.3976 0.150 Uiso 1 1 d R U .
C25 C 0.2626(10) -0.3693(7) 0.3729(6) 0.123(5) Uani 1 1 d D . .
H25A H 0.2211 -0.3477 0.3612 0.150 Uiso 1 1 d R U .
C26 C 0.3124(9) -0.3426(7) 0.3436(6) 0.067(5) Uani 1 1 d D . .
C27 C 0.3018(7) -0.2806(6) 0.2966(6) 0.042(3) Uani 1 1 d . . .
C28 C 0.3723(10) -0.3734(7) 0.3597(6) 0.123(5) Uani 1 1 d D . .
H28A H 0.4066 -0.3553 0.3398 0.150 Uiso 1 1 d R U .
C29 C 0.3839(11) -0.4291(7) 0.4034(7) 0.123(5) Uani 1 1 d D . .
H29A H 0.4254 -0.4507 0.4149 0.150 Uiso 1 1 d R U .
C30 C 0.3304(10) -0.4502(9) 0.4287(8) 0.123(5) Uani 1 1 d D U .
H30A H 0.3380 -0.4888 0.4596 0.150 Uiso 1 1 d R U .
C97 C 0.1172(7) 0.0774(7) 0.2714(6) 0.046(3) Uani 1 1 d . . .
C98 C 0.0588(6) 0.1206(6) 0.3115(6) 0.052(4) Uani 1 1 d D . .
C100 C -0.0490(8) 0.2149(9) 0.3254(9) 0.134(5) Uani 1 1 d D U .
H10A H -0.0848 0.2510 0.3104 0.150 Uiso 1 1 d R U .
C99 C 0.0061(6) 0.1732(6) 0.2911(9) 0.134(5) Uani 1 1 d D . .
H99A H 0.0090 0.1802 0.2498 0.150 Uiso 1 1 d R U .
C18 C 0.0090(5) 0.2675(5) 0.0182(5) 0.030(3) Uani 1 1 d . . .
C17 C -0.1047(7) 0.3238(8) -0.0059(6) 0.107(7) Uani 1 1 d D U .
H17A H -0.0979 0.2847 -0.0139 0.150 Uiso 1 1 d R U .
C16 C -0.0563(6) 0.3242(6) 0.0131(6) 0.054(4) Uani 1 1 d D . .
C15 C -0.0685(7) 0.3814(6) 0.0245(6) 0.106(5) Uani 1 1 d D . .
H15A H -0.0359 0.3834 0.0375 0.150 Uiso 1 1 d R U .
N5 N -0.1260(6) 0.4358(6) 0.0174(6) 0.101(5) Uani 1 1 d D . .
C13 C -0.1725(7) 0.4338(7) -0.0016(7) 0.116(9) Uani 1 1 d D . .
H13A H -0.2125 0.4716 -0.0065 0.150 Uiso 1 1 d R U .
C36 C 0.0629(7) 0.3257(7) 0.2619(9) 0.106(5) Uani 1 1 d D U .
H36A H 0.0656 0.3380 0.2200 0.150 Uiso 1 1 d R U .
C32 C 0.1136(6) 0.2705(7) 0.2824(7) 0.066(5) Uani 1 1 d D . .
C31 C 0.1747(6) 0.2373(6) 0.2373(6) 0.039(3) Uani 1 1 d . . .
C33 C 0.1146(10) 0.2489(10) 0.3416(8) 0.144(5) Uani 1 1 d D . .
H33A H 0.1511 0.2104 0.3530 0.150 Uiso 1 1 d R U .
C34 C 0.0642(9) 0.2819(9) 0.3845(10) 0.144(5) Uani 1 1 d D . .
H34A H 0.0616 0.2694 0.4265 0.150 Uiso 1 1 d R U .
C37 C 0.1781(6) 0.4290(5) 0.1192(6) 0.040(3) Uani 1 1 d . . .
C38 C 0.1094(8) 0.4754(9) 0.1492(9) 0.177(6) Uani 1 1 d D . .
C42 C 0.0562(7) 0.5018(8) 0.1239(9) 0.177(6) Uani 1 1 d D . .
H42A H 0.0629 0.4884 0.0892 0.150 Uiso 1 1 d R U .
C41 C -0.0142(9) 0.5651(8) 0.1964(8) 0.177(6) Uani 1 1 d D . .
H41A H -0.0575 0.5958 0.2133 0.150 Uiso 1 1 d R U .
C12 C 0.0519(6) 0.1270(6) -0.1782(6) 0.044(3) Uani 1 1 d . . .
H12A H 0.0575 0.0833 -0.1574 0.150 Uiso 1 1 d R U .
C8 C 0.0260(7) 0.2549(8) -0.2266(7) 0.068(5) Uani 1 1 d . . .
H8A H 0.0153 0.3001 -0.2438 0.150 Uiso 1 1 d R U .
C7 C -0.0084(8) 0.2232(7) -0.2319(7) 0.062(5) Uani 1 1 d . . .
H7A H -0.0427 0.2477 -0.2530 0.150 Uiso 1 1 d R U .
N12 N 0.5142(6) 0.4627(5) 0.1183(5) 0.081(4) Uani 1 1 d D . .
C75 C 0.3852(9) 0.3558(8) 0.3159(7) 0.095(7) Uani 1 1 d D . .
H75A H 0.4253 0.3280 0.2924 0.150 Uiso 1 1 d R U .
N16 N 0.2692(10) 0.4367(9) 0.3816(6) 0.130(8) Uani 1 1 d D U .
C77 C 0.3281(10) 0.4008(8) 0.3994(9) 0.118(8) Uani 1 1 d D U .
H77A H 0.3275 0.4052 0.4365 0.150 Uiso 1 1 d R U .
C90 C -0.0009(9) -0.2479(9) 0.3865(7) 0.124(4) Uani 1 1 d D . .
H90A H 0.0329 -0.2797 0.3636 0.150 Uiso 1 1 d R U .
N13 N -0.0552(8) -0.2598(9) 0.4332(7) 0.124(4) Uani 1 1 d D . .
N15 N 0.1513(8) 0.3588(8) 0.4071(8) 0.150(9) Uani 1 1 d D . .
C84 C 0.2034(8) 0.3193(7) 0.3695(8) 0.125(7) Uani 1 1 d D . .
H84A H 0.1971 0.3225 0.3325 0.150 Uiso 1 1 d R U .
C81 C 0.2735(9) 0.2697(7) 0.4365(6) 0.118(10) Uani 1 1 d D . .
H81A H 0.3153 0.2393 0.4459 0.150 Uiso 1 1 d R U .
C76 C 0.3880(10) 0.3594(8) 0.3688(7) 0.115(9) Uani 1 1 d D . .
H76A H 0.4279 0.3356 0.3828 0.150 Uiso 1 1 d R U .
C83 C 0.1633(10) 0.3517(9) 0.4598(8) 0.125(7) Uani 1 1 d D . .
H83A H 0.1285 0.3785 0.4873 0.150 Uiso 1 1 d R U .
C82 C 0.2224(10) 0.3086(8) 0.4755(7) 0.118(9) Uani 1 1 d D . .
H82A H 0.2286 0.3054 0.5125 0.150 Uiso 1 1 d R U .
C88 C -0.1000(9) -0.1552(10) 0.4532(7) 0.124(4) Uani 1 1 d D U .
H88A H -0.1337 -0.1235 0.4763 0.150 Uiso 1 1 d R U .
C89 C -0.1047(9) -0.2140(9) 0.4669(8) 0.129(9) Uani 1 1 d D U .
H89A H -0.1414 -0.2235 0.4991 0.150 Uiso 1 1 d R U .
C102 C 0.0556(8) 0.1093(9) 0.3713(6) 0.115(9) Uani 1 1 d D . .
H10B H 0.0915 0.0732 0.3864 0.150 Uiso 1 1 d R U .
C101 C -0.0442(9) 0.1967(9) 0.3834(9) 0.134(5) Uani 1 1 d D U .
H10C H -0.0814 0.2241 0.4092 0.150 Uiso 1 1 d R U .
C114 C -0.0469(5) 0.0921(5) -0.0126(4) 0.020(2) Uani 1 1 d . . .
H11A H -0.0266 0.0492 0.0090 0.150 Uiso 1 1 d R U .
C110 C -0.1028(5) 0.1061(5) -0.0294(4) 0.024(2) Uani 1 1 d . . .
C111 C -0.1315(6) 0.1678(5) -0.0639(5) 0.031(3) Uani 1 1 d . . .
H11B H -0.1702 0.1789 -0.0767 0.150 Uiso 1 1 d R U .
C112 C -0.1017(6) 0.2121(6) -0.0783(6) 0.042(3) Uani 1 1 d . . .
H11C H -0.1207 0.2549 -0.1007 0.150 Uiso 1 1 d R U .
C109 C -0.1289(5) 0.0546(5) -0.0183(5) 0.024(2) Uani 1 1 d . . .
C115 C 0.3662(6) -0.0067(6) 0.4374(5) 0.033(3) Uani 1 1 d . . .
C116 C 0.3507(6) -0.0340(6) 0.5041(5) 0.031(3) Uani 1 1 d . . .
C113 C -0.0444(6) 0.1938(6) -0.0606(6) 0.040(3) Uani 1 1 d . . .
H11D H -0.0221 0.2234 -0.0738 0.150 Uiso 1 1 d R U .
C117 C 0.3987(7) -0.0550(6) 0.5330(5) 0.043(3) Uani 1 1 d . . .
H11E H 0.4414 -0.0505 0.5097 0.150 Uiso 1 1 d R U .
C120 C 0.2889(7) -0.0400(7) 0.5356(5) 0.044(3) Uani 1 1 d . . .
H12B H 0.2550 -0.0273 0.5161 0.150 Uiso 1 1 d R U .
N20 N 0.3912(6) -0.0813(6) 0.5905(5) 0.052(3) Uani 1 1 d . . .
C119 C 0.3325(8) -0.0872(8) 0.6250(6) 0.061(5) Uani 1 1 d . . .
H11F H 0.3270 -0.1055 0.6671 0.150 Uiso 1 1 d R U .
C118 C 0.2786(9) -0.0674(8) 0.6006(6) 0.066(5) Uani 1 1 d . . .
H11G H 0.2360 -0.0710 0.6258 0.150 Uiso 1 1 d R U .
O106 O -0.0509(7) 0.1930(6) 0.1618(5) 0.099(4) Uani 1 1 d . . .
O150 O 0.0313(7) -0.0127(7) 0.3463(6) 0.103(5) Uani 1 1 d . . .
O72 O -0.0066(8) 0.6346(8) -0.1340(7) 0.121(5) Uani 1 1 d . U .
O109 O -0.0554(10) 0.0452(10) 0.5454(8) 0.191(10) Uani 1 1 d . . .
N24 N 0.0955(10) -0.0885(10) 0.6502(8) 0.132(4) Uani 1 1 d D . .
C130 C 0.1945(10) -0.1875(10) 0.6627(8) 0.132(4) Uani 1 1 d D . .
H13B H 0.2173 -0.2241 0.6895 0.150 Uiso 1 1 d R U .
C52 C 0.7009(8) 0.2954(7) 0.0650(7) 0.125(4) Uani 1 1 d D . .
H52A H 0.6656 0.3263 0.0463 0.150 Uiso 1 1 d R U .
O75 O 0.4412(6) -0.2474(5) 0.3636(5) 0.075(4) Uani 1 1 d . U .
Cl1 Cl 0.36592(13) 0.05985(13) 0.09662(12) 0.0284(6) Uani 1 1 d . . .
N118 N 0.5000 0.0000 0.0000 0.0024(17) Uiso 1 2 d DS . P
O48 O 0.3357(4) 0.1119(4) 0.3179(4) 0.039(2) Uani 1 1 d . . .
O24 O 0.4418(4) -0.0142(5) -0.3120(4) 0.046(2) Uani 1 1 d . . .
C91 C 0.3101(11) 0.2331(11) -0.2678(9) 0.091(6) Uani 1 1 d . . .
C128 C 0.1942(10) -0.1292(9) 0.5620(7) 0.132(4) Uani 1 1 d D . .
C132 C 0.1322(10) -0.0886(11) 0.5910(8) 0.132(4) Uani 1 1 d D . .
H13C H 0.1094 -0.0521 0.5642 0.150 Uiso 1 1 d R U .
C129 C 0.2261(10) -0.1814(9) 0.6012(8) 0.132(4) Uani 1 1 d D . .
H12C H 0.2697 -0.2128 0.5858 0.150 Uiso 1 1 d R U .
C131 C 0.1314(10) -0.1424(9) 0.6860(10) 0.132(4) Uani 1 1 d D . .
H13D H 0.1116 -0.1490 0.7287 0.150 Uiso 1 1 d R U .
C56 C 0.7603(5) 0.3295(5) -0.1739(5) 0.040(3) Uani 1 1 d D . .
C60 C 0.7309(6) 0.3734(5) -0.1373(6) 0.072(5) Uani 1 1 d D . .
H60A H 0.6990 0.3656 -0.0992 0.150 Uiso 1 1 d R U .
C57 C 0.8070(6) 0.3380(6) -0.2294(6) 0.082(6) Uani 1 1 d D . .
H57A H 0.8271 0.3076 -0.2545 0.150 Uiso 1 1 d R U .
C123 C 0.2224(8) 0.4781(7) -0.2756(6) 0.101(2) Uani 1 1 d D . .
H12D H 0.2646 0.4532 -0.2999 0.150 Uiso 1 1 d R U .
N9 N 0.7450(7) 0.4271(6) -0.1524(7) 0.105(6) Uani 1 1 d D . .
C58 C 0.8237(8) 0.3920(7) -0.2476(8) 0.135(10) Uani 1 1 d D . .
H58A H 0.8556 0.4003 -0.2855 0.150 Uiso 1 1 d R U .
C39 C 0.1000(8) 0.4944(8) 0.1994(8) 0.177(6) Uani 1 1 d D . .
H39A H 0.1365 0.4767 0.2172 0.150 Uiso 1 1 d R U .
C59 C 0.7915(7) 0.4325(10) -0.2078(7) 0.131(9) Uani 1 1 d D U .
H59A H 0.8033 0.4694 -0.2207 0.150 Uiso 1 1 d R U .
C103 C 0.2176(8) -0.1748(7) 0.3894(6) 0.090(7) Uani 1 1 d D . .
C104 C 0.1810(9) -0.2199(8) 0.4381(7) 0.127(9) Uani 1 1 d D U .
C96 C 0.2366(9) 0.2101(7) -0.3035(8) 0.167(7) Uani 1 1 d D . .
H96A H 0.2537 0.1654 -0.2844 0.150 Uiso 1 1 d R U .
C105 C 0.2129(8) -0.2770(9) 0.4748(7) 0.168(6) Uani 1 1 d D . .
H10D H 0.2585 -0.2875 0.4743 0.150 Uiso 1 1 d R U .
C92 C 0.2597(7) 0.2527(10) -0.3017(6) 0.094(7) Uani 1 1 d D . .
C93 C 0.2347(10) 0.3178(10) -0.3291(8) 0.199(15) Uani 1 1 d D U .
H93A H 0.2516 0.3464 -0.3271 0.150 Uiso 1 1 d R U .
C108 C 0.1149(9) -0.2044(7) 0.4386(7) 0.168(6) Uani 1 1 d D . .
H10E H 0.0923 -0.1656 0.4134 0.150 Uiso 1 1 d R U .
C94 C 0.1855(11) 0.3405(8) -0.3591(8) 0.189(14) Uani 1 1 d D U .
H94A H 0.1685 0.3852 -0.3781 0.150 Uiso 1 1 d R U .
C95 C 0.1623(8) 0.2978(11) -0.3610(8) 0.167(7) Uani 1 1 d D . .
H95A H 0.1286 0.3135 -0.3817 0.150 Uiso 1 1 d R U .
N18 N 0.0815(8) -0.2458(9) 0.4753(7) 0.168(6) Uani 1 1 d D . .
N14 N 0.1876(9) 0.2329(10) -0.3335(8) 0.167(7) Uani 1 1 d D . .
C106 C 0.1794(10) -0.3180(7) 0.5114(7) 0.168(6) Uani 1 1 d D . .
H10F H 0.2018 -0.3567 0.5368 0.150 Uiso 1 1 d R U .
C107 C 0.1140(10) -0.3026(8) 0.5114(7) 0.168(6) Uani 1 1 d D . .
H10G H 0.0910 -0.3312 0.5372 0.150 Uiso 1 1 d R U .
O113 O 0.2710(7) -0.1337(6) 0.4758(4) 0.084(4) Uani 1 1 d D . .
C40 C 0.0374(7) 0.5399(8) 0.2235(9) 0.177(6) Uani 1 1 d D . .
H40A H 0.0303 0.5533 0.2583 0.150 Uiso 1 1 d R U .
N23 N 0.0000 0.5000 0.0000 0.136(10) Uani 1 2 d S U P
N21 N 0.0948(7) 0.5516(6) -0.2015(6) 0.101(2) Uani 1 1 d D . .
C122 C 0.1995(8) 0.4567(8) -0.2134(6) 0.101(2) Uani 1 1 d D . .
C126 C 0.1382(7) 0.4921(7) -0.1779(7) 0.101(2) Uani 1 1 d D . .
H12E H 0.1261 0.4747 -0.1355 0.150 Uiso 1 1 d R U .
C35 C 0.0175(12) 0.3358(10) 0.3580(10) 0.144(5) Uani 1 1 d D U .
H35A H -0.0185 0.3602 0.3868 0.150 Uiso 1 1 d R U .
O114 O 0.1762(5) -0.0546(5) 0.4619(4) 0.0557(15) Uani 1 1 d D . .
C127 C 0.2092(8) -0.1039(8) 0.4933(8) 0.132(4) Uani 1 1 d D . .
O115 O 0.2357(12) 0.1377(9) 0.4195(11) 0.210(11) Uani 1 1 d . . .
C125 C 0.1167(8) 0.5737(8) -0.2633(6) 0.101(2) Uani 1 1 d D . .
H12F H 0.0878 0.6146 -0.2814 0.150 Uiso 1 1 d R U .
O116 O 0.4164(14) 0.4072(13) -0.4062(12) 0.101(9) Uiso 0.5 1 d . . P
C124 C 0.1787(7) 0.5387(7) -0.3001(7) 0.101(2) Uani 1 1 d D . .
H12G H 0.1907 0.5562 -0.3425 0.150 Uiso 1 1 d R U .
O117 O 0.6989(15) 0.4262(11) 0.1341(13) 0.102(9) Uani 0.5 1 d . . P
O119 O 0.4996(9) -0.0570(10) 0.0268(9) 0.070(4) Uiso 0.5 1 d D . P
O120 O 0.5257(10) 0.0337(10) 0.0047(9) 0.070(4) Uiso 0.5 1 d D . P
O118 O -0.1019(16) 0.3047(15) 0.1945(14) 0.292(14) Uiso 1 1 d . . .
O76 O 0.4527(5) 0.2960(4) -0.3235(4) 0.0528(14) Uani 1 1 d . U .
O121 O 0.4679(10) 0.0367(10) -0.0434(9) 0.070(4) Uiso 0.5 1 d D . P
O153 O 0.392(5) 0.690(5) -0.383(4) 0.46(5) Uiso 0.5 1 d . . P
O160 O 0.622(2) -0.228(2) 0.443(2) 0.41(2) Uiso 1 1 d . . .
O158 O 0.617(8) 0.471(7) -0.153(7) 0.79(11) Uiso 0.5 1 d . . P
O152 O 0.439(3) 0.450(2) -0.372(2) 0.50(3) Uiso 1 1 d . . .
O151 O 0.456(2) 0.379(2) -0.518(2) 0.45(3) Uiso 1 1 d . . .
O156 O 0.4061(17) -0.2305(16) 0.5634(15) 0.312(16) Uiso 1 1 d . . .
O157 O 0.601(3) -0.347(3) 0.430(3) 0.55(3) Uiso 1 1 d . . .
O154 O 0.671(3) 0.253(2) 0.533(2) 0.22(2) Uiso 0.5 1 d . . P
O159 O 0.5054(9) 0.2921(8) -0.3644(8) 0.037(4) Uiso 0.5 1 d . . P
O162 O 0.4960(19) 0.3291(17) -0.4278(16) 0.150(13) Uiso 0.5 1 d . . P
O163 O 0.817(5) 0.206(5) -0.337(5) 0.50(6) Uiso 0.5 1 d . . P
O164 O 0.242(3) 0.625(3) -0.221(2) 0.24(2) Uiso 0.5 1 d . . P
O165 O 0.563(3) -0.239(3) 0.541(3) 0.65(4) Uiso 1 1 d . . .
O170 O 0.689(2) 0.199(2) 0.498(2) 0.188(17) Uiso 0.5 1 d . . P
O168 O 0.359(3) 0.592(2) -0.335(2) 0.23(2) Uiso 0.5 1 d . . P

loop_
_atom_site_aniso_label
_atom_site_aniso_U_11
_atom_site_aniso_U_22
_atom_site_aniso_U_33
_atom_site_aniso_U_23
_atom_site_aniso_U_13
_atom_site_aniso_U_12
Er1 0.0227(2) 0.0258(3) 0.0262(3) -0.0034(2) -0.0057(2) -0.0157(2)
Er2 0.0172(2) 0.0280(3) 0.0206(2) -0.0084(2) -0.00271(19) -0.0131(2)
Er3 0.0111(2) 0.0199(2) 0.0215(2) -0.00634(19) -0.00338(18) -0.00727(17)
Er4 0.0126(2) 0.0199(2) 0.0196(2) -0.00669(18) -0.00410(18) -0.00691(17)
Er5 0.0145(2) 0.0230(2) 0.0316(3) -0.0015(2) -0.0097(2) -0.01019(19)
Er6 0.0136(2) 0.0202(2) 0.0306(3) -0.0085(2) -0.00472(19) -0.00657(18)
Er7 0.0130(2) 0.0183(2) 0.0198(2) -0.00497(18) -0.00509(18) -0.00713(17)
Er8 0.0247(3) 0.0232(3) 0.0495(3) -0.0087(2) -0.0126(3) -0.0042(2)
Er9 0.0145(2) 0.0180(2) 0.0257(2) -0.00557(19) -0.00642(19) -0.00719(18)
Er10 0.0144(2) 0.0173(2) 0.0295(3) -0.0092(2) -0.00424(19) -0.00530(18)
Er11 0.0223(2) 0.0218(2) 0.0360(3) -0.0135(2) -0.0032(2) -0.0108(2)
Er12 0.0137(2) 0.0202(2) 0.0205(2) -0.00596(18) -0.00396(18) -0.00755(18)
Er13 0.0165(2) 0.0226(2) 0.0212(2) -0.00978(19) -0.00115(19) -0.00950(19)
Er14 0.0153(2) 0.0215(2) 0.0177(2) -0.00569(18) -0.00387(18) -0.00918(18)
Er15 0.0437(3) 0.0460(3) 0.0169(2) -0.0077(2) -0.0031(2) -0.0336(3)
Er16 0.0193(2) 0.0305(3) 0.0185(2) -0.0091(2) -0.00241(19) -0.0142(2)
Er17 0.0178(2) 0.0236(2) 0.0254(2) -0.0079(2) -0.00703(19) -0.00968(19)
Er18 0.0402(3) 0.0386(3) 0.0276(3) -0.0030(2) -0.0153(3) -0.0182(3)
Er19 0.0161(2) 0.0298(3) 0.0214(2) -0.0078(2) -0.00509(19) -0.0100(2)
Er20 0.0226(3) 0.0272(3) 0.0363(3) -0.0156(2) 0.0053(2) -0.0155(2)
Er21 0.0232(3) 0.0232(3) 0.0310(3) -0.0013(2) -0.0100(2) -0.0102(2)
Er22 0.0143(2) 0.0198(2) 0.0222(2) -0.00606(19) -0.00500(18) -0.00701(18)
Er23 0.0143(2) 0.0208(2) 0.0199(2) -0.00511(19) -0.00359(18) -0.00568(18)
Er24 0.0187(2) 0.0238(2) 0.0267(3) -0.0091(2) -0.0040(2) -0.01014(19)
Cl2 0.0356(17) 0.0385(17) 0.0512(19) -0.0065(14) -0.0199(15) -0.0160(14)
Cl3 0.0428(18) 0.0369(17) 0.052(2) -0.0094(15) -0.0113(16) -0.0201(15)
O1 0.057(8) 0.067(8) 0.086(9) -0.010(7) -0.006(7) -0.025(6)
O2 0.076(6) 0.077(5) 0.053(5) -0.001(4) -0.012(4) -0.055(5)
O3 0.056(4) 0.076(4) 0.040(3) -0.008(3) -0.010(3) -0.035(3)
O4 0.050(6) 0.055(6) 0.037(5) 0.005(5) -0.002(5) -0.035(5)
O5 0.049(7) 0.090(8) 0.055(7) -0.016(6) -0.009(5) -0.033(6)
O6 0.017(4) 0.024(4) 0.025(4) -0.002(3) -0.013(3) -0.009(3)
O7 0.018(4) 0.024(4) 0.023(4) -0.007(3) -0.004(3) -0.012(3)
O8 0.015(3) 0.030(4) 0.020(4) -0.005(3) -0.003(3) -0.016(3)
O9 0.016(4) 0.029(4) 0.032(4) -0.003(3) -0.009(3) -0.009(3)
O10 0.053(3) 0.051(3) 0.053(2) 0.002(2) -0.017(2) -0.025(2)
O11 0.019(4) 0.022(4) 0.024(4) -0.007(3) -0.007(3) -0.011(3)
O12 0.014(4) 0.026(4) 0.034(4) -0.006(3) -0.010(3) -0.007(3)
O13 0.029(5) 0.054(5) 0.037(5) -0.003(4) -0.010(4) -0.028(4)
O14 0.022(4) 0.033(5) 0.054(5) -0.010(4) -0.021(4) -0.008(4)
N19 0.026(5) 0.033(5) 0.040(6) -0.004(4) -0.016(4) -0.019(4)
O16 0.021(4) 0.029(4) 0.032(4) -0.004(3) -0.010(3) -0.010(3)
O17 0.014(3) 0.023(4) 0.016(3) -0.001(3) -0.008(3) -0.007(3)
O18 0.013(3) 0.025(4) 0.020(4) -0.008(3) -0.004(3) -0.009(3)
O19 0.035(5) 0.027(4) 0.060(6) -0.017(4) -0.029(4) 0.000(4)
O20 0.027(4) 0.041(5) 0.037(5) -0.010(4) -0.007(4) -0.014(4)
O21 0.051(6) 0.054(6) 0.045(5) -0.002(4) -0.020(5) -0.039(5)
O22 0.023(5) 0.085(8) 0.061(7) -0.037(6) -0.013(5) -0.001(5)
O23 0.046(6) 0.124(9) 0.014(4) -0.009(5) -0.002(4) -0.055(6)
O25 0.026(4) 0.028(4) 0.024(4) -0.005(3) -0.008(3) -0.016(3)
O26 0.014(3) 0.014(3) 0.031(4) -0.003(3) -0.010(3) -0.004(3)
O27 0.016(4) 0.021(4) 0.055(5) -0.013(4) -0.013(4) -0.002(3)
O28 0.021(4) 0.023(4) 0.026(4) -0.008(3) -0.005(3) -0.010(3)
O29 0.011(3) 0.023(4) 0.026(4) -0.013(3) -0.004(3) -0.004(3)
O30 0.016(3) 0.023(4) 0.014(3) -0.004(3) -0.006(3) -0.008(3)
O31 0.024(4) 0.039(5) 0.036(5) -0.017(4) 0.002(4) -0.016(4)
O32 0.015(4) 0.022(4) 0.030(4) -0.007(3) -0.008(3) -0.008(3)
O33 0.010(3) 0.024(4) 0.020(4) -0.012(3) 0.007(3) -0.010(3)
O34 0.026(4) 0.033(4) 0.026(4) -0.010(3) -0.003(3) -0.011(3)
O35 0.017(4) 0.041(5) 0.034(4) -0.018(4) -0.002(3) -0.010(4)
O36 0.024(4) 0.025(4) 0.020(4) -0.003(3) -0.006(3) -0.013(3)
O37 0.028(4) 0.023(4) 0.023(4) -0.005(3) -0.010(3) -0.014(3)
O38 0.029(4) 0.035(4) 0.023(4) -0.012(3) -0.002(3) -0.018(4)
O40 0.103(10) 0.069(8) 0.105(9) -0.024(7) -0.082(8) -0.013(7)
O41 0.036(5) 0.041(5) 0.019(4) -0.004(3) -0.008(3) -0.025(4)
O42 0.027(4) 0.038(4) 0.030(4) -0.016(4) -0.010(3) -0.012(4)
O43 0.029(4) 0.034(4) 0.039(5) -0.015(4) -0.003(4) -0.016(4)
O44 0.023(4) 0.035(4) 0.016(3) -0.010(3) 0.002(3) -0.022(3)
O45 0.025(4) 0.026(4) 0.022(4) -0.005(3) -0.004(3) -0.013(3)
O46 0.017(4) 0.033(5) 0.061(6) -0.007(4) -0.007(4) -0.011(4)
O47 0.019(4) 0.027(4) 0.019(4) -0.008(3) -0.007(3) -0.009(3)
O49 0.023(4) 0.035(4) 0.011(3) -0.005(3) -0.006(3) -0.017(3)
O50 0.039(5) 0.054(5) 0.023(4) -0.005(4) -0.005(4) -0.035(4)
Cl4 0.189(8) 0.114(5) 0.181(8) -0.031(5) -0.067(6) -0.062(5)
O52 0.056(6) 0.080(7) 0.023(4) -0.017(4) -0.005(4) -0.048(5)
O53 0.096(9) 0.050(6) 0.046(6) -0.018(5) -0.024(6) -0.037(6)
O54 0.017(4) 0.026(4) 0.029(4) -0.005(3) -0.012(3) -0.006(3)
O55 0.049(5) 0.030(4) 0.029(5) -0.010(4) -0.008(4) -0.017(4)
O56 0.023(4) 0.029(4) 0.017(4) -0.008(3) 0.001(3) -0.017(3)
O57 0.117(9) 0.113(9) 0.026(5) 0.015(5) -0.024(5) -0.106(8)
O58 0.056(4) 0.076(4) 0.040(3) -0.008(3) -0.010(3) -0.035(3)
O59 0.018(4) 0.031(4) 0.020(4) -0.012(3) -0.001(3) -0.013(3)
O60 0.060(7) 0.058(6) 0.048(6) -0.021(5) -0.010(5) -0.028(5)
O61 0.029(4) 0.047(5) 0.033(5) -0.010(4) -0.003(4) -0.023(4)
O63 0.015(4) 0.013(3) 0.029(4) 0.001(3) -0.015(3) 0.000(3)
O64 0.019(4) 0.021(4) 0.042(5) -0.010(3) -0.013(3) -0.008(3)
O65 0.011(3) 0.016(3) 0.028(4) -0.004(3) -0.007(3) -0.003(3)
O66 0.014(4) 0.019(4) 0.038(4) -0.005(3) -0.011(3) -0.005(3)
O67 0.020(4) 0.021(4) 0.020(4) -0.005(3) -0.001(3) -0.011(3)
O68 0.060(8) 0.071(8) 0.067(8) -0.006(6) -0.020(6) -0.020(6)
O69 0.027(5) 0.047(6) 0.064(6) -0.009(5) -0.016(5) -0.006(4)
O70 0.026(4) 0.023(4) 0.028(4) -0.009(3) -0.009(3) -0.011(3)
O71 0.020(4) 0.021(4) 0.028(4) 0.002(3) -0.005(3) -0.013(3)
N22 0.061(5) 0.068(5) 0.084(6) -0.027(4) -0.026(4) -0.021(4)
O73 0.054(6) 0.051(6) 0.052(6) -0.015(5) -0.005(5) -0.022(5)
O74 0.042(6) 0.053(6) 0.048(6) 0.017(5) -0.006(5) 0.000(5)
O77 0.063(7) 0.062(7) 0.066(7) -0.003(6) -0.030(6) -0.026(6)
O78 0.053(3) 0.051(3) 0.053(2) 0.002(2) -0.017(2) -0.025(2)
O79 0.070(8) 0.043(6) 0.108(10) -0.031(6) 0.009(7) -0.022(6)
O80 0.011(3) 0.023(4) 0.029(4) -0.007(3) -0.006(3) -0.005(3)
O81 0.020(4) 0.019(4) 0.031(4) -0.009(3) -0.002(3) -0.010(3)
O82 0.016(3) 0.024(4) 0.021(4) -0.010(3) -0.004(3) -0.009(3)
O83 0.017(3) 0.015(3) 0.028(4) -0.009(3) -0.006(3) -0.006(3)
O84 0.020(4) 0.023(4) 0.019(4) -0.004(3) -0.006(3) -0.010(3)
O85 0.030(5) 0.025(4) 0.058(6) -0.020(4) -0.014(4) 0.000(4)
O86 0.023(4) 0.020(4) 0.027(4) -0.009(3) -0.002(3) -0.012(3)
O87 0.017(4) 0.020(4) 0.038(4) -0.010(3) -0.006(3) -0.007(3)
O88 0.017(4) 0.016(3) 0.030(4) -0.006(3) -0.008(3) -0.005(3)
O89 0.020(4) 0.012(3) 0.023(4) -0.005(3) -0.003(3) -0.007(3)
O90 0.014(3) 0.020(4) 0.031(4) -0.010(3) -0.003(3) -0.011(3)
O91 0.027(4) 0.028(4) 0.042(5) -0.014(4) 0.001(4) -0.014(3)
O92 0.068(7) 0.053(6) 0.057(6) 0.000(5) -0.033(6) -0.030(5)
O93 0.084(6) 0.048(4) 0.058(5) -0.016(4) -0.001(4) -0.042(4)
O94 0.084(6) 0.048(4) 0.058(5) -0.016(4) -0.001(4) -0.042(4)
O95 0.036(5) 0.028(4) 0.057(6) -0.023(4) -0.001(4) -0.014(4)
O96 0.039(6) 0.027(5) 0.141(11) -0.016(6) 0.004(6) -0.015(4)
O97 0.049(6) 0.043(5) 0.056(6) -0.010(5) -0.024(5) -0.021(5)
O98 0.028(5) 0.034(5) 0.054(6) -0.014(4) 0.006(4) -0.018(4)
O99 0.064(7) 0.045(6) 0.067(7) -0.036(5) 0.019(6) -0.026(5)
O100 0.048(6) 0.024(5) 0.124(10) -0.016(5) -0.045(6) -0.005(4)
O101 0.015(3) 0.022(4) 0.022(4) -0.007(3) -0.001(3) -0.011(3)
O102 0.023(4) 0.024(4) 0.016(3) -0.005(3) -0.003(3) -0.012(3)
O103 0.076(6) 0.077(5) 0.053(5) -0.001(4) -0.012(4) -0.055(5)
O104 0.039(5) 0.038(5) 0.031(5) -0.015(4) -0.015(4) -0.001(4)
N11 0.185(11) 0.107(8) 0.102(8) 0.000(6) -0.089(8) -0.087(8)
C53 0.146(9) 0.068(6) 0.225(11) -0.043(7) -0.138(8) -0.012(6)
C71 0.063(10) 0.043(8) 0.068(10) -0.012(7) -0.031(8) -0.030(7)
C65 0.118(17) 0.034(9) 0.152(19) 0.048(11) -0.099(16) -0.037(10)
N1 0.107(5) 0.082(4) 0.055(3) -0.007(3) -0.014(3) -0.002(3)
N2 0.031(6) 0.037(6) 0.065(8) 0.009(5) -0.034(6) -0.015(5)
C14 0.073(8) 0.047(7) 0.201(15) -0.050(8) -0.074(10) 0.010(6)
N3 0.033(4) 0.074(6) 0.052(5) 0.001(4) -0.014(4) -0.033(4)
N4 0.25(2) 0.116(17) 0.102(15) 0.035(12) -0.088(17) -0.110(17)
N8 0.134(6) 0.147(6) 0.126(6) -0.037(4) -0.030(4) -0.035(4)
N17 0.056(6) 0.176(12) 0.175(12) -0.127(11) -0.007(7) -0.004(7)
N7 0.096(7) 0.189(10) 0.276(13) -0.198(10) -0.124(8) 0.089(6)
C79 0.066(10) 0.045(8) 0.043(8) -0.022(7) 0.005(7) -0.038(8)
C80 0.106(15) 0.061(10) 0.054(10) -0.029(8) 0.027(10) -0.058(11)
C78 0.21(3) 0.115(17) 0.060(12) -0.060(12) 0.031(14) -0.101(18)
C74 0.104(15) 0.113(15) 0.054(10) -0.046(10) 0.020(10) -0.083(13)
C73 0.043(9) 0.057(10) 0.064(10) -0.016(8) -0.003(8) -0.027(8)
C45 0.185(11) 0.107(8) 0.102(8) 0.000(6) -0.089(8) -0.087(8)
C44 0.082(11) 0.046(8) 0.051(9) -0.004(7) -0.031(8) -0.034(8)
C43 0.039(7) 0.054(8) 0.032(7) -0.007(6) -0.005(6) -0.036(6)
C46 0.185(11) 0.107(8) 0.102(8) 0.000(6) -0.089(8) -0.087(8)
C47 0.24(3) 0.121(19) 0.17(2) 0.035(17) -0.11(2) -0.15(2)
C48 0.185(11) 0.107(8) 0.102(8) 0.000(6) -0.089(8) -0.087(8)
C49 0.029(7) 0.042(8) 0.057(9) -0.021(7) -0.012(6) -0.009(6)
C50 0.045(9) 0.050(9) 0.093(12) -0.029(9) -0.037(9) -0.005(7)
C51 0.146(9) 0.068(6) 0.225(11) -0.043(7) -0.138(8) -0.012(6)
N10 0.146(9) 0.068(6) 0.225(11) -0.043(7) -0.138(8) -0.012(6)
C54 0.146(9) 0.068(6) 0.225(11) -0.043(7) -0.138(8) -0.012(6)
C72 0.051(9) 0.045(8) 0.056(9) -0.019(7) -0.018(7) -0.022(7)
C68 0.037(7) 0.015(5) 0.036(7) 0.002(5) -0.018(6) -0.009(5)
C67 0.016(5) 0.025(6) 0.053(8) -0.012(6) -0.005(5) -0.009(5)
C69 0.030(6) 0.023(6) 0.051(8) -0.005(5) -0.017(6) -0.014(5)
C70 0.031(6) 0.017(5) 0.043(7) 0.004(5) -0.018(5) -0.017(5)
C55 0.041(7) 0.034(6) 0.021(6) -0.007(5) -0.008(5) -0.021(6)
C61 0.067(10) 0.037(8) 0.053(9) -0.013(7) -0.014(8) -0.020(7)
C62 0.067(10) 0.035(8) 0.060(9) -0.001(7) -0.028(8) -0.024(7)
C63 0.096(8) 0.083(7) 0.105(8) 0.002(6) -0.038(6) -0.045(6)
C64 0.096(8) 0.083(7) 0.105(8) 0.002(6) -0.038(6) -0.045(6)
N6 0.096(8) 0.083(7) 0.105(8) 0.002(6) -0.038(6) -0.045(6)
C66 0.096(8) 0.083(7) 0.105(8) 0.002(6) -0.038(6) -0.045(6)
C121 0.032(8) 0.062(10) 0.048(10) 0.004(8) -0.019(7) 0.006(7)
C6 0.031(7) 0.064(8) 0.020(6) -0.011(6) -0.006(5) -0.031(6)
C4 0.107(5) 0.082(4) 0.055(3) -0.007(3) -0.014(3) -0.002(3)
C5 0.107(5) 0.082(4) 0.055(3) -0.007(3) -0.014(3) -0.002(3)
C3 0.107(5) 0.082(4) 0.055(3) -0.007(3) -0.014(3) -0.002(3)
C2 0.107(5) 0.082(4) 0.055(3) -0.007(3) -0.014(3) -0.002(3)
C1 0.107(5) 0.082(4) 0.055(3) -0.007(3) -0.014(3) -0.002(3)
C11 0.019(6) 0.032(6) 0.044(7) -0.014(5) -0.011(5) -0.008(5)
C10 0.030(7) 0.047(8) 0.044(7) 0.000(6) -0.022(6) -0.021(6)
C9 0.070(12) 0.047(9) 0.129(16) -0.002(10) -0.065(12) -0.024(8)
C24 0.024(6) 0.034(6) 0.025(6) -0.007(5) -0.004(5) -0.018(5)
C22 0.021(6) 0.035(6) 0.031(6) -0.012(5) -0.005(5) -0.013(5)
C23 0.024(6) 0.072(10) 0.028(7) -0.008(6) 0.004(5) -0.027(7)
C19 0.033(4) 0.074(6) 0.052(5) 0.001(4) -0.014(4) -0.033(4)
C20 0.033(4) 0.074(6) 0.052(5) 0.001(4) -0.014(4) -0.033(4)
C21 0.028(6) 0.055(8) 0.036(7) -0.015(6) 0.000(5) -0.023(6)
C85 0.107(16) 0.063(11) 0.066(11) -0.010(9) -0.019(11) -0.057(11)
C86 0.061(12) 0.096(15) 0.090(14) 0.005(11) -0.016(11) -0.050(11)
C87 0.103(10) 0.154(10) 0.095(8) -0.033(8) 0.030(6) -0.076(8)
C25 0.232(16) 0.062(7) 0.092(8) 0.022(6) -0.093(10) -0.058(9)
C26 0.136(17) 0.051(9) 0.042(9) 0.007(7) -0.041(10) -0.057(11)
C27 0.056(9) 0.038(7) 0.040(8) -0.009(6) -0.023(7) -0.017(7)
C28 0.232(16) 0.062(7) 0.092(8) 0.022(6) -0.093(10) -0.058(9)
C29 0.232(16) 0.062(7) 0.092(8) 0.022(6) -0.093(10) -0.058(9)
C30 0.232(16) 0.062(7) 0.092(8) 0.022(6) -0.093(10) -0.058(9)
C97 0.039(8) 0.063(9) 0.046(8) -0.022(7) 0.000(7) -0.031(7)
C98 0.039(8) 0.059(9) 0.056(9) -0.034(8) 0.006(7) -0.019(7)
C100 0.056(6) 0.176(12) 0.175(12) -0.127(11) -0.007(7) -0.004(7)
C99 0.056(6) 0.176(12) 0.175(12) -0.127(11) -0.007(7) -0.004(7)
C18 0.020(6) 0.020(6) 0.047(7) -0.007(5) -0.016(5) 0.001(4)
C17 0.104(8) 0.110(8) 0.113(8) -0.028(5) -0.039(5) -0.036(5)
C16 0.030(7) 0.047(8) 0.093(12) -0.036(8) -0.034(8) 0.009(6)
C15 0.050(8) 0.089(11) 0.144(14) -0.045(10) -0.017(8) 0.006(8)
N5 0.073(8) 0.047(7) 0.201(15) -0.050(8) -0.074(10) 0.010(6)
C13 0.060(12) 0.054(11) 0.25(3) -0.035(15) -0.106(17) 0.020(9)
C36 0.050(8) 0.089(11) 0.144(14) -0.045(10) -0.017(8) 0.006(8)
C32 0.029(8) 0.080(12) 0.079(12) -0.042(10) -0.003(8) -0.005(8)
C31 0.024(6) 0.039(7) 0.056(9) -0.020(6) 0.000(6) -0.017(6)
C33 0.134(6) 0.147(6) 0.126(6) -0.037(4) -0.030(4) -0.035(4)
C34 0.134(6) 0.147(6) 0.126(6) -0.037(4) -0.030(4) -0.035(4)
C37 0.035(7) 0.015(6) 0.061(9) -0.002(6) -0.025(7) 0.003(5)
C38 0.096(7) 0.189(10) 0.276(13) -0.198(10) -0.124(8) 0.089(6)
C42 0.096(7) 0.189(10) 0.276(13) -0.198(10) -0.124(8) 0.089(6)
C41 0.096(7) 0.189(10) 0.276(13) -0.198(10) -0.124(8) 0.089(6)
C12 0.026(7) 0.048(8) 0.064(9) 0.002(7) -0.024(7) -0.020(6)
C8 0.046(9) 0.087(12) 0.079(12) 0.027(9) -0.041(9) -0.045(9)
C7 0.065(11) 0.047(9) 0.085(12) 0.035(8) -0.056(10) -0.035(8)
N12 0.101(13) 0.087(11) 0.078(10) -0.021(9) -0.018(9) -0.057(10)
C75 0.115(18) 0.14(2) 0.073(13) -0.030(13) -0.008(12) -0.095(16)
N16 0.157(19) 0.23(2) 0.067(12) -0.061(14) 0.013(11) -0.136(18)
C77 0.16(2) 0.17(2) 0.081(16) -0.053(16) -0.003(16) -0.117(19)
C90 0.103(10) 0.154(10) 0.095(8) -0.033(8) 0.030(6) -0.076(8)
N13 0.103(10) 0.154(10) 0.095(8) -0.033(8) 0.030(6) -0.076(8)
N15 0.076(14) 0.18(2) 0.19(2) -0.128(19) 0.031(14) -0.035(14)
C84 0.105(13) 0.165(17) 0.125(14) -0.115(14) 0.065(11) -0.086(12)
C81 0.25(3) 0.074(13) 0.035(10) -0.011(9) -0.018(14) -0.080(17)
C76 0.14(2) 0.20(3) 0.050(12) -0.031(14) -0.002(13) -0.12(2)
C83 0.105(13) 0.165(17) 0.125(14) -0.115(14) 0.065(11) -0.086(12)
C82 0.18(3) 0.14(2) 0.037(10) -0.051(12) 0.042(13) -0.099(19)
C88 0.103(10) 0.154(10) 0.095(8) -0.033(8) 0.030(6) -0.076(8)
C89 0.065(14) 0.157(18) 0.15(2) -0.054(19) 0.022(15) -0.059(16)
C102 0.073(14) 0.22(3) 0.088(14) -0.118(17) 0.024(11) -0.058(16)
C101 0.056(6) 0.176(12) 0.175(12) -0.127(11) -0.007(7) -0.004(7)
C114 0.019(5) 0.021(5) 0.028(6) -0.009(4) -0.006(4) -0.010(4)
C110 0.019(5) 0.036(6) 0.020(5) -0.004(5) -0.006(4) -0.014(5)
C111 0.027(6) 0.036(7) 0.037(7) -0.001(5) -0.022(5) -0.013(5)
C112 0.041(8) 0.033(7) 0.061(9) 0.007(6) -0.030(7) -0.020(6)
C109 0.023(6) 0.031(6) 0.025(6) -0.007(5) -0.012(5) -0.010(5)
C115 0.041(7) 0.046(7) 0.026(6) -0.011(5) -0.002(5) -0.031(6)
C116 0.040(7) 0.041(7) 0.019(6) -0.008(5) -0.003(5) -0.024(6)
C113 0.039(7) 0.034(7) 0.066(9) -0.005(6) -0.030(7) -0.020(6)
C117 0.062(9) 0.067(9) 0.026(6) -0.009(6) -0.007(6) -0.048(8)
C120 0.053(8) 0.073(10) 0.028(7) -0.015(6) 0.001(6) -0.048(8)
N20 0.062(8) 0.076(9) 0.033(6) -0.002(6) -0.014(6) -0.045(7)
C119 0.081(12) 0.097(13) 0.029(7) 0.009(8) -0.019(8) -0.067(11)
C118 0.093(13) 0.112(14) 0.032(8) -0.001(8) -0.011(8) -0.084(12)
O106 0.097(11) 0.108(11) 0.064(8) -0.024(7) 0.009(7) -0.038(9)
O150 0.105(11) 0.147(12) 0.098(10) -0.072(9) 0.025(8) -0.091(10)
O72 0.099(8) 0.146(9) 0.118(9) -0.043(7) -0.019(7) -0.045(7)
O109 0.179(19) 0.23(2) 0.176(18) 0.091(16) -0.124(16) -0.128(18)
N24 0.167(11) 0.173(11) 0.086(7) -0.034(6) 0.009(6) -0.119(9)
C130 0.167(11) 0.173(11) 0.086(7) -0.034(6) 0.009(6) -0.119(9)
C52 0.146(9) 0.068(6) 0.225(11) -0.043(7) -0.138(8) -0.012(6)
O75 0.085(9) 0.054(7) 0.082(8) -0.024(6) -0.057(7) 0.011(6)
Cl1 0.0269(14) 0.0287(14) 0.0348(15) -0.0060(12) -0.0119(12) -0.0126(11)
O48 0.034(5) 0.046(5) 0.055(6) -0.022(4) -0.011(4) -0.021(4)
O24 0.035(5) 0.092(7) 0.029(5) -0.023(5) -0.007(4) -0.031(5)
C91 0.100(17) 0.095(16) 0.075(14) 0.007(12) -0.038(13) -0.041(14)
C128 0.167(11) 0.173(11) 0.086(7) -0.034(6) 0.009(6) -0.119(9)
C132 0.167(11) 0.173(11) 0.086(7) -0.034(6) 0.009(6) -0.119(9)
C129 0.167(11) 0.173(11) 0.086(7) -0.034(6) 0.009(6) -0.119(9)
C131 0.167(11) 0.173(11) 0.086(7) -0.034(6) 0.009(6) -0.119(9)
C56 0.024(6) 0.027(6) 0.072(9) -0.010(6) -0.013(6) -0.012(5)
C60 0.049(9) 0.059(10) 0.134(16) -0.055(10) -0.007(10) -0.030(8)
C57 0.058(11) 0.031(8) 0.107(14) -0.005(9) 0.020(10) -0.021(8)
C123 0.107(5) 0.082(4) 0.055(3) -0.007(3) -0.014(3) -0.002(3)
N9 0.082(12) 0.077(10) 0.171(17) -0.073(11) 0.016(11) -0.050(9)
C58 0.094(17) 0.089(16) 0.16(2) -0.010(15) 0.050(16) -0.068(14)
C39 0.096(7) 0.189(10) 0.276(13) -0.198(10) -0.124(8) 0.089(6)
C59 0.134(10) 0.121(10) 0.137(10) -0.028(5) -0.029(5) -0.057(6)
C103 0.105(17) 0.14(2) 0.059(12) -0.042(12) 0.024(11) -0.093(16)
C104 0.123(10) 0.128(10) 0.127(10) -0.026(5) -0.034(5) -0.048(6)
C96 0.131(15) 0.205(19) 0.178(18) -0.064(16) -0.067(11) -0.039(15)
C105 0.207(16) 0.179(14) 0.098(9) 0.008(7) 0.011(9) -0.130(12)
C92 0.074(14) 0.14(2) 0.058(12) -0.009(12) -0.042(11) -0.019(13)
C93 0.198(15) 0.200(15) 0.201(15) -0.041(6) -0.061(6) -0.075(7)
C108 0.207(16) 0.179(14) 0.098(9) 0.008(7) 0.011(9) -0.130(12)
C94 0.188(14) 0.190(14) 0.191(14) -0.038(6) -0.057(6) -0.073(7)
C95 0.131(15) 0.205(19) 0.178(18) -0.064(16) -0.067(11) -0.039(15)
N18 0.207(16) 0.179(14) 0.098(9) 0.008(7) 0.011(9) -0.130(12)
N14 0.131(15) 0.205(19) 0.178(18) -0.064(16) -0.067(11) -0.039(15)
C106 0.207(16) 0.179(14) 0.098(9) 0.008(7) 0.011(9) -0.130(12)
C107 0.207(16) 0.179(14) 0.098(9) 0.008(7) 0.011(9) -0.130(12)
O113 0.134(12) 0.106(10) 0.035(6) -0.015(6) 0.001(7) -0.084(9)
C40 0.096(7) 0.189(10) 0.276(13) -0.198(10) -0.124(8) 0.089(6)
N23 0.135(11) 0.136(11) 0.140(11) -0.028(5) -0.038(5) -0.056(6)
N21 0.107(5) 0.082(4) 0.055(3) -0.007(3) -0.014(3) -0.002(3)
C122 0.107(5) 0.082(4) 0.055(3) -0.007(3) -0.014(3) -0.002(3)
C126 0.107(5) 0.082(4) 0.055(3) -0.007(3) -0.014(3) -0.002(3)
C35 0.134(6) 0.147(6) 0.126(6) -0.037(4) -0.030(4) -0.035(4)
O114 0.056(4) 0.076(4) 0.040(3) -0.008(3) -0.010(3) -0.035(3)
C127 0.167(11) 0.173(11) 0.086(7) -0.034(6) 0.009(6) -0.119(9)
O115 0.29(3) 0.132(16) 0.31(3) -0.052(17) -0.24(2) -0.027(16)
C125 0.107(5) 0.082(4) 0.055(3) -0.007(3) -0.014(3) -0.002(3)
C124 0.107(5) 0.082(4) 0.055(3) -0.007(3) -0.014(3) -0.002(3)
O117 0.14(3) 0.059(15) 0.15(3) -0.027(16) -0.07(2) -0.041(16)
O76 0.053(3) 0.051(3) 0.053(2) 0.002(2) -0.017(2) -0.025(2)

loop_
_atom_type_symbol
_atom_type_description
_atom_type_scat_dispersion_real
_atom_type_scat_dispersion_imag
_atom_type_scat_source
C C 0.0033 0.0016 'International Tables Vol C Tables 4.2.6.8 and 6.1.1.4'
H H 0.0000 0.0000 'International Tables Vol C Tables 4.2.6.8 and 6.1.1.4'
N N 0.0061 0.0033 'International Tables Vol C Tables 4.2.6.8 and 6.1.1.4'
O O 0.0106 0.0060 'International Tables Vol C Tables 4.2.6.8 and 6.1.1.4'
Cl Cl 0.1484 0.1585 'International Tables Vol C Tables 4.2.6.8 and 6.1.1.4'
Er Er -0.2586 4.9576 'International Tables Vol C Tables 4.2.6.8 and 6.1.1.4'

loop_
_geom_angle_atom_site_label_1
_geom_angle_atom_site_label_2
_geom_angle_atom_site_label_3
_geom_angle
_geom_angle_site_symmetry_1
_geom_angle_site_symmetry_3
O93 Er1 O6 93.4(3) 2_655 .
O93 Er1 O10 81.1(4) 2_655 .
O6 Er1 O10 141.4(3) . .
O93 Er1 O7 150.8(3) 2_655 .
O6 Er1 O7 72.6(2) . .
O10 Er1 O7 93.9(3) . .
O93 Er1 O103 74.8(4) 2_655 .
O6 Er1 O103 74.4(3) . .
O10 Er1 O103 138.3(3) . .
O7 Er1 O103 123.1(3) . .
O93 Er1 O8 82.1(3) 2_655 .
O6 Er1 O8 69.0(2) . .
O10 Er1 O8 72.4(3) . .
O7 Er1 O8 69.0(2) . .
O103 Er1 O8 135.0(3) . .
O93 Er1 O2 130.9(3) 2_655 .
O6 Er1 O2 131.2(3) . .
O10 Er1 O2 74.8(3) . .
O7 Er1 O2 73.9(3) . .
O103 Er1 O2 96.0(4) . .
O8 Er1 O2 127.7(3) . .
O93 Er1 O163 109(2) 2_655 2_655
O6 Er1 O163 86(2) . 2_655
O10 Er1 O163 132(2) . 2_655
O7 Er1 O163 96(2) . 2_655
O103 Er1 O163 37(2) . 2_655
O8 Er1 O163 154(2) . 2_655
O2 Er1 O163 63(2) . 2_655
O93 Er1 O1 81.1(4) 2_655 .
O6 Er1 O1 145.1(3) . .
O10 Er1 O1 72.1(3) . .
O7 Er1 O1 124.9(3) . .
O103 Er1 O1 70.9(4) . .
O8 Er1 O1 142.6(3) . .
O2 Er1 O1 51.0(3) . .
O163 Er1 O1 64(2) 2_655 .
O93 Er1 C85 106.5(4) 2_655 .
O6 Er1 C85 144.1(4) . .
O10 Er1 C85 72.5(4) . .
O7 Er1 C85 99.3(4) . .
O103 Er1 C85 82.3(4) . .
O8 Er1 C85 142.0(4) . .
O2 Er1 C85 25.3(4) . .
O163 Er1 C85 59(2) 2_655 .
O1 Er1 C85 25.7(4) . .
O93 Er1 Er2 131.0(3) 2_655 .
O6 Er1 Er2 37.59(16) . .
O10 Er1 Er2 132.9(2) . .
O7 Er1 Er2 40.31(16) . .
O103 Er1 Er2 87.9(2) . .
O8 Er1 Er2 78.88(13) . .
O2 Er1 Er2 95.7(2) . .
O163 Er1 Er2 76(2) 2_655 .
O1 Er1 Er2 135.9(3) . .
C85 Er1 Er2 116.2(3) . .
O93 Er1 Er4 76.5(2) 2_655 .
O6 Er1 Er4 35.28(16) . .
O10 Er1 Er4 107.3(2) . .
O7 Er1 Er4 77.66(16) . .
O103 Er1 Er4 99.5(2) . .
O8 Er1 Er4 36.81(15) . .
O2 Er1 Er4 151.6(2) . .
O163 Er1 Er4 121(2) 2_655 .
O1 Er1 Er4 157.4(3) . .
C85 Er1 Er4 176.9(3) . .
Er2 Er1 Er4 61.479(17) . .
O6 Er2 O44 110.9(2) . .
O6 Er2 O33 69.6(2) . .
O44 Er2 O33 73.4(2) . .
O6 Er2 O4 83.5(3) . .
O44 Er2 O4 145.8(3) . .
O33 Er2 O4 140.1(3) . .
O6 Er2 O37 73.4(2) . .
O44 Er2 O37 71.5(2) . .
O33 Er2 O37 113.9(2) . .
O4 Er2 O37 84.3(3) . .
O6 Er2 O35 141.6(2) . .
O44 Er2 O35 92.7(2) . .
O33 Er2 O35 90.0(2) . .
O4 Er2 O35 93.7(3) . .
O37 Er2 O35 144.7(2) . .
O6 Er2 O38 141.3(2) . .
O44 Er2 O38 68.2(2) . .
O33 Er2 O38 137.6(2) . .
O4 Er2 O38 81.2(3) . .
O37 Er2 O38 69.9(2) . .
O35 Er2 O38 75.0(2) . .
O6 Er2 O7 70.3(2) . .
O44 Er2 O7 139.3(2) . .
O33 Er2 O7 69.2(2) . .
O4 Er2 O7 74.2(3) . .
O37 Er2 O7 139.3(2) . .
O35 Er2 O7 72.1(2) . .
O38 Er2 O7 137.1(2) . .
O6 Er2 Er1 37.02(15) . .
O44 Er2 Er1 144.82(15) . .
O33 Er2 Er1 79.18(14) . .
O4 Er2 Er1 62.1(2) . .
O37 Er2 Er1 101.02(14) . .
O35 Er2 Er1 109.11(16) . .
O38 Er2 Er1 143.09(16) . .
O7 Er2 Er1 38.36(15) . .
O6 Er2 Er17 80.80(15) . .
O44 Er2 Er17 39.21(17) . .
O33 Er2 Er17 84.69(15) . .
O4 Er2 Er17 120.5(2) . .
O37 Er2 Er17 36.24(16) . .
O35 Er2 Er17 130.94(17) . .
O38 Er2 Er17 76.81(17) . .
O7 Er2 Er17 146.14(15) . .
Er1 Er2 Er17 117.549(19) . .
O6 Er2 Er18 105.47(16) . .
O44 Er2 Er18 75.51(17) . .
O33 Er2 Er18 143.77(15) . .
O4 Er2 Er18 70.7(2) . .
O37 Er2 Er18 36.70(15) . .
O35 Er2 Er18 109.66(18) . .
O38 Er2 Er18 35.82(17) . .
O7 Er2 Er18 144.92(16) . .
Er1 Er2 Er18 119.41(2) . .
Er17 Er2 Er18 59.327(18) . .
O6 Er2 Er4 34.55(16) . .
O44 Er2 Er4 84.66(15) . .
O33 Er2 Er4 37.86(15) . .
O4 Er2 Er4 117.4(2) . .
O37 Er2 Er4 84.66(16) . .
O35 Er2 Er4 126.21(18) . .
O38 Er2 Er4 147.20(17) . .
O7 Er2 Er4 75.71(15) . .
Er1 Er2 Er4 60.224(15) . .
Er17 Er2 Er4 70.467(16) . .
Er18 Er2 Er4 121.29(2) . .
O33 Er3 O17 110.0(2) . .
O33 Er3 O9 144.9(2) . .
O17 Er3 O9 86.6(2) . .
O33 Er3 O34 90.1(2) . .
O17 Er3 O34 144.8(2) . .
O9 Er3 O34 93.1(2) . .
O33 Er3 O8 71.9(2) . .
O17 Er3 O8 74.4(2) . .
O9 Er3 O8 84.0(2) . .
O34 Er3 O8 140.6(2) . .
O33 Er3 O16 137.7(2) . .
O17 Er3 O16 69.9(2) . .
O9 Er3 O16 76.6(2) . .
O34 Er3 O16 75.8(2) . .
O8 Er3 O16 140.0(2) . .
O33 Er3 O29 74.4(2) . .
O17 Er3 O29 69.1(2) . .
O9 Er3 O29 140.5(2) . .
O34 Er3 O29 90.3(2) . .
O8 Er3 O29 116.5(2) . .
O16 Er3 O29 66.1(2) . .
O33 Er3 O7 69.3(2) . .
O17 Er3 O7 140.3(2) . .
O9 Er3 O7 78.2(2) . .
O34 Er3 O7 73.1(2) . .
O8 Er3 O7 67.8(2) . .
O16 Er3 O7 138.5(2) . .
O29 Er3 O7 139.7(2) . .
O33 Er3 Er4 39.23(14) . .
O17 Er3 Er4 80.16(16) . .
O9 Er3 Er4 121.06(17) . .
O34 Er3 Er4 128.03(18) . .
O8 Er3 Er4 37.13(14) . .
O16 Er3 Er4 144.53(17) . .
O29 Er3 Er4 85.96(15) . .
O7 Er3 Er4 76.99(15) . .
O33 Er3 Er5 141.54(15) . .
O17 Er3 Er5 35.08(16) . .
O9 Er3 Er5 66.85(17) . .
O34 Er3 Er5 113.96(18) . .
O8 Er3 Er5 100.95(15) . .
O16 Er3 Er5 39.21(16) . .
O29 Er3 Er5 75.84(15) . .
O7 Er3 Er5 144.46(14) . .
Er4 Er3 Er5 115.134(19) . .
O33 Er3 Er7 84.13(15) . .
O17 Er3 Er7 34.37(15) . .
O9 Er3 Er7 120.15(17) . .
O34 Er3 Er7 127.30(17) . .
O8 Er3 Er7 86.36(15) . .
O16 Er3 Er7 74.25(17) . .
O29 Er3 Er7 37.81(14) . .
O7 Er3 Er7 147.26(15) . .
Er4 Er3 Er7 70.295(19) . .
Er5 Er3 Er7 57.481(18) . .
O33 Er3 Er2 34.52(15) . .
O17 Er3 Er2 140.03(16) . .
O9 Er3 Er2 115.43(17) . .
O34 Er3 Er2 70.61(18) . .
O8 Er3 Er2 75.33(15) . .
O16 Er3 Er2 144.65(16) . .
O29 Er3 Er2 102.82(15) . .
O7 Er3 Er2 37.24(14) . .
Er4 Er3 Er2 59.986(17) . .
Er5 Er3 Er2 175.109(16) . .
Er7 Er3 Er2 118.636(19) . .
O90 Er4 O6 79.0(2) 2_655 .
O90 Er4 O8 119.1(2) 2_655 .
O6 Er4 O8 71.3(2) . .
O90 Er4 O11 76.1(2) 2_655 .
O6 Er4 O11 126.4(2) . .
O8 Er4 O11 80.7(2) . .
O90 Er4 O32 77.4(2) 2_655 .
O6 Er4 O32 88.8(2) . .
O8 Er4 O32 149.6(2) . .
O11 Er4 O32 129.6(2) . .
O90 Er4 O30 129.9(2) 2_655 .
O6 Er4 O30 149.6(2) . .
O8 Er4 O30 96.5(2) . .
O11 Er4 O30 76.4(2) . .
O32 Er4 O30 89.3(2) . .
O90 Er4 O33 141.2(2) 2_655 .
O6 Er4 O33 69.2(2) . .
O8 Er4 O33 71.4(2) . .
O11 Er4 O33 141.3(2) . .
O32 Er4 O33 80.2(2) . .
O30 Er4 O33 80.6(2) . .
O90 Er4 O86 63.5(2) 2_655 2_655
O6 Er4 O86 138.4(2) . 2_655
O8 Er4 O86 142.5(2) . 2_655
O11 Er4 O86 63.1(2) . 2_655
O32 Er4 O86 66.7(2) . 2_655
O30 Er4 O86 66.8(2) . 2_655
O33 Er4 O86 132.78(19) . 2_655
O90 Er4 Er23 91.54(17) 2_655 2_655
O6 Er4 Er23 164.04(15) . 2_655
O8 Er4 Er23 103.01(16) . 2_655
O11 Er4 Er23 37.93(15) . 2_655
O32 Er4 Er23 101.79(17) . 2_655
O30 Er4 Er23 43.89(14) . 2_655
O33 Er4 Er23 124.03(15) . 2_655
O86 Er4 Er23 41.45(14) 2_655 2_655
O90 Er4 Er22 37.95(15) 2_655 2_655
O6 Er4 Er22 96.91(16) . 2_655
O8 Er4 Er22 156.95(16) . 2_655
O11 Er4 Er22 91.61(16) . 2_655
O32 Er4 Er22 44.39(16) . 2_655
O30 Er4 Er22 102.75(15) . 2_655
O33 Er4 Er22 123.88(15) . 2_655
O86 Er4 Er22 42.04(14) 2_655 2_655
Er23 Er4 Er22 82.916(19) 2_655 2_655
O90 Er4 Er3 153.62(16) 2_655 .
O6 Er4 Er3 79.14(16) . .
O8 Er4 Er3 38.49(16) . .
O11 Er4 Er3 105.69(16) . .
O32 Er4 Er3 116.74(16) . .
O30 Er4 Er3 74.74(15) . .
O33 Er4 Er3 37.41(15) . .
O86 Er4 Er3 141.43(14) 2_655 .
Er23 Er4 Er3 105.96(2) 2_655 .
Er22 Er4 Er3 161.091(15) 2_655 .
O90 Er4 Er24 37.94(16) 2_655 2_655
O6 Er4 Er24 106.88(16) . 2_655
O8 Er4 Er24 104.46(15) . 2_655
O11 Er4 Er24 38.36(16) . 2_655
O32 Er4 Er24 103.22(16) . 2_655
O30 Er4 Er24 103.08(15) . 2_655
O33 Er4 Er24 174.91(14) . 2_655
O86 Er4 Er24 52.31(13) 2_655 2_655
Er23 Er4 Er24 59.334(17) 2_655 2_655
Er22 Er4 Er24 59.075(14) 2_655 2_655
Er3 Er4 Er24 139.817(16) . 2_655
O20 Er5 O17 96.0(3) . .
O20 Er5 O19 98.1(3) . .
O17 Er5 O19 142.0(2) . .
O20 Er5 O13 142.3(3) . .
O17 Er5 O13 97.9(3) . .
O19 Er5 O13 92.1(3) . .
O20 Er5 O26 72.5(2) . .
O17 Er5 O26 72.4(2) . .
O19 Er5 O26 78.5(3) . .
O13 Er5 O26 145.2(2) . .
O20 Er5 O16 142.4(2) . .
O17 Er5 O16 70.3(2) . .
O19 Er5 O16 77.1(2) . .
O13 Er5 O16 75.3(2) . .
O26 Er5 O16 70.0(2) . .
O20 Er5 O14 77.3(3) . 2
O17 Er5 O14 72.8(2) . 2
O19 Er5 O14 144.9(2) . 2
O13 Er5 O14 73.7(3) . 2
O26 Er5 O14 130.5(2) . 2
O16 Er5 O14 127.1(3) . 2
O20 Er5 N19 76.7(3) . .
O17 Er5 N19 145.8(2) . .
O19 Er5 N19 72.1(3) . .
O13 Er5 N19 72.1(3) . .
O26 Er5 N19 133.4(3) . .
O16 Er5 N19 133.6(3) . .
O14 Er5 N19 73.0(3) 2 .
O20 Er5 Er7 70.98(19) . .
O17 Er5 Er7 38.04(15) . .
O19 Er5 Er7 116.6(2) . .
O13 Er5 Er7 134.7(2) . .
O26 Er5 Er7 38.19(15) . .
O16 Er5 Er7 77.98(17) . .
O14 Er5 Er7 95.07(17) 2 .
N19 Er5 Er7 147.3(2) . .
O20 Er5 Er3 130.65(19) . .
O17 Er5 Er3 35.70(15) . .
O19 Er5 Er3 116.13(18) . .
O13 Er5 Er3 73.85(19) . .
O26 Er5 Er3 80.39(16) . .
O16 Er5 Er3 39.01(17) . .
O14 Er5 Er3 91.10(17) 2 .
N19 Er5 Er3 145.3(2) . .
Er7 Er5 Er3 62.405(16) . .
O20 Er5 Er6 105.92(18) . .
O17 Er5 Er6 75.85(15) . .
O19 Er5 Er6 66.35(18) . .
O13 Er5 Er6 111.45(18) . .
O26 Er5 Er6 34.24(16) . .
O16 Er5 Er6 37.65(16) . .
O14 Er5 Er6 148.69(16) 2 .
N19 Er5 Er6 138.3(2) . .
Er7 Er5 Er6 58.615(16) . .
Er3 Er5 Er6 62.736(17) . .
O27 Er6 O29 142.7(2) . .
O27 Er6 O66 86.3(2) . .
O29 Er6 O66 115.3(2) . .
O27 Er6 O31 88.5(3) . .
O29 Er6 O31 91.3(2) . .
O66 Er6 O31 141.0(2) . .
O27 Er6 O26 84.7(2) . .
O29 Er6 O26 72.6(2) . .
O66 Er6 O26 76.3(2) . .
O31 Er6 O26 141.6(2) . .
O27 Er6 O63 142.0(2) . .
O29 Er6 O63 75.3(2) . .
O66 Er6 O63 69.9(2) . .
O31 Er6 O63 91.9(2) . .
O26 Er6 O63 116.0(2) . .
O27 Er6 O16 77.8(2) . .
O29 Er6 O16 66.7(2) . .
O66 Er6 O16 143.3(2) . .
O31 Er6 O16 72.1(2) . .
O26 Er6 O16 69.5(2) . .
O63 Er6 O16 137.9(2) . .
O27 Er6 O64 77.9(2) . .
O29 Er6 O64 136.8(2) . .
O66 Er6 O64 69.8(2) . .
O31 Er6 O64 71.3(2) . .
O26 Er6 O64 142.6(2) . .
O63 Er6 O64 66.4(2) . .
O16 Er6 O64 136.1(2) . .
O27 Er6 Er7 121.66(17) . .
O29 Er6 Er7 39.95(15) . .
O66 Er6 Er7 84.33(16) . .
O31 Er6 Er7 129.98(19) . .
O26 Er6 Er7 37.17(15) . .
O63 Er6 Er7 86.07(15) . .
O16 Er6 Er7 76.53(17) . .
O64 Er6 Er7 147.10(16) . .
O27 Er6 Er8 69.86(18) . .
O29 Er6 Er8 144.45(15) . .
O66 Er6 Er8 36.20(16) . .
O31 Er6 Er8 106.53(18) . .
O26 Er6 Er8 106.43(16) . .
O63 Er6 Er8 73.69(15) . .
O16 Er6 Er8 147.67(16) . .
O64 Er6 Er8 36.41(17) . .
Er7 Er6 Er8 120.49(2) . .
O27 Er6 Er9 121.00(19) . .
O29 Er6 Er9 87.17(15) . .
O66 Er6 Er9 35.04(16) . .
O31 Er6 Er9 128.92(17) . .
O26 Er6 Er9 85.93(15) . .
O63 Er6 Er9 38.65(16) . .
O16 Er6 Er9 148.14(17) . .
O64 Er6 Er9 75.52(16) . .
Er7 Er6 Er9 71.666(18) . .
Er8 Er6 Er9 57.606(16) . .
O27 Er6 Er5 70.87(16) . .
O29 Er6 Er5 73.80(15) . .
O66 Er6 Er5 106.58(16) . .
O31 Er6 Er5 108.07(17) . .
O26 Er6 Er5 34.47(15) . .
O63 Er6 Er5 143.28(15) . .
O16 Er6 Er5 36.87(16) . .
O64 Er6 Er5 148.71(15) . .
Er7 Er6 Er5 57.409(17) . .
Er8 Er6 Er5 125.90(2) . .
Er9 Er6 Er5 120.247(18) . .
O25 Er7 O26 79.3(2) . .
O25 Er7 O30 130.3(2) . .
O26 Er7 O30 150.3(2) . .
O25 Er7 O18 75.8(2) . .
O26 Er7 O18 118.7(2) . .
O30 Er7 O18 77.0(2) . .
O25 Er7 O17 126.0(2) . .
O26 Er7 O17 72.6(2) . .
O30 Er7 O17 87.5(2) . .
O18 Er7 O17 78.8(2) . .
O25 Er7 O65 75.9(2) . .
O26 Er7 O65 93.7(2) . .
O30 Er7 O65 92.5(2) . .
O18 Er7 O65 131.1(2) . .
O17 Er7 O65 149.2(2) . .
O25 Er7 O29 140.8(2) . .
O26 Er7 O29 71.3(2) . .
O30 Er7 O29 81.1(2) . .
O18 Er7 O29 141.5(2) . .
O17 Er7 O29 68.9(2) . .
O65 Er7 O29 80.7(2) . .
O25 Er7 O28 63.8(2) . .
O26 Er7 O28 141.6(2) . .
O30 Er7 O28 67.0(2) . .
O18 Er7 O28 63.8(2) . .
O17 Er7 O28 138.1(2) . .
O65 Er7 O28 68.2(2) . .
O29 Er7 O28 133.4(2) . .
O25 Er7 Er20 38.12(16) . .
O26 Er7 Er20 101.11(16) . .
O30 Er7 Er20 103.36(15) . .
O18 Er7 Er20 92.05(16) . .
O17 Er7 Er20 163.97(14) . .
O65 Er7 Er20 43.59(16) . .
O29 Er7 Er20 123.92(15) . .
O28 Er7 Er20 42.37(14) . .
O25 Er7 Er23 92.17(17) . 2_655
O26 Er7 Er23 157.11(15) . 2_655
O30 Er7 Er23 43.73(14) . 2_655
O18 Er7 Er23 38.43(15) . 2_655
O17 Er7 Er23 96.37(16) . 2_655
O65 Er7 Er23 104.81(15) . 2_655
O29 Er7 Er23 124.27(15) . 2_655
O28 Er7 Er23 42.25(13) . 2_655
Er20 Er7 Er23 84.02(2) . 2_655
O25 Er7 Er5 95.44(17) . .
O26 Er7 Er5 39.22(15) . .
O30 Er7 Er5 124.79(15) . .
O18 Er7 Er5 89.04(15) . .
O17 Er7 Er5 37.26(15) . .
O65 Er7 Er5 132.55(15) . .
O29 Er7 Er5 77.89(14) . .
O28 Er7 Er5 148.43(13) . .
Er20 Er7 Er5 130.65(2) . .
Er23 Er7 Er5 122.264(17) 2_655 .
O25 Er7 Er19 38.08(16) . .
O26 Er7 Er19 103.56(16) . .
O30 Er7 Er19 103.20(15) . .
O18 Er7 Er19 37.93(16) . .
O17 Er7 Er19 106.88(14) . .
O65 Er7 Er19 103.07(16) . .
O29 Er7 Er19 173.97(15) . .
O28 Er7 Er19 52.65(13) . .
Er20 Er7 Er19 59.529(16) . .
Er23 Er7 Er19 59.633(17) 2_655 .
Er5 Er7 Er19 96.135(18) . .
O79 Er8 O64 119.8(4) . .
O79 Er8 O73 75.1(4) . .
O64 Er8 O73 145.9(3) . .
O79 Er8 O69 117.5(4) . .
O64 Er8 O69 114.2(3) . .
O73 Er8 O69 77.7(3) . .
O79 Er8 O81 79.6(3) . .
O64 Er8 O81 74.0(2) . .
O73 Er8 O81 79.7(3) . .
O69 Er8 O81 146.4(3) . .
O79 Er8 O66 145.1(3) . .
O64 Er8 O66 73.8(2) . .
O73 Er8 O66 78.3(3) . .
O69 Er8 O66 77.6(3) . .
O81 Er8 O66 73.7(2) . .
O79 Er8 N22 78.8(4) . .
O64 Er8 N22 82.8(4) . .
O73 Er8 N22 131.3(4) . .
O69 Er8 N22 79.1(4) . .
O81 Er8 N22 134.3(3) . .
O66 Er8 N22 136.1(4) . .
O79 Er8 Er9 108.3(3) . .
O64 Er8 Er9 81.35(17) . .
O73 Er8 Er9 64.6(2) . .
O69 Er8 Er9 108.6(2) . .
O81 Er8 Er9 38.38(15) . .
O66 Er8 Er9 38.45(16) . .
N22 Er8 Er9 164.1(3) . .
O79 Er8 Er6 156.2(3) . .
O64 Er8 Er6 40.23(16) . .
O73 Er8 Er6 114.8(2) . .
O69 Er8 Er6 86.2(2) . .
O81 Er8 Er6 81.06(16) . .
O66 Er8 Er6 36.51(17) . .
N22 Er8 Er6 105.6(3) . .
Er9 Er8 Er6 62.140(18) . .
O79 Er8 Er10 91.5(3) . .
O64 Er8 Er10 40.36(16) . .
O73 Er8 Er10 115.8(2) . .
O69 Er8 Er10 150.8(2) . .
O81 Er8 Er10 36.17(17) . .
O66 Er8 Er10 80.06(17) . .
N22 Er8 Er10 105.2(3) . .
Er9 Er8 Er10 61.224(18) . .
Er6 Er8 Er10 64.654(16) . .
O70 Er9 O80 75.0(2) . .
O70 Er9 O81 125.8(2) . .
O80 Er9 O81 82.2(2) . .
O70 Er9 O66 80.7(2) . .
O80 Er9 O66 124.8(2) . .
O81 Er9 O66 73.3(2) . .
O70 Er9 O82 130.1(2) . .
O80 Er9 O82 77.5(2) . .
O81 Er9 O82 90.0(2) . .
O66 Er9 O82 148.3(2) . .
O70 Er9 O65 77.2(2) . .
O80 Er9 O65 130.4(2) . .
O81 Er9 O65 146.6(2) . .
O66 Er9 O65 89.3(2) . .
O82 Er9 O65 90.6(2) . .
O70 Er9 O63 140.2(2) . .
O80 Er9 O63 143.7(2) . .
O81 Er9 O63 69.3(2) . .
O66 Er9 O63 68.6(2) . .
O82 Er9 O63 80.3(2) . .
O65 Er9 O63 77.8(2) . .
O70 Er9 O71 64.1(2) . .
O80 Er9 O71 64.0(2) . .
O81 Er9 O71 141.7(2) . .
O66 Er9 O71 140.6(2) . .
O82 Er9 O71 66.5(2) . .
O65 Er9 O71 67.0(2) . .
O63 Er9 O71 130.3(2) . .
O70 Er9 Er20 38.60(17) . .
O80 Er9 Er20 91.47(16) . .
O81 Er9 Er20 164.39(17) . .
O66 Er9 Er20 99.17(16) . .
O82 Er9 Er20 102.64(15) . .
O65 Er9 Er20 44.02(16) . .
O63 Er9 Er20 121.42(14) . .
O71 Er9 Er20 41.95(13) . .
O70 Er9 Er22 91.44(17) . .
O80 Er9 Er22 38.46(16) . .
O81 Er9 Er22 100.20(16) . .
O66 Er9 Er22 163.30(17) . .
O82 Er9 Er22 44.21(16) . .
O65 Er9 Er22 103.33(15) . .
O63 Er9 Er22 124.26(14) . .
O71 Er9 Er22 41.89(13) . .
Er20 Er9 Er22 83.114(17) . .
O70 Er9 Er8 96.37(17) . .
O80 Er9 Er8 96.53(16) . .
O81 Er9 Er8 38.19(16) . .
O66 Er9 Er8 38.24(16) . .
O82 Er9 Er8 127.68(15) . .
O65 Er9 Er8 126.87(15) . .
O63 Er9 Er8 75.02(15) . .
O71 Er9 Er8 154.66(15) . .
Er20 Er9 Er8 129.62(2) . .
Er22 Er9 Er8 129.71(2) . .
O70 Er9 Er21 37.09(16) . .
O80 Er9 Er21 38.11(16) . .
O81 Er9 Er21 109.04(17) . .
O66 Er9 Er21 106.86(18) . .
O82 Er9 Er21 104.04(16) . .
O65 Er9 Er21 103.24(16) . .
O63 Er9 Er21 175.43(15) . .
O71 Er9 Er21 53.64(15) . .
Er20 Er9 Er21 59.288(19) . .
Er22 Er9 Er21 59.997(16) . .
Er8 Er9 Er21 101.02(2) . .
O85 Er10 O81 88.0(3) . .
O85 Er10 O83 144.4(2) . .
O81 Er10 O83 113.8(2) . .
O85 Er10 O63 139.3(2) . .
O81 Er10 O63 71.2(2) . .
O83 Er10 O63 76.1(2) . .
O85 Er10 O61 86.7(3) . .
O81 Er10 O61 143.3(2) . .
O83 Er10 O61 90.5(3) . .
O63 Er10 O61 90.0(2) . .
O85 Er10 O88 89.5(3) . .
O81 Er10 O88 74.4(2) . .
O83 Er10 O88 71.3(2) . .
O63 Er10 O88 116.3(2) . .
O61 Er10 O88 141.7(2) . .
O85 Er10 O87 78.0(3) . .
O81 Er10 O87 140.7(2) . .
O83 Er10 O87 67.3(2) . .
O63 Er10 O87 139.0(2) . .
O61 Er10 O87 73.0(2) . .
O88 Er10 O87 69.0(2) . .
O85 Er10 O64 73.5(2) . .
O81 Er10 O64 70.0(2) . .
O83 Er10 O64 139.1(2) . .
O63 Er10 O64 66.7(2) . .
O61 Er10 O64 73.7(2) . .
O88 Er10 O64 140.7(2) . .
O87 Er10 O64 136.9(2) . .
O85 Er10 Er12 125.8(2) . .
O81 Er10 Er12 84.37(16) . .
O83 Er10 Er12 37.98(16) . .
O63 Er10 Er12 87.56(15) . .
O61 Er10 Er12 127.1(2) . .
O88 Er10 Er12 36.90(15) . .
O87 Er10 Er12 75.04(15) . .
O64 Er10 Er12 148.07(16) . .
O85 Er10 Er8 69.2(2) . .
O81 Er10 Er8 36.00(16) . .
O83 Er10 Er8 143.61(15) . .
O63 Er10 Er8 73.83(15) . .
O61 Er10 Er8 109.39(19) . .
O88 Er10 Er8 104.64(16) . .
O87 Er10 Er8 146.78(15) . .
O64 Er10 Er8 36.39(17) . .
Er12 Er10 Er8 120.33(2) . .
O85 Er10 Er9 123.0(2) . .
O81 Er10 Er9 35.92(15) . .
O83 Er10 Er9 85.71(15) . .
O63 Er10 Er9 39.46(16) . .
O61 Er10 Er9 128.59(18) . .
O88 Er10 Er9 84.49(15) . .
O87 Er10 Er9 146.70(15) . .
O64 Er10 Er9 76.41(16) . .
Er12 Er10 Er9 71.671(16) . .
Er8 Er10 Er9 57.989(17) . .
O85 Er10 Er11 72.03(19) . .
O81 Er10 Er11 104.44(15) . .
O83 Er10 Er11 75.27(14) . .
O63 Er10 Er11 145.96(15) . .
O61 Er10 Er11 108.26(17) . .
O88 Er10 Er11 35.54(15) . .
O87 Er10 Er11 36.29(15) . .
O64 Er10 Er11 145.25(15) . .
Er12 Er10 Er11 58.458(16) . .
Er8 Er10 Er11 123.039(19) . .
Er9 Er10 Er11 120.003(19) . .
O100 Er11 O98 132.7(3) . .
O100 Er11 O88 84.6(3) . .
O98 Er11 O88 83.4(3) . .
O100 Er11 O87 75.5(3) . .
O98 Er11 O87 141.0(2) . .
O88 Er11 O87 72.0(2) . .
O100 Er11 O96 70.8(3) . .
O98 Er11 O96 72.6(3) . .
O88 Er11 O96 113.6(4) . .
O87 Er11 O96 145.0(3) . .
O100 Er11 O102 142.3(3) . .
O98 Er11 O102 74.8(2) . .
O88 Er11 O102 72.3(2) . .
O87 Er11 O102 69.2(2) . .
O96 Er11 O102 145.8(3) . .
O100 Er11 O60 126.3(4) . .
O98 Er11 O60 80.8(3) . .
O88 Er11 O60 147.8(3) . .
O87 Er11 O60 104.3(3) . .
O96 Er11 O60 88.2(4) . .
O102 Er11 O60 76.5(3) . .
O100 Er11 O99 73.4(4) . .
O98 Er11 O99 126.8(3) . .
O88 Er11 O99 149.7(3) . .
O87 Er11 O99 82.3(3) . .
O96 Er11 O99 79.0(4) . .
O102 Er11 O99 113.5(3) . .
O60 Er11 O99 53.9(4) . .
O100 Er11 C73 101.0(4) . .
O98 Er11 C73 103.3(4) . .
O88 Er11 C73 163.4(3) . .
O87 Er11 C73 94.1(3) . .
O96 Er11 C73 83.0(4) . .
O102 Er11 C73 94.5(4) . .
O60 Er11 C73 25.9(4) . .
O99 Er11 C73 28.1(4) . .
O100 Er11 Er12 121.4(2) . .
O98 Er11 Er12 65.07(18) . .
O88 Er11 Er12 37.49(16) . .
O87 Er11 Er12 77.27(16) . .
O96 Er11 Er12 129.4(3) . .
O102 Er11 Er12 37.97(15) . .
O60 Er11 Er12 110.3(2) . .
O99 Er11 Er12 149.9(2) . .
C73 Er11 Er12 132.0(3) . .
O100 Er11 Er10 66.8(2) . .
O98 Er11 Er10 118.85(19) . .
O88 Er11 Er10 36.22(16) . .
O87 Er11 Er10 38.77(17) . .
O96 Er11 Er10 128.5(3) . .
O102 Er11 Er10 77.31(15) . .
O60 Er11 Er10 141.1(2) . .
O99 Er11 Er10 114.1(2) . .
C73 Er11 Er10 132.3(3) . .
Er12 Er11 Er10 59.540(17) . .
O100 Er11 Er13 111.7(2) . .
O98 Er11 Er13 110.06(19) . .
O88 Er11 Er13 77.82(16) . .
O87 Er11 Er13 36.26(17) . .
O96 Er11 Er13 168.6(3) . .
O102 Er11 Er13 35.28(15) . .
O60 Er11 Er13 81.5(2) . .
O99 Er11 Er13 91.0(2) . .
C73 Er11 Er13 85.6(3) . .
Er12 Er11 Er13 59.617(18) . .
Er10 Er11 Er13 60.682(16) . .
O101 Er12 O89 76.7(2) . .
O101 Er12 O88 126.6(2) . .
O89 Er12 O88 81.7(2) . .
O101 Er12 O102 81.5(2) . .
O89 Er12 O102 126.2(2) . .
O88 Er12 O102 73.2(2) . .
O101 Er12 O82 128.2(2) . .
O89 Er12 O82 75.7(2) . .
O88 Er12 O82 91.2(2) . .
O102 Er12 O82 149.0(2) . .
O101 Er12 O84 76.0(2) . .
O89 Er12 O84 127.8(2) . .
O88 Er12 O84 148.9(2) . .
O102 Er12 O84 92.1(2) . .
O82 Er12 O84 87.8(2) . .
O101 Er12 O83 140.4(2) . .
O89 Er12 O83 142.6(2) . .
O88 Er12 O83 71.4(2) . .
O102 Er12 O83 70.3(2) . .
O82 Er12 O83 79.4(2) . .
O84 Er12 O83 77.9(2) . .
O101 Er12 O86 63.4(2) . .
O89 Er12 O86 62.5(2) . .
O88 Er12 O86 140.4(2) . .
O102 Er12 O86 141.5(2) . .
O82 Er12 O86 65.1(2) . .
O84 Er12 O86 65.6(2) . .
O83 Er12 O86 128.81(19) . .
O101 Er12 Er23 38.17(15) . .
O89 Er12 Er23 91.15(16) . .
O88 Er12 Er23 164.69(15) . .
O102 Er12 Er23 100.86(17) . .
O82 Er12 Er23 100.11(16) . .
O84 Er12 Er23 43.05(15) . .
O83 Er12 Er23 120.61(15) . .
O86 Er12 Er23 41.36(14) . .
O101 Er12 Er22 91.55(16) . .
O89 Er12 Er22 36.98(14) . .
O88 Er12 Er22 99.45(17) . .
O102 Er12 Er22 163.20(16) . .
O82 Er12 Er22 43.33(15) . .
O84 Er12 Er22 101.03(15) . .
O83 Er12 Er22 122.46(15) . .
O86 Er12 Er22 41.48(14) . .
Er23 Er12 Er22 82.298(19) . .
O101 Er12 Er11 97.38(15) . .
O89 Er12 Er11 96.80(15) . .
O88 Er12 Er11 37.83(15) . .
O102 Er12 Er11 38.55(16) . .
O82 Er12 Er11 128.66(16) . .
O84 Er12 Er11 130.13(15) . .
O83 Er12 Er11 77.59(14) . .
O86 Er12 Er11 153.60(13) . .
Er23 Er12 Er11 131.079(18) . .
Er22 Er12 Er11 128.75(2) . .
O101 Er12 Er24 38.66(16) . .
O89 Er12 Er24 38.16(16) . .
O88 Er12 Er24 108.58(16) . .
O102 Er12 Er24 108.59(15) . .
O82 Er12 Er24 101.69(16) . .
O84 Er12 Er24 102.05(16) . .
O83 Er12 Er24 178.86(14) . .
O86 Er12 Er24 51.96(12) . .
Er23 Er12 Er24 59.234(18) . .
Er22 Er12 Er24 58.677(14) . .
Er11 Er12 Er24 101.659(19) . .
O56 Er13 O55 92.4(3) . .
O56 Er13 O83 110.3(2) . .
O55 Er13 O83 144.0(2) . .
O56 Er13 O46 145.0(3) . .
O55 Er13 O46 86.7(3) . .
O83 Er13 O46 89.5(3) . .
O56 Er13 O102 73.6(2) . .
O55 Er13 O102 90.7(2) . .
O83 Er13 O102 70.7(2) . .
O46 Er13 O102 141.3(3) . .
O56 Er13 O47 70.1(2) . .
O55 Er13 O47 139.2(2) . .
O83 Er13 O47 76.3(2) . .
O46 Er13 O47 88.1(2) . .
O102 Er13 O47 117.2(2) . .
O56 Er13 O87 139.8(2) . .
O55 Er13 O87 76.1(3) . .
O83 Er13 O87 68.5(2) . .
O46 Er13 O87 73.7(2) . .
O102 Er13 O87 68.3(2) . .
O47 Er13 O87 140.0(2) . .
O56 Er13 O48 70.9(2) . .
O55 Er13 O48 73.4(3) . .
O83 Er13 O48 139.6(2) . .
O46 Er13 O48 75.4(3) . .
O102 Er13 O48 140.1(2) . .
O47 Er13 O48 66.2(2) . .
O87 Er13 O48 137.3(3) . .
O56 Er13 Er12 81.79(16) . .
O55 Er13 Er12 126.60(19) . .
O83 Er13 Er12 37.59(15) . .
O46 Er13 Er12 125.9(2) . .
O102 Er13 Er12 36.69(14) . .
O47 Er13 Er12 88.28(16) . .
O87 Er13 Er12 75.33(17) . .
O48 Er13 Er12 147.40(19) . .
O56 Er13 Er14 35.23(15) . .
O55 Er13 Er14 126.0(2) . .
O83 Er13 Er14 84.29(15) . .
O46 Er13 Er14 126.04(19) . .
O102 Er13 Er14 85.80(16) . .
O47 Er13 Er14 38.43(15) . .
O87 Er13 Er14 147.04(17) . .
O48 Er13 Er14 75.67(19) . .
Er12 Er13 Er14 71.745(19) . .
O56 Er13 Er15 34.97(16) . .
O55 Er13 Er15 69.7(2) . .
O83 Er13 Er15 142.20(15) . .
O46 Er13 Er15 114.7(2) . .
O102 Er13 Er15 100.28(16) . .
O47 Er13 Er15 76.03(15) . .
O87 Er13 Er15 143.91(15) . .
O48 Er13 Er15 40.04(17) . .
Er12 Er13 Er15 116.61(2) . .
Er14 Er13 Er15 58.115(17) . .
O56 Er13 Er11 104.69(16) . .
O55 Er13 Er11 72.81(19) . .
O83 Er13 Er11 74.57(15) . .
O46 Er13 Er11 108.37(19) . .
O102 Er13 Er11 35.38(16) . .
O47 Er13 Er11 146.17(16) . .
O87 Er13 Er11 35.17(15) . .
O48 Er13 Er11 145.64(16) . .
Er12 Er13 Er11 58.023(16) . .
Er14 Er13 Er11 121.08(2) . .
Er15 Er13 Er11 119.612(17) . .
O49 Er14 O54 79.0(2) . .
O49 Er14 O56 72.9(2) . .
O54 Er14 O56 124.2(2) . .
O49 Er14 O59 119.9(2) . .
O54 Er14 O59 75.4(2) . .
O56 Er14 O59 78.5(2) . .
O49 Er14 O84 149.8(2) . .
O54 Er14 O84 131.1(2) . .
O56 Er14 O84 87.6(2) . .
O59 Er14 O84 76.6(2) . .
O49 Er14 O67 91.9(2) . 2_655
O54 Er14 O67 76.4(2) . 2_655
O56 Er14 O67 149.5(2) . 2_655
O59 Er14 O67 131.5(2) . 2_655
O84 Er14 O67 93.8(2) . 2_655
O49 Er14 O47 70.1(2) . .
O54 Er14 O47 140.7(2) . .
O56 Er14 O47 69.3(2) . .
O59 Er14 O47 141.6(2) . .
O84 Er14 O47 81.7(2) . .
O67 Er14 O47 80.8(2) 2_655 .
O49 Er14 O28 140.8(2) . 2_655
O54 Er14 O28 64.1(2) . 2_655
O56 Er14 O28 139.1(2) . 2_655
O59 Er14 O28 64.7(2) . 2_655
O84 Er14 O28 67.8(2) . 2_655
O67 Er14 O28 67.7(2) 2_655 2_655
O47 Er14 O28 133.4(2) . 2_655
O49 Er14 Er20 99.65(17) . 2_655
O54 Er14 Er20 38.61(16) . 2_655
O56 Er14 Er20 162.77(17) . 2_655
O59 Er14 Er20 92.63(16) . 2_655
O84 Er14 Er20 104.79(16) . 2_655
O67 Er14 Er20 43.37(16) 2_655 2_655
O47 Er14 Er20 123.62(15) . 2_655
O28 Er14 Er20 42.48(14) 2_655 2_655
O49 Er14 Er23 159.23(15) . .
O54 Er14 Er23 92.25(17) . .
O56 Er14 Er23 97.40(16) . .
O59 Er14 Er23 39.30(15) . .
O84 Er14 Er23 43.25(16) . .
O67 Er14 Er23 104.45(15) 2_655 .
O47 Er14 Er23 124.55(16) . .
O28 Er14 Er23 42.44(13) 2_655 .
Er20 Er14 Er23 84.30(2) 2_655 .
O49 Er14 Er15 39.81(15) . .
O54 Er14 Er15 93.81(17) . .
O56 Er14 Er15 37.32(16) . .
O59 Er14 Er15 89.05(15) . .
O84 Er14 Er15 124.96(15) . .
O67 Er14 Er15 131.49(16) 2_655 .
O47 Er14 Er15 77.92(14) . .
O28 Er14 Er15 148.57(14) 2_655 .
Er20 Er14 Er15 129.06(2) 2_655 .
Er23 Er14 Er15 123.550(18) . .
O49 Er14 Er19 104.51(16) . 2_655
O54 Er14 Er19 37.74(17) . 2_655
O56 Er14 Er19 106.40(16) . 2_655
O59 Er14 Er19 37.98(17) . 2_655
O84 Er14 Er19 103.00(16) . 2_655
O67 Er14 Er19 102.94(16) 2_655 2_655
O47 Er14 Er19 173.70(15) . 2_655
O28 Er14 Er19 52.85(14) 2_655 2_655
Er20 Er14 Er19 59.645(15) 2_655 2_655
Er23 Er14 Er19 59.805(18) . 2_655
Er15 Er14 Er19 95.872(19) . 2_655
O56 Er15 O50 142.2(2) . .
O56 Er15 O53 95.7(3) . .
O50 Er15 O53 96.1(3) . .
O56 Er15 O24 94.9(3) . 2_655
O50 Er15 O24 92.4(3) . 2_655
O53 Er15 O24 150.1(3) . 2_655
O56 Er15 O57 72.6(2) . .
O50 Er15 O57 144.9(3) . .
O53 Er15 O57 79.8(4) . .
O24 Er15 O57 76.9(4) 2_655 .
O56 Er15 O52 143.5(2) . .
O50 Er15 O52 74.3(3) . .
O53 Er15 O52 75.9(3) . .
O24 Er15 O52 78.9(3) 2_655 .
O57 Er15 O52 70.9(3) . .
O56 Er15 O49 71.1(2) . .
O50 Er15 O49 76.9(2) . .
O53 Er15 O49 140.1(3) . .
O24 Er15 O49 69.8(2) 2_655 .
O57 Er15 O49 127.4(3) . .
O52 Er15 O49 136.1(3) . .
O56 Er15 O48 71.6(3) . .
O50 Er15 O48 78.4(3) . .
O53 Er15 O48 71.6(3) . .
O24 Er15 O48 138.2(3) 2_655 .
O57 Er15 O48 131.0(3) . .
O52 Er15 O48 134.6(3) . .
O49 Er15 O48 68.4(2) . .
O56 Er15 Er14 37.50(16) . .
O50 Er15 Er14 114.54(18) . .
O53 Er15 Er14 131.2(2) . .
O24 Er15 Er14 68.79(18) 2_655 .
O57 Er15 Er14 92.8(2) . .
O52 Er15 Er14 146.6(2) . .
O49 Er15 Er14 37.63(15) . .
O48 Er15 Er14 78.21(18) . .
O56 Er15 Er13 34.96(17) . .
O50 Er15 Er13 119.08(18) . .
O53 Er15 Er13 71.3(2) . .
O24 Er15 Er13 128.05(18) 2_655 .
O57 Er15 Er13 92.8(2) . .
O52 Er15 Er13 145.5(2) . .
O49 Er15 Er13 78.11(16) . .
O48 Er15 Er13 40.7(2) . .
Er14 Er15 Er13 60.940(17) . .
O56 Er15 Er16 76.02(15) . .
O50 Er15 Er16 66.18(16) . .
O53 Er15 Er16 107.3(2) . .
O24 Er15 Er16 102.3(2) 2_655 .
O57 Er15 Er16 148.43(19) . .
O52 Er15 Er16 140.48(19) . .
O49 Er15 Er16 33.73(16) . .
O48 Er15 Er16 36.68(18) . .
Er14 Er15 Er16 58.910(15) . .
Er13 Er15 Er16 62.383(17) . .
O41 Er16 O49 85.8(2) . .
O41 Er16 O42 83.1(3) . .
O49 Er16 O42 75.8(2) . .
O41 Er16 O47 142.9(2) . .
O49 Er16 O47 70.8(2) . .
O42 Er16 O47 116.6(2) . .
O41 Er16 O43 88.5(3) . .
O49 Er16 O43 141.6(2) . .
O42 Er16 O43 141.0(2) . .
O47 Er16 O43 92.5(2) . .
O41 Er16 O44 142.1(2) . .
O49 Er16 O44 113.9(2) . .
O42 Er16 O44 71.9(2) . .
O47 Er16 O44 74.9(2) . .
O43 Er16 O44 93.4(2) . .
O41 Er16 O48 77.5(3) . .
O49 Er16 O48 70.2(2) . .
O42 Er16 O48 141.7(2) . .
O47 Er16 O48 67.8(2) . .
O43 Er16 O48 71.5(2) . .
O44 Er16 O48 138.6(3) . .
O41 Er16 O38 77.9(2) . .
O49 Er16 O38 143.5(2) . .
O42 Er16 O38 70.0(2) . .
O47 Er16 O38 137.0(2) . .
O43 Er16 O38 71.0(2) . .
O44 Er16 O38 67.1(2) . .
O48 Er16 O38 135.2(2) . .
O41 Er16 Er18 66.54(17) . .
O49 Er16 Er18 106.29(17) . .
O42 Er16 Er18 36.23(18) . .
O47 Er16 Er18 146.75(15) . .
O43 Er16 Er18 106.08(18) . .
O44 Er16 Er18 76.62(17) . .
O48 Er16 Er18 144.1(2) . .
O38 Er16 Er18 37.21(17) . .
O41 Er16 Er14 121.46(17) . .
O49 Er16 Er14 35.87(15) . .
O42 Er16 Er14 85.54(18) . .
O47 Er16 Er14 39.09(16) . .
O43 Er16 Er14 130.13(18) . .
O44 Er16 Er14 85.21(15) . .
O48 Er16 Er14 77.23(19) . .
O38 Er16 Er14 147.31(16) . .
Er18 Er16 Er14 121.757(19) . .
O41 Er16 Er17 119.55(19) . .
O49 Er16 Er17 84.66(16) . .
O42 Er16 Er17 36.80(16) . .
O47 Er16 Er17 87.31(15) . .
O43 Er16 Er17 130.15(16) . .
O44 Er16 Er17 38.76(17) . .
O48 Er16 Er17 148.98(19) . .
O38 Er16 Er17 75.71(16) . .
Er18 Er16 Er17 59.592(19) . .
Er14 Er16 Er17 71.756(17) . .
O41 Er16 Er15 70.93(16) . .
O49 Er16 Er15 34.99(16) . .
O42 Er16 Er15 105.12(16) . .
O47 Er16 Er15 73.53(15) . .
O43 Er16 Er15 107.86(16) . .
O44 Er16 Er15 142.40(15) . .
O48 Er16 Er15 37.22(18) . .
O38 Er16 Er15 148.82(15) . .
Er18 Er16 Er15 123.74(2) . .
Er14 Er16 Er15 57.317(16) . .
Er17 Er16 Er15 119.62(2) . .
O45 Er17 O36 75.2(2) . .
O45 Er17 O37 124.1(2) . .
O36 Er17 O37 81.1(2) . .
O45 Er17 O32 128.0(2) . .
O36 Er17 O32 77.5(2) . .
O37 Er17 O32 93.7(2) . .
O45 Er17 O42 80.4(2) . .
O36 Er17 O42 123.2(2) . .
O37 Er17 O42 71.7(2) . .
O32 Er17 O42 150.5(2) . .
O45 Er17 O67 76.7(2) . 2_655
O36 Er17 O67 129.4(2) . 2_655
O37 Er17 O67 148.8(2) . 2_655
O32 Er17 O67 88.0(2) . 2_655
O42 Er17 O67 92.0(2) . 2_655
O45 Er17 O44 140.6(2) . .
O36 Er17 O44 143.3(2) . .
O37 Er17 O44 71.3(2) . .
O32 Er17 O44 80.7(2) . .
O42 Er17 O44 70.5(2) . .
O67 Er17 O44 78.3(2) 2_655 .
O45 Er17 O71 63.6(2) . 2_655
O36 Er17 O71 63.5(2) . 2_655
O37 Er17 O71 141.2(2) . 2_655
O32 Er17 O71 64.7(2) . 2_655
O42 Er17 O71 140.9(2) . 2_655
O67 Er17 O71 66.5(2) 2_655 2_655
O44 Er17 O71 130.3(2) . 2_655
O45 Er17 Er20 38.32(17) . 2_655
O36 Er17 Er20 91.37(16) . 2_655
O37 Er17 Er20 162.37(17) . 2_655
O32 Er17 Er20 100.22(16) . 2_655
O42 Er17 Er20 99.97(17) . 2_655
O67 Er17 Er20 43.56(16) 2_655 2_655
O44 Er17 Er20 121.45(14) . 2_655
O71 Er17 Er20 41.86(13) 2_655 2_655
O45 Er17 Er22 90.85(16) . 2_655
O36 Er17 Er22 37.93(16) . 2_655
O37 Er17 Er22 100.40(15) . 2_655
O32 Er17 Er22 44.03(16) . 2_655
O42 Er17 Er22 161.10(18) . 2_655
O67 Er17 Er22 102.34(15) 2_655 2_655
O44 Er17 Er22 124.18(14) . 2_655
O71 Er17 Er22 41.46(12) 2_655 2_655
Er20 Er17 Er22 82.630(18) 2_655 2_655
O45 Er17 Er21 37.00(16) . 2_655
O36 Er17 Er21 38.33(16) . 2_655
O37 Er17 Er21 106.74(17) . 2_655
O32 Er17 Er21 103.73(16) . 2_655
O42 Er17 Er21 104.97(18) . 2_655
O67 Er17 Er21 103.04(16) 2_655 2_655
O44 Er17 Er21 175.38(15) . 2_655
O71 Er17 Er21 53.86(14) 2_655 2_655
Er20 Er17 Er21 59.563(18) 2_655 2_655
Er22 Er17 Er21 60.039(17) 2_655 2_655
O45 Er17 Er18 95.95(17) . .
O36 Er17 Er18 96.45(16) . .
O37 Er17 Er18 37.53(15) . .
O32 Er17 Er18 130.60(16) . .
O42 Er17 Er18 36.48(17) . .
O67 Er17 Er18 127.77(15) 2_655 .
O44 Er17 Er18 76.13(15) . .
O71 Er17 Er18 153.58(14) 2_655 .
Er20 Er17 Er18 129.104(19) 2_655 .
Er22 Er17 Er18 129.69(2) 2_655 .
Er21 Er17 Er18 99.72(2) 2_655 .
O75 Er18 O5 88.0(4) . .
O75 Er18 O113 131.6(5) . .
O5 Er18 O113 76.5(4) . .
O75 Er18 O42 87.0(4) . .
O5 Er18 O42 145.7(3) . .
O113 Er18 O42 129.7(3) . .
O75 Er18 O38 146.3(3) . .
O5 Er18 O38 93.1(3) . .
O113 Er18 O38 80.9(4) . .
O42 Er18 O38 73.4(2) . .
O75 Er18 O40 79.8(4) . .
O5 Er18 O40 133.6(4) . .
O113 Er18 O40 78.9(5) . .
O42 Er18 O40 78.6(4) . .
O38 Er18 O40 121.0(3) . .
O75 Er18 O37 76.4(3) . .
O5 Er18 O37 74.3(3) . .
O113 Er18 O37 138.2(4) . .
O42 Er18 O37 71.6(2) . .
O38 Er18 O37 71.6(2) . .
O40 Er18 O37 142.5(4) . .
O75 Er18 O154 71.6(12) . 2_656
O5 Er18 O154 48.2(11) . 2_656
O113 Er18 O154 63.8(12) . 2_656
O42 Er18 O154 155.4(11) . 2_656
O38 Er18 O154 131.2(11) . 2_656
O40 Er18 O154 85.6(11) . 2_656
O37 Er18 O154 113.3(11) . 2_656
O75 Er18 O170 97.9(11) . 2_656
O5 Er18 O170 72.6(10) . 2_656
O113 Er18 O170 33.8(10) . 2_656
O42 Er18 O170 141.7(10) . 2_656
O38 Er18 O170 114.5(11) . 2_656
O40 Er18 O170 65.2(10) . 2_656
O37 Er18 O170 146.5(10) . 2_656
O154 Er18 O170 36.6(12) 2_656 2_656
O75 Er18 Er17 69.9(3) . .
O5 Er18 Er17 109.8(3) . .
O113 Er18 Er17 158.4(3) . .
O42 Er18 Er17 37.39(16) . .
O38 Er18 Er17 78.15(17) . .
O40 Er18 Er17 107.5(3) . .
O37 Er18 Er17 36.54(16) . .
O154 Er18 Er17 136.0(12) 2_656 .
O170 Er18 Er17 167.2(10) 2_656 .
O75 Er18 Er16 123.6(3) . .
O5 Er18 Er16 132.2(3) . .
O113 Er18 Er16 99.4(3) . .
O42 Er18 Er16 36.82(18) . .
O38 Er18 Er16 40.25(16) . .
O40 Er18 Er16 90.2(3) . .
O37 Er18 Er16 79.47(15) . .
O154 Er18 Er16 163.2(12) 2_656 .
O170 Er18 Er16 127.6(10) 2_656 .
Er17 Er18 Er16 60.645(17) . .
O75 Er18 Er2 112.8(2) . .
O5 Er18 Er2 71.9(3) . .
O113 Er18 Er2 105.3(4) . .
O42 Er18 Er2 78.96(17) . .
O38 Er18 Er2 37.57(16) . .
O40 Er18 Er2 153.5(3) . .
O37 Er18 Er2 36.76(17) . .
O154 Er18 Er2 120.1(11) 2_656 .
O170 Er18 Er2 131.4(10) 2_656 .
Er17 Er18 Er2 59.742(19) . .
Er16 Er18 Er2 63.310(15) . .
O23 Er19 O22 83.0(3) . .
O23 Er19 O21 78.9(3) . .
O22 Er19 O21 80.1(3) . .
O23 Er19 O54 78.7(3) . 2_655
O22 Er19 O54 127.5(3) . 2_655
O21 Er19 O54 141.3(3) . 2_655
O23 Er19 O59 95.5(3) . 2_655
O22 Er19 O59 156.2(3) . 2_655
O21 Er19 O59 76.3(3) . 2_655
O54 Er19 O59 74.9(2) 2_655 2_655
O23 Er19 O18 156.4(3) . .
O22 Er19 O18 96.3(3) . .
O21 Er19 O18 77.8(2) . .
O54 Er19 O18 118.6(2) 2_655 .
O59 Er19 O18 75.7(2) 2_655 .
O23 Er19 O25 128.1(3) . .
O22 Er19 O25 78.5(3) . .
O21 Er19 O25 142.4(3) . .
O54 Er19 O25 75.3(2) 2_655 .
O59 Er19 O25 119.3(2) 2_655 .
O18 Er19 O25 74.3(2) . .
O23 Er19 Er20 111.1(2) . .
O22 Er19 Er20 110.5(3) . .
O21 Er19 Er20 165.7(2) . .
O54 Er19 Er20 38.44(16) 2_655 .
O59 Er19 Er20 92.24(15) 2_655 .
O18 Er19 Er20 91.34(14) . .
O25 Er19 Er20 38.23(16) . .
O23 Er19 Er23 133.8(3) . 2_655
O22 Er19 Er23 134.1(3) . 2_655
O21 Er19 Er23 82.0(2) . 2_655
O54 Er19 Er23 91.32(17) 2_655 2_655
O59 Er19 Er23 38.88(15) 2_655 2_655
O18 Er19 Er23 38.43(15) . 2_655
O25 Er19 Er23 91.14(17) . 2_655
Er20 Er19 Er23 83.771(19) . 2_655
O23 Er19 Er14 90.2(2) . 2_655
O22 Er19 Er14 164.7(3) . 2_655
O21 Er19 Er14 112.1(2) . 2_655
O54 Er19 Er14 37.30(17) 2_655 2_655
O59 Er19 Er14 37.98(15) 2_655 2_655
O18 Er19 Er14 95.38(15) . 2_655
O25 Er19 Er14 95.14(16) . 2_655
Er20 Er19 Er14 59.234(17) . 2_655
Er23 Er19 Er14 59.226(16) 2_655 2_655
O23 Er19 Er7 165.0(3) . .
O22 Er19 Er7 89.9(2) . .
O21 Er19 Er7 112.9(2) . .
O54 Er19 Er7 95.49(16) 2_655 .
O59 Er19 Er7 96.25(15) 2_655 .
O18 Er19 Er7 37.37(15) . .
O25 Er19 Er7 37.14(17) . .
Er20 Er19 Er7 59.293(15) . .
Er23 Er19 Er7 59.396(18) 2_655 .
Er14 Er19 Er7 93.367(17) 2_655 .
O25 Er20 O45 137.1(2) . 2_655
O25 Er20 O70 87.3(2) . .
O45 Er20 O70 76.8(2) 2_655 .
O25 Er20 O54 76.7(2) . 2_655
O45 Er20 O54 87.6(2) 2_655 2_655
O70 Er20 O54 136.2(2) . 2_655
O25 Er20 O71 140.0(2) . .
O45 Er20 O71 70.2(2) 2_655 .
O70 Er20 O71 69.5(2) . .
O54 Er20 O71 142.0(2) 2_655 .
O25 Er20 O28 69.0(2) . .
O45 Er20 O28 140.6(2) 2_655 .
O70 Er20 O28 141.7(2) . .
O54 Er20 O28 68.6(2) 2_655 .
O71 Er20 O28 109.9(2) . .
O25 Er20 O67 135.6(2) . .
O45 Er20 O67 73.6(2) 2_655 .
O70 Er20 O67 136.5(2) . .
O54 Er20 O67 73.5(2) 2_655 .
O71 Er20 O67 70.8(2) . .
O28 Er20 O67 69.9(2) . .
O25 Er20 O65 72.5(2) . .
O45 Er20 O65 136.6(2) 2_655 .
O70 Er20 O65 73.9(2) . .
O54 Er20 O65 135.3(2) 2_655 .
O71 Er20 O65 69.9(2) . .
O28 Er20 O65 70.5(2) . .
O67 Er20 O65 108.1(2) . .
O25 Er20 O68 67.6(3) . .
O45 Er20 O68 69.5(3) 2_655 .
O70 Er20 O68 69.9(3) . .
O54 Er20 O68 66.3(3) 2_655 .
O71 Er20 O68 127.6(3) . .
O28 Er20 O68 122.6(3) . .
O67 Er20 O68 125.4(3) . .
O65 Er20 O68 126.3(3) . .
O25 Er20 Er9 92.55(16) . .
O45 Er20 Er9 98.54(16) 2_655 .
O70 Er20 Er9 38.43(16) . .
O54 Er20 Er9 168.85(16) 2_655 .
O71 Er20 Er9 49.12(16) . .
O28 Er20 Er9 110.69(15) . .
O67 Er20 Er9 117.08(14) . .
O65 Er20 Er9 40.65(14) . .
O68 Er20 Er9 107.0(3) . .
O25 Er20 Er17 169.29(16) . 2_655
O45 Er20 Er17 37.94(17) 2_655 2_655
O70 Er20 Er17 98.65(17) . 2_655
O54 Er20 Er17 92.91(16) 2_655 2_655
O71 Er20 Er17 50.71(16) . 2_655
O28 Er20 Er17 109.97(15) . 2_655
O67 Er20 Er17 40.48(14) . 2_655
O65 Er20 Er17 117.59(14) . 2_655
O68 Er20 Er17 106.0(3) . 2_655
Er9 Er20 Er17 97.653(18) . 2_655
O25 Er20 Er14 97.96(17) . 2_655
O45 Er20 Er14 93.46(17) 2_655 2_655
O70 Er20 Er14 169.80(17) . 2_655
O54 Er20 Er14 38.55(16) 2_655 2_655
O71 Er20 Er14 110.45(16) . 2_655
O28 Er20 Er14 48.39(15) . 2_655
O67 Er20 Er14 40.26(14) . 2_655
O65 Er20 Er14 115.95(14) . 2_655
O68 Er20 Er14 104.0(3) . 2_655
Er9 Er20 Er14 148.92(2) . 2_655
Er17 Er20 Er14 74.831(18) 2_655 2_655
O74 Er21 O76 98.5(3) . .
O74 Er21 O45 142.0(3) . 2_655
O76 Er21 O45 79.7(3) . 2_655
O74 Er21 O70 83.8(3) . .
O76 Er21 O70 140.6(3) . .
O45 Er21 O70 75.2(2) 2_655 .
O74 Er21 O78 73.7(4) . .
O76 Er21 O78 73.6(3) . .
O45 Er21 O78 138.9(3) 2_655 .
O70 Er21 O78 142.4(3) . .
O74 Er21 O36 145.5(3) . 2_655
O76 Er21 O36 83.8(3) . 2_655
O45 Er21 O36 72.5(2) 2_655 2_655
O70 Er21 O36 115.9(2) . 2_655
O78 Er21 O36 74.1(3) . 2_655
O74 Er21 O80 86.0(3) . .
O76 Er21 O80 147.2(3) . .
O45 Er21 O80 116.0(2) 2_655 .
O70 Er21 O80 72.1(2) . .
O78 Er21 O80 76.6(3) . .
O36 Er21 O80 75.0(2) 2_655 .
O74 Er21 O77 69.7(4) . .
O76 Er21 O77 69.8(3) . .
O45 Er21 O77 74.2(3) 2_655 .
O70 Er21 O77 74.4(3) . .
O78 Er21 O77 122.5(3) . .
O36 Er21 O77 140.5(3) 2_655 .
O80 Er21 O77 140.3(3) . .
O74 Er21 Er20 119.6(3) . .
O76 Er21 Er20 115.7(2) . .
O45 Er21 Er20 38.04(16) 2_655 .
O70 Er21 Er20 38.29(16) . .
O78 Er21 Er20 160.1(2) . .
O36 Er21 Er20 89.09(15) 2_655 .
O80 Er21 Er20 89.12(16) . .
O77 Er21 Er20 77.3(2) . .
O74 Er21 Er22 122.0(3) . .
O76 Er21 Er22 120.7(2) . .
O45 Er21 Er22 89.49(17) 2_655 .
O70 Er21 Er22 89.15(16) . .
O78 Er21 Er22 78.3(2) . .
O36 Er21 Er22 38.09(15) 2_655 .
O80 Er21 Er22 37.97(15) . .
O77 Er21 Er22 159.2(2) . .
Er20 Er21 Er22 81.924(18) . .
O74 Er21 Er17 178.0(3) . 2_655
O76 Er21 Er17 81.6(2) . 2_655
O45 Er21 Er17 36.05(16) 2_655 2_655
O70 Er21 Er17 94.86(17) . 2_655
O78 Er21 Er17 108.2(2) . 2_655
O36 Er21 Er17 36.49(15) 2_655 2_655
O80 Er21 Er17 95.08(16) . 2_655
O77 Er21 Er17 108.5(3) . 2_655
Er20 Er21 Er17 58.789(18) . 2_655
Er22 Er21 Er17 59.445(17) . 2_655
O74 Er21 Er9 86.4(2) . .
O76 Er21 Er9 173.9(2) . .
O45 Er21 Er9 94.17(16) 2_655 .
O70 Er21 Er9 35.94(15) . .
O78 Er21 Er9 111.4(2) . .
O36 Er21 Er9 94.23(16) 2_655 .
O80 Er21 Er9 36.33(15) . .
O77 Er21 Er9 108.9(3) . .
Er20 Er21 Er9 58.414(16) . .
Er22 Er21 Er9 58.610(18) . .
Er17 Er21 Er9 93.41(2) 2_655 .
O89 Er22 O90 78.7(2) . .
O89 Er22 O80 91.2(2) . .
O90 Er22 O80 143.6(2) . .
O89 Er22 O36 143.4(2) . 2_655
O90 Er22 O36 90.2(2) . 2_655
O80 Er22 O36 77.2(2) . 2_655
O89 Er22 O71 138.5(2) . .
O90 Er22 O71 138.1(2) . .
O80 Er22 O71 68.7(2) . .
O36 Er22 O71 69.1(2) 2_655 .
O89 Er22 O86 68.7(2) . .
O90 Er22 O86 68.1(2) . .
O80 Er22 O86 140.0(2) . .
O36 Er22 O86 138.6(2) 2_655 .
O71 Er22 O86 103.4(2) . .
O89 Er22 O91 71.4(2) . .
O90 Er22 O91 70.5(2) . .
O80 Er22 O91 73.1(2) . .
O36 Er22 O91 71.9(2) 2_655 .
O71 Er22 O91 130.0(2) . .
O86 Er22 O91 126.6(2) . .
O89 Er22 O82 71.4(2) . .
O90 Er22 O82 133.5(2) . .
O80 Er22 O82 72.8(2) . .
O36 Er22 O82 134.2(2) 2_655 .
O71 Er22 O82 68.1(2) . .
O86 Er22 O82 68.2(2) . .
O91 Er22 O82 128.1(2) . .
O89 Er22 O32 133.9(2) . 2_655
O90 Er22 O32 71.8(2) . 2_655
O80 Er22 O32 132.8(2) . 2_655
O36 Er22 O32 72.1(2) 2_655 2_655
O71 Er22 O32 67.3(2) . 2_655
O86 Er22 O32 67.8(2) . 2_655
O91 Er22 O32 126.8(2) . 2_655
O82 Er22 O32 105.1(2) . 2_655
O89 Er22 Er24 40.02(16) . .
O90 Er22 Er24 39.76(15) . .
O80 Er22 Er24 127.06(15) . .
O36 Er22 Er24 125.96(15) 2_655 .
O71 Er22 Er24 157.83(16) . .
O86 Er22 Er24 54.46(14) . .
O91 Er22 Er24 72.13(18) . .
O82 Er22 Er24 99.75(13) . .
O32 Er22 Er24 100.03(14) 2_655 .
O89 Er22 Er9 93.34(16) . .
O90 Er22 Er9 171.63(16) . .
O80 Er22 Er9 37.93(16) . .
O36 Er22 Er9 97.78(16) 2_655 .
O71 Er22 Er9 48.44(16) . .
O86 Er22 Er9 106.69(15) . .
O91 Er22 Er9 109.69(17) . .
O82 Er22 Er9 39.59(14) . .
O32 Er22 Er9 112.94(14) 2_655 .
Er24 Er22 Er9 131.937(18) . .
O89 Er22 Er4 98.54(16) . 2_655
O90 Er22 Er4 37.24(16) . 2_655
O80 Er22 Er4 169.63(16) . 2_655
O36 Er22 Er4 92.80(17) 2_655 2_655
O71 Er22 Er4 105.43(16) . 2_655
O86 Er22 Er4 48.58(15) . 2_655
O91 Er22 Er4 106.57(17) . 2_655
O82 Er22 Er4 113.67(15) . 2_655
O32 Er22 Er4 39.02(13) 2_655 2_655
Er24 Er22 Er4 61.230(18) . 2_655
Er9 Er22 Er4 143.733(19) . 2_655
O11 Er23 O101 78.7(2) 2_655 .
O11 Er23 O18 87.5(2) 2_655 2_655
O101 Er23 O18 138.4(2) . 2_655
O11 Er23 O59 138.2(2) 2_655 .
O101 Er23 O59 88.3(2) . .
O18 Er23 O59 76.2(2) 2_655 .
O11 Er23 O86 69.1(2) 2_655 .
O101 Er23 O86 70.1(2) . .
O18 Er23 O86 139.9(2) 2_655 .
O59 Er23 O86 142.2(2) . .
O11 Er23 O28 139.3(2) 2_655 2_655
O101 Er23 O28 140.4(2) . 2_655
O18 Er23 O28 68.8(2) 2_655 2_655
O59 Er23 O28 69.2(2) . 2_655
O86 Er23 O28 108.2(2) . 2_655
O11 Er23 O84 136.3(2) 2_655 .
O101 Er23 O84 72.7(2) . .
O18 Er23 O84 135.3(2) 2_655 .
O59 Er23 O84 73.7(2) . .
O86 Er23 O84 70.4(2) . .
O28 Er23 O84 70.0(2) 2_655 .
O11 Er23 O30 72.8(2) 2_655 2_655
O101 Er23 O30 136.6(2) . 2_655
O18 Er23 O30 72.8(2) 2_655 2_655
O59 Er23 O30 134.3(2) . 2_655
O86 Er23 O30 69.5(2) . 2_655
O28 Er23 O30 68.8(2) 2_655 2_655
O84 Er23 O30 107.22(19) . 2_655
O11 Er23 O104 67.5(2) 2_655 .
O101 Er23 O104 68.3(2) . .
O18 Er23 O104 70.1(2) 2_655 .
O59 Er23 O104 70.8(2) . .
O86 Er23 O104 124.0(2) . .
O28 Er23 O104 127.7(2) 2_655 .
O84 Er23 O104 127.0(2) . .
O30 Er23 O104 125.7(2) 2_655 .
O11 Er23 Er14 172.39(16) 2_655 .
O101 Er23 Er14 93.74(15) . .
O18 Er23 Er14 97.55(16) 2_655 .
O59 Er23 Er14 39.25(15) . .
O86 Er23 Er14 109.57(15) . .
O28 Er23 Er14 48.30(15) 2_655 .
O84 Er23 Er14 40.07(15) . .
O30 Er23 Er14 114.04(14) 2_655 .
O104 Er23 Er14 108.88(17) . .
O11 Er23 Er4 38.12(14) 2_655 2_655
O101 Er23 Er4 99.66(16) . 2_655
O18 Er23 Er4 92.65(15) 2_655 2_655
O59 Er23 Er4 168.75(16) . 2_655
O86 Er23 Er4 48.93(16) . 2_655
O28 Er23 Er4 108.04(15) 2_655 2_655
O84 Er23 Er4 116.11(14) . 2_655
O30 Er23 Er4 39.82(14) 2_655 2_655
O104 Er23 Er4 104.73(16) . 2_655
Er14 Er23 Er4 146.373(16) . 2_655
O11 Er23 Er24 39.79(16) 2_655 .
O101 Er23 Er24 40.52(16) . .
O18 Er23 Er24 122.83(15) 2_655 .
O59 Er23 Er24 123.98(16) . .
O86 Er23 Er24 54.47(15) . .
O28 Er23 Er24 162.70(15) 2_655 .
O84 Er23 Er24 101.41(15) . .
O30 Er23 Er24 101.06(14) 2_655 .
O104 Er23 Er24 69.55(17) . .
Er14 Er23 Er24 133.072(19) . .
Er4 Er23 Er24 61.363(17) 2_655 .
O94 Er24 O95 97.7(3) . .
O94 Er24 O97 72.5(3) . .
O95 Er24 O97 73.5(3) . .
O94 Er24 O90 83.3(3) . .
O95 Er24 O90 137.1(3) . .
O97 Er24 O90 144.2(3) . .
O94 Er24 O89 144.4(3) . .
O95 Er24 O89 78.6(2) . .
O97 Er24 O89 136.9(3) . .
O90 Er24 O89 76.6(2) . .
O94 Er24 O11 83.2(3) . 2_655
O95 Er24 O11 149.5(3) . 2_655
O97 Er24 O11 77.9(3) . 2_655
O90 Er24 O11 73.3(2) . 2_655
O89 Er24 O11 117.6(2) . 2_655
O94 Er24 O92 69.0(4) . .
O95 Er24 O92 70.2(3) . .
O97 Er24 O92 121.6(3) . .
O90 Er24 O92 70.3(3) . .
O89 Er24 O92 76.6(3) . .
O11 Er24 O92 136.1(3) 2_655 .
O94 Er24 O101 142.7(3) . .
O95 Er24 O101 86.2(3) . .
O97 Er24 O101 73.2(3) . .
O90 Er24 O101 118.3(2) . .
O89 Er24 O101 72.8(2) . .
O11 Er24 O101 75.7(2) 2_655 .
O92 Er24 O101 144.5(3) . .
O94 Er24 Er22 120.0(2) . .
O95 Er24 Er22 113.9(2) . .
O97 Er24 Er22 162.6(2) . .
O90 Er24 Er22 38.88(15) . .
O89 Er24 Er22 38.75(14) . .
O11 Er24 Er22 91.11(14) 2_655 .
O92 Er24 Er22 75.6(2) . .
O101 Er24 Er22 91.14(14) . .
O94 Er24 Er23 119.6(3) . .
O95 Er24 Er23 124.2(2) . .
O97 Er24 Er23 79.8(2) . .
O90 Er24 Er23 90.20(16) . .
O89 Er24 Er23 89.86(15) . .
O11 Er24 Er23 38.28(15) 2_655 .
O92 Er24 Er23 158.3(2) . .
O101 Er24 Er23 38.90(15) . .
Er22 Er24 Er23 83.224(18) . .
O94 Er24 Er4 84.4(2) . 2_655
O95 Er24 Er4 173.1(2) . 2_655
O97 Er24 Er4 113.4(2) . 2_655
O90 Er24 Er4 36.42(16) . 2_655
O89 Er24 Er4 95.87(14) . 2_655
O11 Er24 Er4 37.10(14) 2_655 2_655
O92 Er24 Er4 104.7(2) . 2_655
O101 Er24 Er4 96.12(14) . 2_655
Er22 Er24 Er4 59.695(16) . 2_655
Er23 Er24 Er4 59.303(18) . 2_655
O94 Er24 Er12 178.9(3) . .
O95 Er24 Er12 83.0(2) . .
O97 Er24 Er12 106.9(2) . .
O90 Er24 Er12 96.77(15) . .
O89 Er24 Er12 36.54(15) . .
O11 Er24 Er12 95.74(15) 2_655 .
O92 Er24 Er12 112.1(2) . .
O101 Er24 Er12 36.37(15) . .
Er22 Er24 Er12 60.351(17) . .
Er23 Er24 Er12 59.333(16) . .
Er4 Er24 Er12 95.023(19) 2_655 .
C85 O1 Er1 93.3(10) . .
C85 O2 Er1 96.5(11) . .
C103 O4 Er2 128.8(9) . .
C103 O5 Er18 123.5(9) . .
Er1 O6 Er4 109.5(2) . .
Er1 O6 Er2 105.4(3) . .
Er4 O6 Er2 110.4(3) . .
Er1 O7 Er2 101.3(3) . .
Er1 O7 Er3 110.8(2) . .
Er2 O7 Er3 104.9(2) . .
Er4 O8 Er3 104.4(2) . .
Er4 O8 Er1 104.0(3) . .
Er3 O8 Er1 109.4(2) . .
C24 O9 Er3 139.4(7) . .
Er23 O11 Er4 104.0(2) 2_655 .
Er23 O11 Er24 101.9(2) 2_655 2_655
Er4 O11 Er24 104.5(2) . 2_655
C24 O13 Er5 131.5(7) . .
C109 O14 Er5 137.8(6) . 2
C114 N19 C113 116.9(9) . .
C114 N19 Er5 123.8(7) . .
C113 N19 Er5 119.2(6) . .
Er3 O16 Er5 101.8(3) . .
Er3 O16 Er6 109.3(3) . .
Er5 O16 Er6 105.5(3) . .
Er5 O17 Er3 109.2(3) . .
Er5 O17 Er7 104.7(2) . .
Er3 O17 Er7 111.4(2) . .
Er7 O18 Er23 103.2(2) . 2_655
Er7 O18 Er19 104.7(2) . .
Er23 O18 Er19 102.6(2) 2_655 .
C18 O19 Er5 142.3(7) . .
C11 O20 Er5 166.7(7) . .
C11 O22 Er19 142.9(8) . .
C6 O23 Er19 139.6(7) . .
Er20 O25 Er7 103.7(3) . .
Er20 O25 Er19 102.5(3) . .
Er7 O25 Er19 104.8(3) . .
Er7 O26 Er6 104.9(2) . .
Er7 O26 Er5 102.6(2) . .
Er6 O26 Er5 111.3(3) . .
C18 O27 Er6 133.5(7) . .
Er20 O28 Er23 167.4(3) . 2_655
Er20 O28 Er14 89.1(2) . 2_655
Er23 O28 Er14 89.3(2) 2_655 2_655
Er20 O28 Er7 88.6(2) . .
Er23 O28 Er7 88.9(2) 2_655 .
Er14 O28 Er7 161.1(3) 2_655 .
Er20 O28 H28 96.3 . .
Er23 O28 H28 96.3 2_655 .
Er14 O28 H28 96.3 2_655 .
Er7 O28 H28 102.6 . .
Er6 O29 Er3 114.1(2) . .
Er6 O29 Er7 102.2(2) . .
Er3 O29 Er7 104.5(2) . .
Er6 O29 H29 111.8 . .
Er3 O29 H29 111.9 . .
Er7 O29 H29 111.8 . .
Er7 O30 Er4 137.8(3) . .
Er7 O30 Er23 97.1(2) . 2_655
Er4 O30 Er23 96.3(2) . 2_655
Er4 O32 Er17 137.8(3) . .
Er4 O32 Er22 96.6(2) . 2_655
Er17 O32 Er22 96.8(2) . 2_655
Er3 O33 Er2 111.7(2) . .
Er3 O33 Er4 103.4(2) . .
Er2 O33 Er4 105.2(2) . .
Er3 O33 H33 112.0 . .
Er2 O33 H33 112.0 . .
Er4 O33 H33 112.0 . .
C97 O34 Er3 134.5(8) . .
C97 O35 Er2 136.0(7) . .
Er17 O36 Er22 105.1(3) . 2_655
Er17 O36 Er21 105.2(2) . 2_655
Er22 O36 Er21 102.9(3) 2_655 2_655
Er17 O37 Er18 105.9(2) . .
Er17 O37 Er2 106.5(3) . .
Er18 O37 Er2 106.5(3) . .
Er18 O38 Er2 106.6(3) . .
Er18 O38 Er16 102.5(3) . .
Er2 O38 Er16 107.9(3) . .
C115 O41 Er16 134.5(7) . .
Er18 O42 Er16 107.0(3) . .
Er18 O42 Er17 106.1(3) . .
Er16 O42 Er17 106.7(3) . .
Er2 O44 Er16 113.3(3) . .
Er2 O44 Er17 102.8(2) . .
Er16 O44 Er17 103.6(2) . .
Er2 O44 H44 113.4 . .
Er16 O44 H44 110.1 . .
Er17 O44 H44 113.1 . .
Er17 O45 Er20 103.7(3) . 2_655
Er17 O45 Er21 107.0(3) . 2_655
Er20 O45 Er21 103.3(3) 2_655 2_655
C31 O46 Er13 128.6(7) . .
Er16 O47 Er13 114.9(3) . .
Er16 O47 Er14 103.2(2) . .
Er13 O47 Er14 103.8(2) . .
Er16 O47 H47 111.4 . .
Er13 O47 H47 111.5 . .
Er14 O47 H47 111.5 . .
Er14 O49 Er16 107.6(2) . .
Er14 O49 Er15 102.6(2) . .
Er16 O49 Er15 111.3(3) . .
C115 O50 Er15 142.2(7) . .
C79 O53 Er15 133.2(8) . .
Er14 O54 Er20 102.8(2) . 2_655
Er14 O54 Er19 105.0(3) . 2_655
Er20 O54 Er19 102.7(3) 2_655 2_655
C79 O55 Er13 135.5(8) . .
Er13 O56 Er15 110.1(3) . .
Er13 O56 Er14 109.7(2) . .
Er15 O56 Er14 105.2(3) . .
C43 O57 Er15 144.3(7) . .
Er14 O59 Er19 104.0(3) . 2_655
Er14 O59 Er23 101.5(2) . .
Er19 O59 Er23 102.3(2) 2_655 .
C73 O60 Er11 95.7(10) . .
C31 O61 Er10 128.5(7) . .
Er10 O63 Er6 115.9(3) . .
Er10 O63 Er9 103.1(2) . .
Er6 O63 Er9 104.2(2) . .
Er10 O63 H63 111.0 . .
Er6 O63 H63 111.1 . .
Er9 O63 H63 111.0 . .
Er8 O64 Er6 103.4(3) . .
Er8 O64 Er10 103.3(3) . .
Er6 O64 Er10 107.1(2) . .
Er7 O65 Er9 139.0(3) . .
Er7 O65 Er20 96.5(2) . .
Er9 O65 Er20 95.3(2) . .
Er8 O66 Er9 103.3(2) . .
Er8 O66 Er6 107.3(3) . .
Er9 O66 Er6 109.8(3) . .
Er14 O67 Er17 137.7(3) 2_655 2_655
Er14 O67 Er20 96.4(2) 2_655 .
Er17 O67 Er20 96.0(2) 2_655 .
C91 O68 Er20 134.4(12) . .
Er9 O70 Er20 103.0(3) . .
Er9 O70 Er21 107.0(2) . .
Er20 O70 Er21 102.3(3) . .
Er20 O71 Er22 166.2(3) . .
Er20 O71 Er9 88.9(2) . .
Er22 O71 Er9 89.7(2) . .
Er20 O71 Er17 87.4(2) . 2_655
Er22 O71 Er17 88.99(19) . 2_655
Er9 O71 Er17 159.1(3) . 2_655
Er20 O71 H71 96.9 . .
Er22 O71 H71 96.9 . .
Er9 O71 H71 96.9 . .
Er17 O71 H71 104.0 2_655 .
N23 N22 Er8 145.2(9) . .
C121 O73 Er8 156.5(10) . .
C121 O74 Er21 141.5(9) . .
C91 O77 Er21 129.7(11) . .
Er9 O80 Er22 103.6(3) . .
Er9 O80 Er21 105.6(2) . .
Er22 O80 Er21 102.7(2) . .
Er8 O81 Er10 107.8(3) . .
Er8 O81 Er9 103.4(2) . .
Er10 O81 Er9 108.2(3) . .
Er9 O82 Er12 139.6(3) . .
Er9 O82 Er22 96.2(2) . .
Er12 O82 Er22 97.6(2) . .
Er10 O83 Er13 112.9(2) . .
Er10 O83 Er12 105.0(2) . .
Er13 O83 Er12 105.7(2) . .
Er10 O83 H83 111.0 . .
Er13 O83 H83 111.0 . .
Er12 O83 H83 111.0 . .
Er14 O84 Er12 139.2(3) . .
Er14 O84 Er23 96.7(2) . .
Er12 O84 Er23 96.8(2) . .
C37 O85 Er10 131.0(7) . .
Er23 O86 Er22 167.8(3) . .
Er23 O86 Er4 89.6(2) . 2_655
Er22 O86 Er4 89.4(2) . 2_655
Er23 O86 Er12 88.0(2) . .
Er22 O86 Er12 88.9(2) . .
Er4 O86 Er12 160.7(2) 2_655 .
Er23 O86 H86 96.1 . .
Er22 O86 H86 96.1 . .
Er4 O86 H86 96.1 2_655 .
Er12 O86 H86 103.2 . .
Er11 O87 Er13 108.6(3) . .
Er11 O87 Er10 104.9(3) . .
Er13 O87 Er10 105.2(2) . .
Er12 O88 Er11 104.7(3) . .
Er12 O88 Er10 105.1(2) . .
Er11 O88 Er10 108.2(3) . .
Er12 O89 Er22 106.5(2) . .
Er12 O89 Er24 105.3(3) . .
Er22 O89 Er24 101.2(2) . .
Er4 O90 Er22 104.8(2) 2_655 .
Er4 O90 Er24 105.6(3) 2_655 .
Er22 O90 Er24 101.4(2) . .
C61 O91 Er22 132.5(8) . .
C61 O92 Er24 134.2(9) . .
C55 O93 Er1 167.7(10) . 2_655
C55 O94 Er24 157.8(8) . .
C67 O95 Er24 138.6(8) . .
C49 O97 Er24 136.1(7) . .
C67 O98 Er11 162.0(7) . .
C73 O99 Er11 90.1(8) . .
C37 O100 Er11 138.4(7) . .
Er12 O101 Er23 104.5(2) . .
Er12 O101 Er24 105.0(3) . .
Er23 O101 Er24 100.6(2) . .
Er12 O102 Er13 106.2(2) . .
Er12 O102 Er11 103.5(2) . .
Er13 O102 Er11 109.3(3) . .
C27 O103 O163 123(4) . 2_655
C27 O103 Er1 136.3(9) . .
O163 O103 Er1 73(4) 2_655 .
C49 O104 Er23 130.5(7) . .
C45 N11 C48 115.8(14) . .
C54 C53 C51 116.5(16) . .
C54 C53 H53A 121.6 . .
C51 C53 H53A 121.9 . .
C70 C71 N12 125.0(10) . .
C70 C71 H71A 117.5 . .
N12 C71 H71A 117.5 . .
C66 C65 C63 116.5(16) . .
C66 C65 H65A 121.6 . .
C63 C65 H65A 121.9 . .
C5 N1 C1 115.4(18) . .
C7 N2 C12 116.1(10) . .
C13 C14 C17 118.7(16) . .
C13 C14 H14A 120.5 . .
C17 C14 H14A 120.7 . .
C19 N3 C23 117.4(11) . .
C30 N4 C25 108.6(17) . .
C35 N8 C36 107(2) . .
C101 N17 C102 109.6(18) . .
C41 N7 C42 117.4(14) . .
O55 C79 O53 126.1(12) . .
O55 C79 C80 119.7(14) . .
O53 C79 C80 114.2(13) . .
C81 C80 C84 120.2(16) . .
C81 C80 C79 121.9(15) . .
C84 C80 C79 117.9(13) . .
C74 C78 N16 120.8(18) . .
C74 C78 H78A 119.6 . .
N16 C78 H78A 119.5 . .
C75 C74 C78 118.0(16) . .
C75 C74 C73 118.0(13) . .
C78 C74 C73 123.9(14) . .
O60 C73 O99 120.3(14) . .
O60 C73 C74 123.0(14) . .
O99 C73 C74 116.5(13) . .
O60 C73 Er11 58.5(8) . .
O99 C73 Er11 61.9(7) . .
C74 C73 Er11 176.5(10) . .
N11 C45 C44 124.4(14) . .
N11 C45 H45A 117.8 . .
C44 C45 H45A 117.8 . .
C46 C44 C45 118.4(13) . .
C46 C44 C43 122.7(11) . .
C45 C44 C43 118.8(11) . .
O57 C43 O58 126.9(10) . .
O57 C43 C44 115.3(10) . .
O58 C43 C44 117.7(10) . .
C47 C46 C44 118.1(14) . .
C47 C46 H46A 121.4 . .
C44 C46 H46A 120.5 . .
C48 C47 C46 121.3(15) . .
C48 C47 H47A 119.7 . .
C46 C47 H47A 119.1 . .
N11 C48 C47 122.0(15) . .
N11 C48 H48A 118.9 . .
C47 C48 H48A 119.2 . .
O97 C49 O104 123.4(11) . .
O97 C49 C50 113.3(11) . .
O104 C49 C50 123.3(12) . .
C51 C50 C52 116.1(13) . .
C51 C50 C49 123.3(12) . .
C52 C50 C49 120.4(11) . .
C53 C51 C50 124.3(15) . .
C53 C51 H51A 118.2 . .
C50 C51 H51A 117.5 . .
C52 N10 C54 118.2(14) . .
C53 C54 N10 122.4(15) . .
C53 C54 H54A 118.8 . .
N10 C54 H54A 118.7 . .
N12 C72 C68 119.6(11) . .
N12 C72 H72A 120.2 . .
C68 C72 H72A 120.3 . .
C69 C68 C72 119.3(10) . .
C69 C68 C67 117.0(8) . .
C72 C68 C67 123.6(9) . .
O95 C67 O98 123.7(10) . .
O95 C67 C68 117.7(9) . .
O98 C67 C68 118.6(10) . .
C70 C69 C68 122.5(10) . .
C70 C69 H69A 118.9 . .
C68 C69 H69A 118.5 . .
C71 C70 C69 116.1(9) . .
C71 C70 H70A 122.0 . .
C69 C70 H70A 121.9 . .
O94 C55 O93 123.7(11) . .
O94 C55 C56 117.0(10) . .
O93 C55 C56 119.2(10) . .
O92 C61 O91 125.0(13) . .
O92 C61 C62 114.4(12) . .
O91 C61 C62 120.3(12) . .
C64 C62 C63 118.7(14) . .
C64 C62 C61 122.5(12) . .
C63 C62 C61 118.8(12) . .
C65 C63 C62 123.1(15) . .
C65 C63 H63A 118.7 . .
C62 C63 H63A 118.2 . .
N6 C64 C62 118.4(15) . .
N6 C64 H64A 120.8 . .
C62 C64 H64A 120.7 . .
C64 N6 C66 122.1(16) . .
C65 C66 N6 121.1(17) . .
C65 C66 H66A 119.8 . .
N6 C66 H66A 119.1 . .
O73 C121 O74 123.2(13) . .
O73 C121 C122 121.6(13) . .
O74 C121 C122 115.0(13) . .
O24 C6 O23 123.3(11) . .
O24 C6 C4 119.0(12) . .
O23 C6 C4 117.6(13) . .
C3 C4 C5 121.0(19) . .
C3 C4 C6 119.1(19) . .
C5 C4 C6 119.9(17) . .
N1 C5 C4 120.6(19) . .
N1 C5 H5A 119.4 . .
C4 C5 H5A 120.0 . .
C4 C3 C2 116(2) . .
C4 C3 H3A 121.4 . .
C2 C3 H3A 122.3 . .
C1 C2 C3 123(2) . .
C1 C2 H2A 118.5 . .
C3 C2 H2A 118.7 . .
C2 C1 N1 123.9(19) . .
C2 C1 H1A 118.5 . .
N1 C1 H1A 117.7 . .
O22 C11 O20 122.3(10) . .
O22 C11 C10 118.5(11) . .
O20 C11 C10 119.2(10) . .
C12 C10 C9 118.9(11) . .
C12 C10 C11 120.9(11) . .
C9 C10 C11 119.9(10) . .
C10 C9 C8 117.2(12) . .
C10 C9 H9A 121.3 . .
C8 C9 H9A 121.5 . .
O13 C24 O9 124.6(9) . .
O13 C24 C22 118.6(9) . .
O9 C24 C22 116.8(9) . .
C23 C22 C21 120.1(10) . .
C23 C22 C24 121.8(10) . .
C21 C22 C24 118.1(10) . .
C22 C23 N3 116.5(10) . .
C22 C23 H23A 121.9 . .
N3 C23 H23A 121.6 . .
C20 C19 N3 124.7(12) . .
C20 C19 H19A 118.0 . .
N3 C19 H19A 117.3 . .
C19 C20 C21 118.5(12) . .
C19 C20 H20A 120.7 . .
C21 C20 H20A 120.8 . .
C20 C21 C22 122.7(12) . .
C20 C21 H21A 118.9 . .
C22 C21 H21A 118.3 . .
O2 C85 O1 119.1(17) . .
O2 C85 C86 122.8(17) . .
O1 C85 C86 118.1(14) . .
O2 C85 Er1 58.2(9) . .
O1 C85 Er1 61.0(9) . .
C86 C85 Er1 178.0(14) . .
C87 C86 C90 120.2(17) . .
C87 C86 C85 120.1(15) . .
C90 C86 C85 119.7(15) . .
C88 C87 C86 121(2) . .
C88 C87 H87A 120.0 . .
C86 C87 H87A 119.1 . .
C26 C25 N4 125.7(17) . .
C26 C25 H25A 118.0 . .
N4 C25 H25A 116.3 . .
C28 C26 C25 118.4(16) . .
C28 C26 C27 119.3(13) . .
C25 C26 C27 122.2(14) . .
O3 C27 O103 128.2(13) . .
O3 C27 C26 118.1(13) . .
O103 C27 C26 113.6(13) . .
C29 C28 C26 121.8(18) . .
C29 C28 H28A 119.5 . .
C26 C28 H28A 118.7 . .
C28 C29 C30 114(2) . .
C28 C29 H29A 122.1 . .
C30 C29 H29A 124.1 . .
N4 C30 C29 132(2) . .
N4 C30 H30A 114.2 . .
C29 C30 H30A 114.1 . .
O34 C97 O35 124.1(12) . .
O34 C97 C98 116.5(12) . .
O35 C97 C98 119.4(11) . .
C99 C98 C102 117.0(15) . .
C99 C98 C97 122.4(12) . .
C102 C98 C97 120.6(12) . .
C99 C100 C101 110.0(19) . .
C99 C100 H10A 124.0 . .
C101 C100 H10A 126.0 . .
C100 C99 C98 125.4(18) . .
C100 C99 H99A 118.7 . .
C98 C99 H99A 115.9 . .
O19 C18 O27 126.1(10) . .
O19 C18 C16 115.6(9) . .
O27 C18 C16 118.3(9) . .
C16 C17 C14 122.0(16) . .
C16 C17 H17A 118.9 . .
C14 C17 H17A 119.2 . .
C15 C16 C17 116.9(14) . .
C15 C16 C18 119.8(11) . .
C17 C16 C18 123.2(12) . .
N5 C15 C16 122.0(14) . .
N5 C15 H15A 119.0 . .
C16 C15 H15A 118.9 . .
C13 N5 C15 119.6(13) . .
N5 C13 C14 120.8(14) . .
N5 C13 H13A 119.6 . .
C14 C13 H13A 119.6 . .
C32 C36 N8 121.6(18) . .
C32 C36 H36A 119.1 . .
N8 C36 H36A 119.3 . .
C33 C32 C36 123.6(17) . .
C33 C32 C31 117.5(14) . .
C36 C32 C31 118.4(14) . .
O46 C31 O61 124.4(11) . .
O46 C31 C32 118.1(12) . .
O61 C31 C32 117.5(11) . .
C34 C33 C32 121(2) . .
C34 C33 H33A 119.3 . .
C32 C33 H33A 119.7 . .
C33 C34 C35 109(2) . .
C33 C34 H34A 125.3 . .
C35 C34 H34A 125.3 . .
O85 C37 O100 125.9(12) . .
O85 C37 C38 114.6(12) . .
O100 C37 C38 119.4(12) . .
C42 C38 C39 119.1(16) . .
C42 C38 C37 119.4(13) . .
C39 C38 C37 121.4(12) . .
N7 C42 C38 122.4(15) . .
N7 C42 H42A 118.9 . .
C38 C42 H42A 118.7 . .
N7 C41 C40 122.5(15) . .
N7 C41 H41A 118.6 . .
C40 C41 H41A 118.9 . .
N2 C12 C10 124.4(12) . .
N2 C12 H12A 117.7 . .
C10 C12 H12A 117.9 . .
C7 C8 C9 118.9(14) . .
C7 C8 H8A 120.1 . .
C9 C8 H8A 121.0 . .
N2 C7 C8 123.7(12) . .
N2 C7 H7A 117.7 . .
C8 C7 H7A 118.6 . .
C71 N12 C72 117.4(11) . .
C74 C75 C76 125.1(18) . .
C74 C75 H75A 117.2 . .
C76 C75 H75A 117.7 . .
C77 N16 C78 116.3(19) . .
C76 C77 N16 126(2) . .
C76 C77 H77A 116.9 . .
N16 C77 H77A 116.9 . .
C86 C90 N13 118.1(17) . .
C86 C90 H90A 120.7 . .
N13 C90 H90A 121.2 . .
C90 N13 C89 121.8(18) . .
C84 N15 C83 115.3(18) . .
N15 C84 C80 122.6(18) . .
N15 C84 H84A 118.0 . .
C80 C84 H84A 119.4 . .
C80 C81 C82 118.9(16) . .
C80 C81 H81A 119.9 . .
C82 C81 H81A 121.2 . .
C75 C76 C77 113.6(19) . .
C75 C76 H76A 123.1 . .
C77 C76 H76A 123.3 . .
C82 C83 N15 124.0(18) . .
C82 C83 H83A 117.7 . .
N15 C83 H83A 118.3 . .
C83 C82 C81 118.9(18) . .
C83 C82 H82A 121.2 . .
C81 C82 H82A 119.9 . .
C89 C88 C87 120(2) . .
C89 C88 H88A 119.7 . .
C87 C88 H88A 120.3 . .
C88 C89 N13 119(2) . .
C88 C89 H89A 120.7 . .
N13 C89 H89A 120.3 . .
C98 C102 N17 124.9(17) . .
C98 C102 H10B 118.5 . .
N17 C102 H10B 116.7 . .
C100 C101 N17 133.1(19) . .
C100 C101 H10C 113.4 . .
N17 C101 H10C 113.5 . .
N19 C114 C110 124.2(10) . .
N19 C114 H11A 118.0 . .
C110 C114 H11A 117.8 . .
C114 C110 C111 118.9(9) . .
C114 C110 C109 121.5(9) . .
C111 C110 C109 119.2(9) . .
C112 C111 C110 117.6(9) . .
C112 C111 H11B 121.5 . .
C110 C111 H11B 120.9 . .
C113 C112 C111 120.0(11) . .
C113 C112 H11C 120.1 . .
C111 C112 H11C 119.9 . .
O14 C109 O12 124.0(9) . .
O14 C109 C110 120.5(9) . .
O12 C109 C110 115.4(9) . .
O50 C115 O41 123.9(10) . .
O50 C115 C116 116.6(9) . .
O41 C115 C116 119.4(9) . .
C117 C116 C120 119.9(11) . .
C117 C116 C115 120.1(10) . .
C120 C116 C115 119.9(10) . .
N19 C113 C112 121.9(10) . .
N19 C113 H11D 118.9 . .
C112 C113 H11D 119.2 . .
N20 C117 C116 125.0(12) . .
N20 C117 H11E 117.3 . .
C116 C117 H11E 117.7 . .
C116 C120 C118 115.9(12) . .
C116 C120 H12B 121.7 . .
C118 C120 H12B 122.5 . .
C117 N20 C119 119.6(12) . .
N20 C119 C118 121.1(12) . .
N20 C119 H11F 119.1 . .
C118 C119 H11F 119.9 . .
C119 C118 C120 118.5(13) . .
C119 C118 H11G 120.8 . .
C120 C118 H11G 120.6 . .
C132 N24 C131 109(2) . .
C129 C130 C131 122(2) . .
C129 C130 H13B 118.3 . .
C131 C130 H13B 119.6 . .
N10 C52 C50 122.6(14) . .
N10 C52 H52A 118.8 . .
C50 C52 H52A 118.7 . .
O159 O75 Er18 159.0(10) 2_655 .
O120 N118 O120 180.0(17) 2_655 .
O120 N118 O119 46.3(11) 2_655 .
O120 N118 O119 133.7(11) . .
O120 N118 O119 133.7(11) 2_655 2_655
O120 N118 O119 46.3(11) . 2_655
O119 N118 O119 180.0 . 2_655
O120 N118 O121 105.5(12) 2_655 2_655
O120 N118 O121 74.5(12) . 2_655
O119 N118 O121 59.3(12) . 2_655
O119 N118 O121 120.7(12) 2_655 2_655
O120 N118 O121 74.5(12) 2_655 .
O120 N118 O121 105.5(12) . .
O119 N118 O121 120.7(12) . .
O119 N118 O121 59.3(12) 2_655 .
O121 N118 O121 180.0 2_655 .
Er16 O48 Er15 106.1(3) . .
Er16 O48 Er13 107.8(3) . .
Er15 O48 Er13 99.2(3) . .
C6 O24 Er15 162.7(7) . 2_655
O68 C91 O77 126.6(18) . .
O68 C91 C92 117.2(19) . .
O77 C91 C92 116.2(17) . .
C129 C128 C132 112.6(18) . .
C129 C128 C127 136.7(17) . .
C132 C128 C127 110.7(16) . .
N24 C132 C128 134(2) . .
N24 C132 H13C 112.1 . .
C128 C132 H13C 113.4 . .
C128 C129 C130 119.2(19) . .
C128 C129 H12C 119.5 . .
C130 C129 H12C 121.3 . .
N24 C131 C130 123(2) . .
N24 C131 H13D 118.2 . .
C130 C131 H13D 118.9 . .
C57 C56 C60 121.2(12) . .
C57 C56 C55 120.5(10) . .
C60 C56 C55 118.2(10) . .
N9 C60 C56 123.7(13) . .
N9 C60 H60A 117.8 . .
C56 C60 H60A 118.5 . .
C56 C57 C58 118.0(13) . .
C56 C57 H57A 120.8 . .
C58 C57 H57A 121.2 . .
C122 C123 C124 115.3(15) . .
C122 C123 H12D 122.4 . .
C124 C123 H12D 122.3 . .
C60 N9 C59 111.9(16) . .
C59 C58 C57 116.1(18) . .
C59 C58 H58A 122.3 . .
C57 C58 H58A 121.6 . .
C38 C39 C40 119.8(16) . .
C38 C39 H39A 120.1 . .
C40 C39 H39A 120.2 . .
N9 C59 C58 129(2) . .
N9 C59 H59A 115.6 . .
C58 C59 H59A 115.4 . .
O4 C103 O5 134.3(12) . .
O4 C103 C104 127.2(14) . .
O5 C103 C104 98.2(11) . .
C108 C104 C105 119.4(7) . .
C108 C104 C103 115.9(14) . .
C105 C104 C103 124.2(14) . .
C92 C96 N14 119.1(7) . .
C92 C96 H96A 121.0 . .
N14 C96 H96A 119.8 . .
C106 C105 C104 120.5(7) . .
C106 C105 H10D 120.3 . .
C104 C105 H10D 119.1 . .
C96 C92 C93 121.1(7) . .
C96 C92 C91 122.8(18) . .
C93 C92 C91 116.0(18) . .
C92 C93 C94 119.7(7) . .
C92 C93 H93A 119.5 . .
C94 C93 H93A 120.8 . .
N18 C108 C104 119.9(7) . .
N18 C108 H10E 119.5 . .
C104 C108 H10E 120.6 . .
C95 C94 C93 119.3(7) . .
C95 C94 H94A 121.0 . .
C93 C94 H94A 119.7 . .
C94 C95 N14 120.7(7) . .
C94 C95 H95A 119.2 . .
N14 C95 H95A 120.1 . .
C108 N18 C107 120.1(7) . .
C95 N14 C96 120.1(7) . .
C107 C106 C105 119.8(7) . .
C107 C106 H10F 120.8 . .
C105 C106 H10F 119.5 . .
C106 C107 N18 120.3(7) . .
C106 C107 H10G 119.2 . .
N18 C107 H10G 120.4 . .
C127 O113 O170 127(2) . 2_656
C127 O113 Er18 137.3(12) . .
O170 O113 Er18 84.8(19) 2_656 .
C41 C40 C39 118.9(16) . .
C41 C40 H40A 120.7 . .
C39 C40 H40A 120.5 . .
N22 N23 N22 180.0 2_565 .
C126 N21 C125 115.6(15) . .
C126 C122 C123 123.0(16) . .
C126 C122 C121 119.0(13) . .
C123 C122 C121 117.7(13) . .
N21 C126 C122 122.3(16) . .
N21 C126 H12E 119.3 . .
C122 C126 H12E 118.5 . .
C34 C35 N8 137(3) . .
C34 C35 H35A 111.7 . .
N8 C35 H35A 111.2 . .
O113 C127 O114 123.5(17) . .
O113 C127 C128 102.3(12) . .
O114 C127 C128 131.4(16) . .
N21 C125 C124 123.0(16) . .
N21 C125 H12F 118.1 . .
C124 C125 H12F 119.0 . .
C125 C124 C123 120.9(16) . .
C125 C124 H12G 119.1 . .
C123 C124 H12G 120.0 . .
O120 O119 N118 65.4(19) 2_655 .
O120 O119 O121 128(3) 2_655 2_655
N118 O119 O121 62.7(14) . 2_655
O119 O120 N118 68.3(19) 2_655 .
O119 O120 O121 124(2) 2_655 2_655
N118 O120 O121 55.3(11) . 2_655
O159 O76 Er21 148.9(10) . .
O119 O121 N118 58.0(14) 2_655 .
O119 O121 O120 108.3(18) 2_655 2_655
N118 O121 O120 50.2(11) . 2_655
O170 O154 Er18 73(3) . 2_656
O75 O159 O76 123.9(17) 2_655 .
O75 O159 O162 115(2) 2_655 .
O76 O159 O162 115.6(19) . .
O103 O163 Er1 70(4) 2_655 2_655
O113 O170 O154 114(3) 2_656 .
O113 O170 Er18 61.4(17) 2_656 2_656
O154 O170 Er18 70(2) . 2_656

loop_
_geom_bond_atom_site_label_1
_geom_bond_atom_site_label_2
_geom_bond_distance
_geom_bond_site_symmetry_2
Er1 O93 2.277(9) 2_655
Er1 O6 2.309(6) .
Er1 O10 2.343(9) .
Er1 O7 2.341(6) .
Er1 O103 2.417(11) .
Er1 O8 2.459(6) .
Er1 O2 2.474(11) .
Er1 O163 2.46(10) 2_655
Er1 O1 2.536(11) .
Er1 C85 2.893(18) .
Er1 Er2 3.6980(7) .
Er1 Er4 3.7728(9) .
Er2 O6 2.340(6) .
Er2 O44 2.375(6) .
Er2 O33 2.376(6) .
Er2 O4 2.377(8) .
Er2 O37 2.378(7) .
Er2 O35 2.378(7) .
Er2 O38 2.424(6) .
Er2 O7 2.440(6) .
Er2 Er17 3.7651(10) .
Er2 Er18 3.8098(9) .
Er2 Er4 3.8191(9) .
Er3 O33 2.334(6) .
Er3 O17 2.337(6) .
Er3 O9 2.380(7) .
Er3 O34 2.388(7) .
Er3 O8 2.402(7) .
Er3 O16 2.432(7) .
Er3 O29 2.441(6) .
Er3 O7 2.477(7) .
Er3 Er4 3.7380(9) .
Er3 Er5 3.7822(9) .
Er3 Er7 3.8661(9) .
Er4 O90 2.305(7) 2_655
Er4 O6 2.311(7) .
Er4 O8 2.329(6) .
Er4 O11 2.329(6) .
Er4 O32 2.333(6) .
Er4 O30 2.360(6) .
Er4 O33 2.430(6) .
Er4 O86 2.761(7) 2_655
Er4 Er23 3.6623(9) 2_655
Er4 Er22 3.6817(9) 2_655
Er4 Er24 3.7381(9) 2_655
Er5 O20 2.288(8) .
Er5 O17 2.302(6) .
Er5 O19 2.306(7) .
Er5 O13 2.318(8) .
Er5 O26 2.383(6) .
Er5 O16 2.443(7) .
Er5 O14 2.497(7) 2
Er5 N19 2.607(8) .
Er5 Er7 3.6784(9) .
Er5 Er6 3.9231(8) .
Er6 O27 2.326(7) .
Er6 O29 2.341(6) .
Er6 O66 2.356(7) .
Er6 O31 2.361(7) .
Er6 O26 2.369(6) .
Er6 O63 2.399(6) .
Er6 O16 2.487(7) .
Er6 O64 2.510(6) .
Er6 Er7 3.7270(9) .
Er6 Er8 3.7811(10) .
Er6 Er9 3.8501(9) .
Er7 O25 2.326(7) .
Er7 O26 2.330(6) .
Er7 O30 2.335(6) .
Er7 O18 2.337(6) .
Er7 O17 2.343(6) .
Er7 O65 2.359(6) .
Er7 O29 2.448(6) .
Er7 O28 2.761(7) .
Er7 Er20 3.6555(9) .
Er7 Er23 3.6667(9) 2_655
Er7 Er19 3.7249(9) .
Er8 O79 2.275(10) .
Er8 O64 2.307(7) .
Er8 O73 2.321(10) .
Er8 O69 2.326(9) .
Er8 O81 2.337(7) .
Er8 O66 2.339(6) .
Er8 N22 2.359(13) .
Er8 Er9 3.6772(9) .
Er8 Er10 3.7850(10) .
Er9 O70 2.319(6) .
Er9 O80 2.323(7) .
Er9 O81 2.347(6) .
Er9 O66 2.350(6) .
Er9 O82 2.355(6) .
Er9 O65 2.378(6) .
Er9 O63 2.480(7) .
Er9 O71 2.749(7) .
Er9 Er20 3.6349(9) .
Er9 Er22 3.6734(9) .
Er9 Er21 3.7779(10) .
Er10 O85 2.305(7) .
Er10 O81 2.346(7) .
Er10 O83 2.348(6) .
Er10 O63 2.374(6) .
Er10 O61 2.380(7) .
Er10 O88 2.402(6) .
Er10 O87 2.502(7) .
Er10 O64 2.518(6) .
Er10 Er12 3.7690(10) .
Er10 Er11 3.8607(8) .
Er11 O100 2.306(9) .
Er11 O98 2.324(8) .
Er11 O88 2.363(6) .
Er11 O87 2.365(6) .
Er11 O96 2.381(9) .
Er11 O102 2.388(7) .
Er11 O60 2.396(9) .
Er11 O99 2.467(9) .
Er11 C73 2.797(16) .
Er11 Er12 3.7265(9) .
Er11 Er13 3.8917(10) .
Er12 O101 2.299(6) .
Er12 O89 2.312(6) .
Er12 O88 2.344(6) .
Er12 O102 2.358(6) .
Er12 O82 2.367(6) .
Er12 O84 2.383(7) .
Er12 O83 2.402(6) .
Er12 O86 2.836(7) .
Er12 Er23 3.6672(9) .
Er12 Er22 3.7217(9) .
Er12 Er24 3.7444(9) .
Er13 O56 2.325(7) .
Er13 O55 2.333(7) .
Er13 O83 2.352(6) .
Er13 O46 2.379(7) .
Er13 O102 2.382(6) .
Er13 O47 2.402(6) .
Er13 O87 2.428(7) .
Er13 O48 2.519(9) .
Er13 Er14 3.8113(9) .
Er13 Er15 3.8114(10) .
Er14 O49 2.316(6) .
Er14 O54 2.332(7) .
Er14 O56 2.335(6) .
Er14 O59 2.359(6) .
Er14 O84 2.368(7) .
Er14 O67 2.373(6) 2_655
Er14 O47 2.440(6) .
Er14 O28 2.729(6) 2_655
Er14 Er20 3.6489(9) 2_655
Er14 Er23 3.6538(9) .
Er14 Er15 3.7023(9) .
Er14 Er19 3.7185(9) 2_655
Er15 O56 2.326(6) .
Er15 O50 2.333(7) .
Er15 O53 2.342(10) .
Er15 O24 2.347(9) 2_655
Er15 O57 2.366(8) .
Er15 O52 2.380(7) .
Er15 O49 2.428(6) .
Er15 O48 2.484(8) .
Er15 Er16 3.9459(8) .
Er16 O41 2.315(7) .
Er16 O49 2.351(6) .
Er16 O42 2.353(7) .
Er16 O47 2.367(7) .
Er16 O43 2.374(8) .
Er16 O44 2.379(6) .
Er16 O48 2.453(7) .
Er16 O38 2.486(7) .
Er16 Er18 3.7556(10) .
Er16 Er17 3.7889(9) .
Er17 O45 2.304(7) .
Er17 O36 2.307(7) .
Er17 O37 2.321(7) .
Er17 O32 2.356(7) .
Er17 O42 2.370(7) .
Er17 O67 2.375(6) 2_655
Er17 O44 2.441(7) .
Er17 O71 2.819(7) 2_655
Er17 Er20 3.6390(9) 2_655
Er17 Er22 3.7041(9) 2_655
Er17 Er21 3.7445(9) 2_655
Er17 Er18 3.7490(10) .
Er18 O75 2.276(10) .
Er18 O5 2.302(10) .
Er18 O113 2.303(11) .
Er18 O42 2.320(7) .
Er18 O38 2.327(7) .
Er18 O40 2.352(9) .
Er18 O37 2.375(6) .
Er18 O154 2.57(5) 2_656
Er18 O170 2.61(5) 2_656
Er19 O23 2.274(8) .
Er19 O22 2.287(8) .
Er19 O21 2.332(7) .
Er19 O54 2.356(7) 2_655
Er19 O59 2.359(7) 2_655
Er19 O18 2.367(6) .
Er19 O25 2.376(6) .
Er19 Er20 3.6644(8) .
Er19 Er23 3.6756(9) 2_655
Er19 Er14 3.7185(10) 2_655
Er20 O25 2.323(7) .
Er20 O45 2.323(7) 2_655
Er20 O70 2.327(7) .
Er20 O54 2.336(6) 2_655
Er20 O71 2.430(6) .
Er20 O28 2.464(7) .
Er20 O67 2.521(7) .
Er20 O65 2.537(7) .
Er20 O68 2.557(11) .
Er20 Er17 3.6390(9) 2_655
Er20 Er14 3.6490(9) 2_655
Er21 O74 2.283(9) .
Er21 O76 2.327(10) .
Er21 O45 2.356(7) 2_655
Er21 O70 2.382(7) .
Er21 O78 2.398(9) .
Er21 O36 2.406(7) 2_655
Er21 O80 2.420(7) .
Er21 O77 2.428(10) .
Er21 Er22 3.7266(9) .
Er21 Er17 3.7444(9) 2_655
Er22 O89 2.334(6) .
Er22 O90 2.342(6) .
Er22 O80 2.351(6) .
Er22 O36 2.358(6) 2_655
Er22 O71 2.453(6) .
Er22 O86 2.465(7) .
Er22 O91 2.519(7) .
Er22 O82 2.576(6) .
Er22 O32 2.593(7) 2_655
Er22 Er24 3.6583(7) .
Er22 Er4 3.6817(9) 2_655
Er23 O11 2.320(6) 2_655
Er23 O101 2.340(6) .
Er23 O18 2.341(6) 2_655
Er23 O59 2.361(6) .
Er23 O86 2.424(7) .
Er23 O28 2.466(6) 2_655
Er23 O84 2.521(6) .
Er23 O30 2.554(6) 2_655
Er23 O104 2.822(8) .
Er23 Er4 3.6623(9) 2_655
Er23 Er24 3.6634(10) .
Er24 O94 2.265(10) .
Er24 O95 2.285(7) .
Er24 O97 2.370(8) .
Er24 O90 2.386(6) .
Er24 O89 2.398(6) .
Er24 O11 2.396(7) 2_655
Er24 O92 2.399(9) .
Er24 O101 2.421(6) .
Er24 Er4 3.7381(9) 2_655
O1 C85 1.256(19) .
O2 C85 1.246(16) .
O3 C27 1.214(15) .
O4 C103 1.223(9) .
O5 C103 1.406(17) .
O9 C24 1.268(12) .
O11 Er23 2.320(6) 2_655
O11 Er24 2.397(7) 2_655
O12 C109 1.281(11) .
O13 C24 1.262(12) .
O14 C109 1.279(12) .
O14 Er5 2.497(7) 2
N19 C114 1.349(11) .
N19 C113 1.375(14) .
O18 Er23 2.341(6) 2_655
O19 C18 1.249(12) .
O20 C11 1.287(13) .
O22 C11 1.255(13) .
O23 C6 1.254(13) .
O27 C18 1.268(12) .
O28 Er23 2.466(6) 2_655
O28 Er14 2.729(6) 2_655
O28 H28 0.9798 .
O29 H29 0.9801 .
O30 Er23 2.554(6) 2_655
O32 Er22 2.593(7) 2_655
O33 H33 0.9802 .
O34 C97 1.301(14) .
O35 C97 1.305(16) .
O36 Er22 2.358(6) 2_655
O36 Er21 2.406(7) 2_655
O41 C115 1.287(12) .
O44 H44 0.9873 .
O45 Er20 2.323(7) 2_655
O45 Er21 2.356(7) 2_655
O46 C31 1.282(14) .
O47 H47 0.9799 .
O50 C115 1.287(12) .
O53 C79 1.285(17) .
O54 Er20 2.336(6) 2_655
O54 Er19 2.356(7) 2_655
O55 C79 1.246(15) .
O57 C43 1.253(13) .
O58 C43 1.275(13) .
O59 Er19 2.359(7) 2_655
O60 C73 1.226(16) .
O61 C31 1.302(14) .
O63 H63 0.9799 .
O67 Er14 2.373(6) 2_655
O67 Er17 2.375(6) 2_655
O68 C91 1.27(2) .
O71 Er17 2.819(7) 2_655
O71 H71 0.9800 .
N22 N23 1.360(13) .
O73 C121 1.252(16) .
O74 C121 1.274(16) .
O77 C91 1.32(2) .
O83 H83 0.9800 .
O85 C37 1.243(13) .
O86 Er4 2.761(7) 2_655
O86 H86 0.9802 .
O90 Er4 2.305(7) 2_655
O91 C61 1.327(15) .
O92 C61 1.261(16) .
O93 C55 1.261(14) .
O93 Er1 2.277(9) 2_655
O94 C55 1.231(14) .
O95 C67 1.229(13) .
O97 C49 1.289(15) .
O98 C67 1.287(12) .
O99 C73 1.316(17) .
O100 C37 1.275(14) .
O103 C27 1.301(16) .
O103 O163 1.54(11) 2_655
O104 C49 1.308(14) .
N11 C45 1.374(9) .
N11 C48 1.377(9) .
C53 C54 1.375(9) .
C53 C51 1.377(9) .
C53 H53A 0.9599 .
C71 C70 1.365(9) .
C71 N12 1.390(9) .
C71 H71A 0.9600 .
C65 C66 1.366(9) .
C65 C63 1.381(9) .
C65 H65A 0.9600 .
N1 C5 1.39(2) .
N1 C1 1.46(2) .
N2 C7 1.350(16) .
N2 C12 1.371(14) .
C14 C13 1.374(9) .
C14 C17 1.392(9) .
C14 H14A 0.9600 .
N3 C19 1.401(15) .
N3 C23 1.468(14) .
N4 C30 1.386(10) .
N4 C25 1.399(9) .
N8 C35 1.395(10) .
N8 C36 1.397(10) .
N17 C101 1.395(10) .
N17 C102 1.396(9) .
N7 C41 1.374(9) .
N7 C42 1.380(9) .
C79 C80 1.517(19) .
C80 C81 1.381(9) .
C80 C84 1.386(10) .
C78 C74 1.387(9) .
C78 N16 1.402(9) .
C78 H78A 0.9601 .
C74 C75 1.376(9) .
C74 C73 1.54(2) .
C45 C44 1.396(9) .
C45 H45A 0.9600 .
C44 C46 1.390(9) .
C44 C43 1.517(15) .
C46 C47 1.392(9) .
C46 H46A 0.9600 .
C47 C48 1.384(9) .
C47 H47A 0.9600 .
C48 H48A 0.9598 .
C49 C50 1.479(16) .
C50 C51 1.379(9) .
C50 C52 1.381(9) .
C51 H51A 0.9599 .
N10 C52 1.374(9) .
N10 C54 1.377(9) .
C54 H54A 0.9599 .
C72 N12 1.393(9) .
C72 C68 1.400(9) .
C72 H72A 0.9600 .
C68 C69 1.391(8) .
C68 C67 1.528(14) .
C69 C70 1.374(8) .
C69 H69A 0.9599 .
C70 H70A 0.9600 .
C55 C56 1.486(14) .
C61 C62 1.531(18) .
C62 C64 1.376(9) .
C62 C63 1.386(9) .
C63 H63A 0.9601 .
C64 N6 1.365(9) .
C64 H64A 0.9600 .
N6 C66 1.371(9) .
C66 H66A 0.9600 .
C121 C122 1.48(2) .
C6 O24 1.228(14) .
C6 C4 1.51(2) .
C4 C3 1.40(3) .
C4 C5 1.44(3) .
C5 H5A 0.9600 .
C3 C2 1.44(2) .
C3 H3A 0.9600 .
C2 C1 1.28(3) .
C2 H2A 0.9600 .
C1 H1A 0.9599 .
C11 C10 1.481(16) .
C10 C12 1.374(14) .
C10 C9 1.410(18) .
C9 C8 1.423(19) .
C9 H9A 0.9601 .
C24 C22 1.510(14) .
C22 C23 1.386(16) .
C22 C21 1.422(15) .
C23 H23A 0.9600 .
C19 C20 1.321(18) .
C19 H19A 0.9600 .
C20 C21 1.332(15) .
C20 H20A 0.9601 .
C21 H21A 0.9599 .
C85 C86 1.49(2) .
C86 C87 1.388(10) .
C86 C90 1.393(9) .
C87 C88 1.386(9) .
C87 H87A 0.9601 .
C25 C26 1.400(9) .
C25 H25A 0.9600 .
C26 C28 1.380(10) .
C26 C27 1.509(18) .
C28 C29 1.375(9) .
C28 H28A 0.9600 .
C29 C30 1.389(10) .
C29 H29A 0.9600 .
C30 H30A 0.9599 .
C97 C98 1.502(17) .
C98 C99 1.389(9) .
C98 C102 1.392(9) .
C100 C99 1.383(9) .
C100 C101 1.383(10) .
C100 H10A 0.9600 .
C99 H99A 0.9602 .
C18 C16 1.503(15) .
C17 C16 1.386(9) .
C17 H17A 0.9599 .
C16 C15 1.384(9) .
C15 N5 1.379(9) .
C15 H15A 0.9598 .
N5 C13 1.365(9) .
C13 H13A 0.9599 .
C36 C32 1.389(9) .
C36 H36A 0.9600 .
C32 C33 1.380(10) .
C32 C31 1.490(17) .
C33 C34 1.372(10) .
C33 H33A 0.9601 .
C34 C35 1.388(10) .
C34 H34A 0.9600 .
C37 C38 1.523(19) .
C38 C42 1.383(9) .
C38 C39 1.387(9) .
C42 H42A 0.9603 .
C41 C40 1.387(9) .
C41 H41A 0.9599 .
C12 H12A 0.9600 .
C8 C7 1.402(18) .
C8 H8A 0.9600 .
C7 H7A 0.9599 .
C75 C76 1.379(9) .
C75 H75A 0.9600 .
N16 C77 1.381(10) .
C77 C76 1.380(10) .
C77 H77A 0.9603 .
C90 N13 1.394(9) .
C90 H90A 0.9599 .
N13 C89 1.396(10) .
N15 C84 1.379(9) .
N15 C83 1.384(10) .
C84 H84A 0.9600 .
C81 C82 1.384(9) .
C81 H81A 0.9600 .
C76 H76A 0.9600 .
C83 C82 1.381(10) .
C83 H83A 0.9599 .
C82 H82A 0.9599 .
C88 C89 1.378(10) .
C88 H88A 0.9600 .
C89 H89A 0.9599 .
C102 H10B 0.9600 .
C101 H10C 0.9600 .
C114 C110 1.373(13) .
C114 H11A 0.9600 .
C110 C111 1.412(15) .
C110 C109 1.517(13) .
C111 C112 1.398(14) .
C111 H11B 0.9597 .
C112 C113 1.389(15) .
C112 H11C 0.9600 .
C115 C116 1.508(15) .
C116 C117 1.363(16) .
C116 C120 1.379(15) .
C113 H11D 0.9601 .
C117 N20 1.313(15) .
C117 H11E 0.9599 .
C120 C118 1.475(17) .
C120 H12B 0.9599 .
N20 C119 1.329(16) .
C119 C118 1.411(19) .
C119 H11F 0.9599 .
C118 H11G 0.9598 .
N24 C132 1.375(9) .
N24 C131 1.385(10) .
C130 C129 1.393(10) .
C130 C131 1.393(10) .
C130 H13B 0.9599 .
C52 H52A 0.9601 .
O75 O159 1.202(18) 2_655
N118 O120 1.27(2) 2_655
N118 O120 1.27(2) .
N118 O119 1.29(2) .
N118 O119 1.29(2) 2_655
N118 O121 1.36(2) 2_655
N118 O121 1.36(2) .
O24 Er15 2.347(9) 2_655
C91 C92 1.51(2) .
C128 C129 1.378(10) .
C128 C132 1.380(10) .
C128 C127 1.543(10) .
C132 H13C 0.9600 .
C129 H12C 0.9600 .
C131 H13D 0.9599 .
C56 C57 1.388(9) .
C56 C60 1.391(9) .
C60 N9 1.368(9) .
C60 H60A 0.9600 .
C57 C58 1.396(9) .
C57 H57A 0.9601 .
C123 C122 1.401(9) .
C123 C124 1.410(9) .
C123 H12D 0.9601 .
N9 C59 1.375(10) .
C58 C59 1.384(10) .
C58 H58A 0.9600 .
C39 C40 1.397(9) .
C39 H39A 0.9599 .
C59 H59A 0.9602 .
C103 C104 1.568(9) .
C104 C108 1.390(8) .
C104 C105 1.396(8) .
C96 C92 1.382(8) .
C96 N14 1.396(8) .
C96 H96A 0.9602 .
C105 C106 1.381(8) .
C105 H10D 0.9599 .
C92 C93 1.395(8) .
C93 C94 1.399(8) .
C93 H93A 0.9599 .
C108 N18 1.386(8) .
C108 H10E 0.9599 .
C94 C95 1.387(8) .
C94 H94A 0.9600 .
C95 N14 1.395(8) .
C95 H95A 0.9601 .
N18 C107 1.390(8) .
C106 C107 1.380(8) .
C106 H10F 0.9600 .
C107 H10G 0.9600 .
O113 C127 1.232(9) .
O113 O170 1.46(4) 2_656
C40 H40A 0.9600 .
N23 N22 1.360(13) 2_565
N21 C126 1.386(9) .
N21 C125 1.395(9) .
C122 C126 1.389(9) .
C126 H12E 0.9600 .
C35 H35A 0.9599 .
O114 C127 1.249(7) .
C125 C124 1.409(9) .
C125 H12F 0.9600 .
C124 H12G 0.9600 .
O119 O120 1.01(3) 2_655
O119 O121 1.31(3) 2_655
O120 O119 1.01(3) 2_655
O120 O121 1.59(3) 2_655
O76 O159 1.225(18) .
O121 O119 1.31(3) 2_655
O121 O120 1.59(3) 2_655
O154 O170 1.63(5) .
O154 Er18 2.57(5) 2_656
O159 O75 1.202(18) 2_655
O159 O162 1.55(4) .
O163 O103 1.54(11) 2_655
O163 Er1 2.46(10) 2_655
O170 O113 1.46(4) 2_656
O170 Er18 2.61(5) 2_656
